data_7127865
loop_
_publ_author_name
'Li, Shuohao'
'Sun, Yongnan'
'Wu, Chenyang'
'Hu, Weigang'
'Li, Wei'
'Liu, Xu'
'Chen, Mingyang'
'Zhu, Yan'

_publ_section_title
;
 Distinct structure assembly driven by metal-ligand binding in
 Au<sub>23</sub> nanoclusters and its relation to photocatalysis.
;
_journal_issue 17
_journal_name_full 'Chemical communications (Cambridge, England)'
_journal_page_first 2176
_journal_page_last 2179
_journal_paper_doi 10.1039/d0cc08327e
_journal_volume 57
_journal_year 2021
_chemical_formula_sum 'C190 H151 Au23 N4 O4 P9 S4'
_chemical_formula_weight 7491.34
_space_group_crystal_system triclinic
_space_group_IT_number 2
_space_group_name_Hall '-P 1'
_space_group_name_H-M_alt 'P -1'
_atom_sites_solution_hydrogens geom
_audit_creation_method SHELXL-2018/3
_audit_update_record
;
2020-12-23 deposited with the CCDC.	2021-01-26 downloaded from the CCDC.
;
_cell_angle_alpha 68.697(4)
_cell_angle_beta 66.104(4)
_cell_angle_gamma 90.004(4)
_cell_formula_units_Z 4
_cell_length_a 27.567(4)
_cell_length_b 28.542(4)
_cell_length_c 31.980(5)
_cell_measurement_reflns_used 9876
_cell_measurement_temperature 296(2)
_cell_measurement_theta_max 26.77
_cell_measurement_theta_min 2.22
_cell_volume 21111(5)
_computing_structure_refinement 'SHELXL-2018/3 (Sheldrick, 2018)'
_diffrn_ambient_temperature 296(2)
_diffrn_measured_fraction_theta_full 0.971
_diffrn_measured_fraction_theta_max 0.964
_diffrn_measurement_device_type 'BRUKER D8 VENTURE PHOTON II'
_diffrn_radiation_type MoK\a
_diffrn_radiation_wavelength 0.71073
_diffrn_reflns_av_unetI/netI 0.2268
_diffrn_reflns_Laue_measured_fraction_full 0.971
_diffrn_reflns_Laue_measured_fraction_max 0.964
_diffrn_reflns_limit_h_max 35
_diffrn_reflns_limit_h_min -32
_diffrn_reflns_limit_k_max 37
_diffrn_reflns_limit_k_min -34
_diffrn_reflns_limit_l_max 41
_diffrn_reflns_limit_l_min 0
_diffrn_reflns_number 111961
_diffrn_reflns_point_group_measured_fraction_full 0.971
_diffrn_reflns_point_group_measured_fraction_max 0.964
_diffrn_reflns_theta_full 25.242
_diffrn_reflns_theta_max 27.553
_diffrn_reflns_theta_min 1.911
_exptl_absorpt_coefficient_mu 16.064
_exptl_crystal_density_diffrn 2.357
_exptl_crystal_description block
_exptl_crystal_F_000 13468
_exptl_crystal_size_max 0.1
_exptl_crystal_size_mid 0.1
_exptl_crystal_size_min 0.1
_refine_diff_density_max 3.427
_refine_diff_density_min -3.628
_refine_diff_density_rms 0.432
_refine_ls_extinction_coef 0.000068(5)
_refine_ls_extinction_expression Fc^*^=kFc[1+0.001xFc^2^\l^3^/sin(2\q)]^-1/4^
_refine_ls_extinction_method 'SHELXL-2018/3 (Sheldrick 2018)'
_refine_ls_goodness_of_fit_ref 1.192
_refine_ls_hydrogen_treatment constr
_refine_ls_matrix_type full
_refine_ls_number_parameters 4200
_refine_ls_number_reflns 111961
_refine_ls_number_restraints 118490
_refine_ls_restrained_S_all 0.995
_refine_ls_R_factor_all 0.2035
_refine_ls_R_factor_gt 0.0898
_refine_ls_shift/su_max 0.031
_refine_ls_shift/su_mean 0.001
_refine_ls_structure_factor_coef Fsqd
_refine_ls_weighting_details 'w=1/[\s^2^(Fo^2^)+(0.0800P)^2^+42.0000P] where P=(Fo^2^+2Fc^2^)/3'
_refine_ls_weighting_scheme calc
_refine_ls_wR_factor_gt 0.2216
_refine_ls_wR_factor_ref 0.2451
_reflns_Friedel_coverage 0.000
_reflns_number_gt 43778
_reflns_number_total 111961
_reflns_threshold_expression 'I > 2\s(I)'
_cod_data_source_file d0cc08327e2.cif
_cod_data_source_block zhuyan_lsh_0m_5_sq
_cod_depositor_comments 'Adding full bibliography for 7127865.cif.'
_cod_database_code 7127865
_shelx_shelxl_version_number 2018/3
_shelx_space_group_comment
;
The symmetry employed for this shelxl refinement is uniquely defined
by the following loop, which should always be used as a source of
symmetry information in preference to the above space-group names.
They are only intended as comments.
;

loop_
_space_group_symop_operation_xyz
'x, y, z'
'-x, -y, -z'

loop_
_atom_site_label
_atom_site_type_symbol
_atom_site_fract_x
_atom_site_fract_y
_atom_site_fract_z
_atom_site_U_iso_or_equiv
_atom_site_adp_type
_atom_site_occupancy
_atom_site_site_symmetry_order
_atom_site_calc_flag
_atom_site_refinement_flags_posn
_atom_site_refinement_flags_adp
_atom_site_refinement_flags_occupancy
_atom_site_disorder_assembly
_atom_site_disorder_group
Au01 Au 0.33261(6) 0.52602(5) 0.33849(6) 0.0450(4) Uani 1 1 d . . . . .
Au02 Au 0.34926(6) 0.63763(5) 0.30249(6) 0.0464(4) Uani 1 1 d . . . . .
Au03 Au 0.83150(6) 0.16956(5) 0.23709(6) 0.0474(4) Uani 1 1 d . . . . .
Au04 Au 0.43278(6) 0.58457(5) 0.30628(6) 0.0461(4) Uani 1 1 d . . . . .
Au05 Au 0.42456(6) 0.51521(5) 0.26566(5) 0.0437(4) Uani 1 1 d . . . . .
Au06 Au 0.92971(6) 0.18246(5) 0.25010(6) 0.0500(4) Uani 1 1 d . . . . .
Au07 Au 0.37188(6) 0.64536(5) 0.20795(6) 0.0456(4) Uani 1 1 d . . . . .
Au08 Au 0.85428(6) 0.02910(5) 0.28939(6) 0.0498(4) Uani 1 1 d . . . . .
Au09 Au 0.32937(6) 0.54304(5) 0.24851(6) 0.0456(4) Uani 1 1 d . . . . .
Au0A Au 0.83823(6) 0.11134(5) 0.32477(6) 0.0466(4) Uani 1 1 d . . . . .
Au0B Au 0.93878(6) 0.08024(5) 0.29042(6) 0.0498(4) Uani 1 1 d . . . . .
Au0C Au 0.47056(6) 0.61467(5) 0.19889(6) 0.0487(4) Uani 1 1 d . . . . .
Au0D Au 0.83700(6) 0.21544(5) 0.29807(6) 0.0526(4) Uani 1 1 d . . . . .
Au0E Au 0.23922(6) 0.49479(5) 0.34060(6) 0.0515(4) Uani 1 1 d . . . . .
Au0F Au 0.74340(6) 0.13941(5) 0.33196(6) 0.0517(4) Uani 1 1 d . . . . .
Au0G Au 0.87211(6) 0.10036(5) 0.19641(6) 0.0518(4) Uani 1 1 d . . . . .
Au0H Au 0.75815(6) 0.03325(5) 0.36445(6) 0.0515(4) Uani 1 1 d . . . . .
Au0I Au 0.42702(6) 0.67047(5) 0.32539(6) 0.0521(4) Uani 1 1 d . . . . .
Au0J Au 0.34522(6) 0.57609(5) 0.39274(6) 0.0494(4) Uani 1 1 d . . . . .
Au0K Au 0.85382(6) 0.01876(5) 0.37907(6) 0.0515(4) Uani 1 1 d . . . . .
Au0L Au 0.76636(6) 0.07878(5) 0.26489(6) 0.0521(4) Uani 1 1 d . . . . .
Au0M Au 0.25234(6) 0.57320(5) 0.37371(6) 0.0510(4) Uani 1 1 d . . . . .
Au0N Au 0.31984(7) 0.71525(5) 0.24297(6) 0.0559(4) Uani 1 1 d . . . . .
Au0O Au 0.52486(6) 0.55711(6) 0.25109(6) 0.0527(4) Uani 1 1 d . . . . .
Au0P Au 0.41118(6) 0.48045(5) 0.36318(6) 0.0515(4) Uani 1 1 d . . . . .
Au0Q Au 0.50841(6) 0.52960(6) 0.17884(6) 0.0540(4) Uani 1 1 d . . . . .
Au0R Au 0.26445(6) 0.61229(5) 0.27229(6) 0.0509(4) Uani 1 1 d . . . . .
Au0S Au 0.33099(6) 0.44485(5) 0.31067(6) 0.0524(4) Uani 1 1 d . . . . .
Au0T Au 0.43073(6) 0.71155(6) 0.22032(6) 0.0560(4) Uani 1 1 d . . . . .
Au0U Au 0.97264(6) 0.13635(5) 0.18353(6) 0.0546(4) Uani 1 1 d . . . . .
Au0V Au 0.30655(6) 0.60873(6) 0.17571(6) 0.0545(4) Uani 1 1 d . . . . .
Au0W Au 0.90220(7) 0.26156(5) 0.19233(6) 0.0581(4) Uani 1 1 d . . . . .
Au0X Au 0.39974(6) 0.48645(5) 0.20573(6) 0.0511(4) Uani 1 1 d . . . . .
Au0Y Au 0.91718(7) 0.13719(6) 0.34813(6) 0.0559(4) Uani 1 1 d . . . . .
Au0Z Au 0.42062(6) 0.59651(5) 0.14626(6) 0.0518(4) Uani 1 1 d . . . . .
Au10 Au 0.93331(6) -0.02097(5) 0.31199(6) 0.0561(4) Uani 1 1 d . . . . .
Au11 Au 0.51391(6) 0.66133(5) 0.24089(6) 0.0550(4) Uani 1 1 d . . . . .
Au12 Au 1.01695(7) 0.05533(6) 0.22338(6) 0.0603(5) Uani 1 1 d . . . . .
Au13 Au 0.80345(7) 0.15963(6) 0.16831(6) 0.0611(5) Uani 1 1 d . . . . .
Au14 Au 0.91819(7) 0.19995(6) 0.13518(6) 0.0600(5) Uani 1 1 d . . . . .
Au15 Au 0.93191(7) 0.02572(6) 0.20210(6) 0.0608(5) Uani 1 1 d . . . . .
Au16 Au 0.46527(6) 0.69838(5) 0.12613(6) 0.0582(4) Uani 1 1 d . . . . .
Au17 Au 1.03067(6) 0.15196(6) 0.23253(7) 0.0623(5) Uani 1 1 d . . . . .
Au18 Au 1.01132(7) 0.23769(6) 0.16146(7) 0.0663(5) Uani 1 1 d . . . . .
Au19 Au 0.81949(7) 0.00283(6) 0.23057(7) 0.0617(5) Uani 1 1 d . . . . .
Au1A Au 0.96178(7) 0.11905(6) 0.10884(6) 0.0667(5) Uani 1 1 d . . . . .
P1_1 P 0.4465(4) 0.7316(4) 0.3502(4) 0.064(3) Uani 1 1 d D U . . .
C1_1 C 0.4601(9) 0.7030(8) 0.4043(7) 0.065(5) Uani 1 1 d D U . . .
C2_1 C 0.4359(9) 0.6526(8) 0.4372(8) 0.070(6) Uani 1 1 d D U . . .
H2_1 H 0.411965 0.634608 0.432283 0.084 Uiso 1 1 calc R U . . .
C3_1 C 0.4483(11) 0.6297(9) 0.4774(9) 0.074(6) Uani 1 1 d D U . . .
H3_1 H 0.431947 0.596544 0.500440 0.088 Uiso 1 1 calc R U . . .
C4_1 C 0.4856(12) 0.6574(10) 0.4824(10) 0.073(6) Uani 1 1 d D U . . .
H4_1 H 0.496400 0.641144 0.507324 0.088 Uiso 1 1 calc R U . . .
C5_1 C 0.5072(12) 0.7082(10) 0.4518(10) 0.071(6) Uani 1 1 d D U . . .
H5_1 H 0.529537 0.726712 0.457770 0.085 Uiso 1 1 calc R U . . .
C6_1 C 0.4948(11) 0.7305(9) 0.4123(10) 0.067(6) Uani 1 1 d D U . . .
H6_1 H 0.509761 0.764287 0.390618 0.080 Uiso 1 1 calc R U . . .
C7_1 C 0.5054(7) 0.7793(7) 0.3052(7) 0.065(6) Uani 1 1 d D U . . .
C8_1 C 0.5561(8) 0.7652(9) 0.2891(9) 0.070(6) Uani 1 1 d D U . . .
H8_1 H 0.559550 0.731189 0.302161 0.083 Uiso 1 1 calc R U . . .
C9_1 C 0.6010(9) 0.8014(10) 0.2543(10) 0.072(7) Uani 1 1 d D U . . .
H9_1 H 0.634751 0.791880 0.244267 0.087 Uiso 1 1 calc R U . . .
C10_1 C 0.5962(10) 0.8524(10) 0.2338(11) 0.081(7) Uani 1 1 d D U . . .
H10_1 H 0.626622 0.876966 0.210474 0.098 Uiso 1 1 calc R U . . .
C11_1 C 0.5457(10) 0.8660(9) 0.2486(11) 0.075(7) Uani 1 1 d D U . . .
H11_1 H 0.542140 0.899615 0.233395 0.090 Uiso 1 1 calc R U . . .
C12_1 C 0.5005(9) 0.8306(8) 0.2856(10) 0.063(6) Uani 1 1 d D U . . .
H12_1 H 0.467245 0.840774 0.297302 0.075 Uiso 1 1 calc R U . . .
C13_1 C 0.3927(7) 0.7672(8) 0.3676(8) 0.070(5) Uani 1 1 d D U . . .
C14_1 C 0.3573(9) 0.7745(9) 0.3458(9) 0.077(6) Uani 1 1 d D U . . .
H14_1 H 0.359865 0.759429 0.323803 0.093 Uiso 1 1 calc R U . . .
C15_1 C 0.3179(10) 0.8045(11) 0.3568(11) 0.088(7) Uani 1 1 d D U . . .
H15_1 H 0.293071 0.807881 0.343549 0.106 Uiso 1 1 calc R U . . .
C16_1 C 0.3155(12) 0.8293(12) 0.3873(12) 0.088(7) Uani 1 1 d D U . . .
H16_1 H 0.291926 0.852257 0.391473 0.106 Uiso 1 1 calc R U . . .
C17_1 C 0.3485(12) 0.8198(12) 0.4118(12) 0.082(7) Uani 1 1 d D U . . .
H17_1 H 0.345006 0.833879 0.434747 0.098 Uiso 1 1 calc R U . . .
C18_1 C 0.3866(11) 0.7891(11) 0.4014(11) 0.072(6) Uani 1 1 d D U . . .
H18_1 H 0.408920 0.782813 0.417526 0.086 Uiso 1 1 calc R U . . .
P1_2 P 0.2712(4) 0.6379(4) 0.1198(4) 0.071(3) Uani 1 1 d D U . . .
C1_2 C 0.3064(9) 0.7014(6) 0.0728(8) 0.095(6) Uani 1 1 d D U . . .
C2_2 C 0.3219(11) 0.7369(9) 0.0867(10) 0.100(7) Uani 1 1 d D U . . .
H2_2 H 0.314383 0.727910 0.120044 0.120 Uiso 1 1 calc R U . . .
C3_2 C 0.3485(12) 0.7856(9) 0.0526(11) 0.105(8) Uani 1 1 d D U . . .
H3_2 H 0.359155 0.808935 0.062661 0.126 Uiso 1 1 calc R U . . .
C4_2 C 0.3590(15) 0.7991(10) 0.0030(11) 0.109(8) Uani 1 1 d D U . . .
H4_2 H 0.375497 0.832193 -0.020155 0.131 Uiso 1 1 calc R U . . .
C5_2 C 0.3452(15) 0.7636(11) -0.0121(9) 0.108(8) Uani 1 1 d D U . . .
H5_2 H 0.355024 0.771706 -0.045720 0.130 Uiso 1 1 calc R U . . .
C6_2 C 0.3163(14) 0.7154(10) 0.0235(9) 0.104(7) Uani 1 1 d D U . . .
H6_2 H 0.303572 0.692652 0.014003 0.125 Uiso 1 1 calc R U . . .
C7_2 C 0.2744(10) 0.5983(8) 0.0859(8) 0.091(6) Uani 1 1 d D U . . .
C8_2 C 0.3238(10) 0.5961(10) 0.0512(9) 0.104(8) Uani 1 1 d D U . . .
H8_2 H 0.354979 0.615202 0.045201 0.124 Uiso 1 1 calc R U . . .
C9_2 C 0.3268(12) 0.5655(11) 0.0252(10) 0.105(8) Uani 1 1 d D U . . .
H9_2 H 0.359927 0.563718 0.002022 0.126 Uiso 1 1 calc R U . . .
C10_2 C 0.2799(14) 0.5376(12) 0.0345(12) 0.105(8) Uani 1 1 d D U . . .
H10_2 H 0.281786 0.516918 0.017250 0.127 Uiso 1 1 calc R U . . .
C11_2 C 0.2301(12) 0.5397(12) 0.0687(13) 0.100(7) Uani 1 1 d D U . . .
H11_2 H 0.198853 0.521329 0.073897 0.120 Uiso 1 1 calc R U . . .
C12_2 C 0.2274(10) 0.5697(11) 0.0955(11) 0.095(7) Uani 1 1 d D U . . .
H12_2 H 0.194425 0.570604 0.119569 0.114 Uiso 1 1 calc R U . . .
C13_2 C 0.2013(6) 0.6450(9) 0.1467(8) 0.078(6) Uani 1 1 d D U . . .
C14_2 C 0.1696(9) 0.6209(10) 0.1978(8) 0.085(7) Uani 1 1 d D U . . .
H14_2 H 0.184494 0.601130 0.218245 0.102 Uiso 1 1 calc R U . . .
C15_2 C 0.1161(10) 0.6259(11) 0.2186(10) 0.093(7) Uani 1 1 d D U . . .
H15_2 H 0.094775 0.608397 0.252643 0.112 Uiso 1 1 calc R U . . .
C16_2 C 0.0947(10) 0.6572(13) 0.1885(12) 0.091(7) Uani 1 1 d D U . . .
H16_2 H 0.060126 0.664091 0.202424 0.109 Uiso 1 1 calc R U . . .
C17_2 C 0.1250(11) 0.6780(13) 0.1378(11) 0.092(7) Uani 1 1 d D U . . .
H17_2 H 0.108441 0.693483 0.117275 0.110 Uiso 1 1 calc R U . . .
C18_2 C 0.1798(10) 0.6764(12) 0.1162(10) 0.087(7) Uani 1 1 d D U . . .
H18_2 H 0.201300 0.695691 0.082583 0.105 Uiso 1 1 calc R U . . .
P1_3 P 0.3135(4) 0.5443(3) 0.4773(4) 0.056(3) Uani 1 1 d D U . . .
C1_3 C 0.3006(9) 0.5962(6) 0.4978(8) 0.054(5) Uani 1 1 d D U . . .
C2_3 C 0.2859(10) 0.6387(7) 0.4696(8) 0.057(5) Uani 1 1 d D U . . .
H2_3 H 0.281712 0.639043 0.442002 0.068 Uiso 1 1 calc R U . . .
C3_3 C 0.2775(11) 0.6799(8) 0.4827(9) 0.062(6) Uani 1 1 d D U . . .
H3_3 H 0.264790 0.707010 0.465642 0.075 Uiso 1 1 calc R U . . .
C4_3 C 0.2879(13) 0.6813(9) 0.5213(10) 0.061(6) Uani 1 1 d D U . . .
H4_3 H 0.288396 0.711482 0.526194 0.073 Uiso 1 1 calc R U . . .
C5_3 C 0.2974(14) 0.6382(9) 0.5523(10) 0.062(6) Uani 1 1 d D U . . .
H5_3 H 0.298956 0.637144 0.581138 0.075 Uiso 1 1 calc R U . . .
C6_3 C 0.3048(13) 0.5960(9) 0.5394(9) 0.058(5) Uani 1 1 d D U . . .
H6_3 H 0.312651 0.567074 0.559424 0.070 Uiso 1 1 calc R U . . .
C7_3 C 0.2514(7) 0.5000(7) 0.5081(8) 0.069(5) Uani 1 1 d D U . . .
C8_3 C 0.2124(9) 0.4957(9) 0.5544(8) 0.076(6) Uani 1 1 d D U . . .
H8_3 H 0.218433 0.515450 0.569938 0.091 Uiso 1 1 calc R U . . .
C9_3 C 0.1643(9) 0.4617(10) 0.5772(9) 0.077(7) Uani 1 1 d D U . . .
H9_3 H 0.137653 0.458749 0.607849 0.093 Uiso 1 1 calc R U . . .
C10_3 C 0.1567(10) 0.4323(11) 0.5537(11) 0.076(7) Uani 1 1 d D U . . .
H10_3 H 0.125316 0.408489 0.569413 0.091 Uiso 1 1 calc R U . . .
C11_3 C 0.1948(11) 0.4375(11) 0.5071(11) 0.078(7) Uani 1 1 d D U . . .
H11_3 H 0.187518 0.419017 0.491040 0.094 Uiso 1 1 calc R U . . .
C12_3 C 0.2439(10) 0.4702(10) 0.4841(10) 0.076(6) Uani 1 1 d D U . . .
H12_3 H 0.270733 0.472118 0.453942 0.091 Uiso 1 1 calc R U . . .
C13_3 C 0.3602(7) 0.5112(7) 0.4983(8) 0.053(5) Uani 1 1 d D U . . .
C14_3 C 0.4122(8) 0.5151(8) 0.4642(9) 0.058(6) Uani 1 1 d D U . . .
H14_3 H 0.422514 0.534818 0.430663 0.070 Uiso 1 1 calc R U . . .
C15_3 C 0.4496(9) 0.4903(9) 0.4787(10) 0.065(6) Uani 1 1 d D U . . .
H15_3 H 0.484530 0.492721 0.455533 0.078 Uiso 1 1 calc R U . . .
C16_3 C 0.4326(10) 0.4620(11) 0.5291(10) 0.067(7) Uani 1 1 d D U . . .
H16_3 H 0.457243 0.446350 0.540132 0.081 Uiso 1 1 calc R U . . .
C17_3 C 0.3798(10) 0.4560(10) 0.5638(9) 0.063(6) Uani 1 1 d D U . . .
H17_3 H 0.368964 0.434462 0.596983 0.075 Uiso 1 1 calc R U . . .
C18_3 C 0.3430(9) 0.4821(10) 0.5491(8) 0.059(6) Uani 1 1 d D U . . .
H18_3 H 0.308280 0.480206 0.572223 0.071 Uiso 1 1 calc R U . . .
P1_4 P 0.2746(4) 0.7814(4) 0.2434(4) 0.074(3) Uani 1 1 d D U . . .
C1_4 C 0.2495(9) 0.8002(9) 0.1967(7) 0.085(5) Uani 1 1 d D U . . .
C2_4 C 0.2682(10) 0.8479(9) 0.1578(9) 0.101(7) Uani 1 1 d D U . . .
H2_4 H 0.294140 0.870357 0.155916 0.121 Uiso 1 1 calc R U . . .
C3_4 C 0.2496(12) 0.8630(10) 0.1216(10) 0.106(8) Uani 1 1 d D U . . .
H3_4 H 0.260569 0.896282 0.097572 0.127 Uiso 1 1 calc R U . . .
C4_4 C 0.2142(14) 0.8284(12) 0.1213(11) 0.111(8) Uani 1 1 d D U . . .
H4_4 H 0.206476 0.835391 0.094122 0.133 Uiso 1 1 calc R U . . .
C5_4 C 0.1911(13) 0.7835(11) 0.1628(12) 0.097(7) Uani 1 1 d D U . . .
H5_4 H 0.163219 0.762276 0.165862 0.117 Uiso 1 1 calc R U . . .
C6_4 C 0.2082(12) 0.7686(10) 0.2005(11) 0.090(7) Uani 1 1 d D U . . .
H6_4 H 0.192038 0.737863 0.228041 0.109 Uiso 1 1 calc R U . . .
C7_4 C 0.2180(8) 0.7681(9) 0.3030(7) 0.091(6) Uani 1 1 d D U . . .
C8_4 C 0.2228(10) 0.7387(9) 0.3463(8) 0.089(7) Uani 1 1 d D U . . .
H8_4 H 0.253226 0.723794 0.344151 0.107 Uiso 1 1 calc R U . . .
C9_4 C 0.1825(12) 0.7315(10) 0.3924(9) 0.098(8) Uani 1 1 d D U . . .
H9_4 H 0.186659 0.713723 0.421196 0.118 Uiso 1 1 calc R U . . .
C10_4 C 0.1360(12) 0.7510(13) 0.3955(10) 0.105(8) Uani 1 1 d D U . . .
H10_4 H 0.105909 0.740525 0.426092 0.127 Uiso 1 1 calc R U . . .
C11_4 C 0.1341(12) 0.7862(13) 0.3528(11) 0.101(8) Uani 1 1 d D U . . .
H11_4 H 0.107252 0.806248 0.355291 0.121 Uiso 1 1 calc R U . . .
C12_4 C 0.1730(10) 0.7910(12) 0.3066(10) 0.095(7) Uani 1 1 d D U . . .
H12_4 H 0.168844 0.809567 0.277959 0.114 Uiso 1 1 calc R U . . .
C13_4 C 0.3144(8) 0.8394(7) 0.2330(9) 0.080(5) Uani 1 1 d D U . . .
C14_4 C 0.3698(9) 0.8456(9) 0.2175(9) 0.086(6) Uani 1 1 d D U . . .
H14_4 H 0.387658 0.819784 0.210601 0.103 Uiso 1 1 calc R U . . .
C15_4 C 0.3997(10) 0.8884(10) 0.2118(11) 0.087(7) Uani 1 1 d D U . . .
H15_4 H 0.436604 0.890740 0.201862 0.105 Uiso 1 1 calc R U . . .
C16_4 C 0.3741(12) 0.9276(10) 0.2210(14) 0.095(7) Uani 1 1 d D U . . .
H16_4 H 0.393814 0.957834 0.214590 0.114 Uiso 1 1 calc R U . . .
C17_4 C 0.3184(12) 0.9211(10) 0.2398(15) 0.097(7) Uani 1 1 d D U . . .
H17_4 H 0.300375 0.945500 0.249590 0.117 Uiso 1 1 calc R U . . .
C18_4 C 0.2894(10) 0.8784(10) 0.2443(13) 0.089(7) Uani 1 1 d D U . . .
H18_4 H 0.252362 0.875821 0.255015 0.107 Uiso 1 1 calc R U . . .
P1_5 P 0.5696(4) 0.5102(4) 0.1168(4) 0.059(3) Uani 1 1 d D U . . .
C1_5 C 0.6113(8) 0.5655(6) 0.0621(7) 0.062(5) Uani 1 1 d D U . . .
C2_5 C 0.6668(8) 0.5708(9) 0.0375(8) 0.070(7) Uani 1 1 d D U . . .
H2_5 H 0.683930 0.543666 0.047465 0.084 Uiso 1 1 calc R U . . .
C3_5 C 0.6970(9) 0.6161(9) -0.0020(9) 0.071(7) Uani 1 1 d D U . . .
H3_5 H 0.733882 0.618283 -0.019713 0.086 Uiso 1 1 calc R U . . .
C4_5 C 0.6730(10) 0.6583(9) -0.0154(11) 0.068(7) Uani 1 1 d D U . . .
H4_5 H 0.693801 0.690139 -0.038081 0.082 Uiso 1 1 calc R U . . .
C5_5 C 0.6171(10) 0.6519(9) 0.0059(11) 0.075(7) Uani 1 1 d D U . . .
H5_5 H 0.599923 0.678046 -0.005841 0.090 Uiso 1 1 calc R U . . .
C6_5 C 0.5870(9) 0.6059(9) 0.0450(10) 0.075(7) Uani 1 1 d D U . . .
H6_5 H 0.549672 0.602333 0.059917 0.091 Uiso 1 1 calc R U . . .
C7_5 C 0.5388(8) 0.4712(8) 0.0979(9) 0.070(5) Uani 1 1 d D U . . .
C8_5 C 0.5453(10) 0.4859(9) 0.0496(8) 0.075(6) Uani 1 1 d D U . . .
H8_5 H 0.565222 0.517594 0.025467 0.090 Uiso 1 1 calc R U . . .
C9_5 C 0.5221(11) 0.4533(10) 0.0370(10) 0.082(6) Uani 1 1 d D U . . .
H9_5 H 0.526247 0.463545 0.004443 0.099 Uiso 1 1 calc R U . . .
C10_5 C 0.4925(13) 0.4052(11) 0.0725(11) 0.081(7) Uani 1 1 d D U . . .
H10_5 H 0.478450 0.382820 0.063485 0.097 Uiso 1 1 calc R U . . .
C11_5 C 0.4843(13) 0.3914(10) 0.1217(10) 0.080(7) Uani 1 1 d D U . . .
H11_5 H 0.461622 0.361163 0.146513 0.095 Uiso 1 1 calc R U . . .
C12_5 C 0.5101(12) 0.4228(9) 0.1336(9) 0.076(6) Uani 1 1 d D U . . .
H12_5 H 0.508345 0.411701 0.165467 0.091 Uiso 1 1 calc R U . . .
C13_5 C 0.6173(8) 0.4726(8) 0.1334(8) 0.068(5) Uani 1 1 d D U . . .
C14_5 C 0.6280(9) 0.4720(9) 0.1723(8) 0.072(6) Uani 1 1 d D U . . .
H14_5 H 0.609277 0.490035 0.191110 0.087 Uiso 1 1 calc R U . . .
C15_5 C 0.6660(11) 0.4453(10) 0.1839(10) 0.078(6) Uani 1 1 d D U . . .
H15_5 H 0.673266 0.445346 0.209864 0.093 Uiso 1 1 calc R U . . .
C16_5 C 0.6926(12) 0.4185(12) 0.1555(11) 0.083(7) Uani 1 1 d D U . . .
H16_5 H 0.716515 0.398475 0.163788 0.099 Uiso 1 1 calc R U . . .
C17_5 C 0.6843(12) 0.4209(13) 0.1151(12) 0.083(7) Uani 1 1 d D U . . .
H17_5 H 0.705633 0.405712 0.094368 0.099 Uiso 1 1 calc R U . . .
C18_5 C 0.6443(12) 0.4458(12) 0.1051(11) 0.075(6) Uani 1 1 d D U . . .
H18_5 H 0.635993 0.444387 0.080125 0.090 Uiso 1 1 calc R U . . .
P1_6 P 0.5983(4) 0.5443(3) 0.2698(4) 0.057(3) Uani 1 1 d D U . . .
C1_6 C 0.6042(9) 0.5861(7) 0.2996(7) 0.055(5) Uani 1 1 d D U . . .
C2_6 C 0.5567(9) 0.5898(8) 0.3355(8) 0.058(6) Uani 1 1 d D U . . .
H2_6 H 0.523771 0.571288 0.344473 0.070 Uiso 1 1 calc R U . . .
C3_6 C 0.5607(10) 0.6227(9) 0.3575(9) 0.064(6) Uani 1 1 d D U . . .
H3_6 H 0.529404 0.627360 0.380684 0.077 Uiso 1 1 calc R U . . .
C4_6 C 0.6097(11) 0.6489(11) 0.3462(10) 0.061(6) Uani 1 1 d D U . . .
H4_6 H 0.611075 0.669174 0.362949 0.073 Uiso 1 1 calc R U . . .
C5_6 C 0.6564(10) 0.6449(10) 0.3101(10) 0.058(6) Uani 1 1 d D U . . .
H5_6 H 0.689781 0.660367 0.303520 0.070 Uiso 1 1 calc R U . . .
C6_6 C 0.6521(9) 0.6170(10) 0.2837(9) 0.054(5) Uani 1 1 d D U . . .
H6_6 H 0.681801 0.619182 0.255042 0.064 Uiso 1 1 calc R U . . .
C7_6 C 0.6616(7) 0.5598(8) 0.2160(6) 0.063(5) Uani 1 1 d D U . . .
C8_6 C 0.6634(9) 0.5894(8) 0.1703(8) 0.068(6) Uani 1 1 d D U . . .
H8_6 H 0.633343 0.601752 0.167052 0.082 Uiso 1 1 calc R U . . .
C9_6 C 0.7124(11) 0.5997(10) 0.1297(8) 0.090(7) Uani 1 1 d D U . . .
H9_6 H 0.715714 0.618763 0.097809 0.108 Uiso 1 1 calc R U . . .
C10_6 C 0.7566(10) 0.5818(13) 0.1361(10) 0.095(8) Uani 1 1 d D U . . .
H10_6 H 0.789799 0.591643 0.108406 0.114 Uiso 1 1 calc R U . . .
C11_6 C 0.7536(9) 0.5499(12) 0.1821(11) 0.085(7) Uani 1 1 d D U . . .
H11_6 H 0.782723 0.535190 0.185180 0.101 Uiso 1 1 calc R U . . .
C12_6 C 0.7054(9) 0.5412(10) 0.2230(9) 0.067(6) Uani 1 1 d D U . . .
H12_6 H 0.702182 0.523114 0.254982 0.081 Uiso 1 1 calc R U . . .
C13_6 C 0.5957(9) 0.4809(6) 0.3128(7) 0.076(6) Uani 1 1 d D U . . .
C14_6 C 0.5790(10) 0.4390(8) 0.3063(9) 0.078(7) Uani 1 1 d D U . . .
H14_6 H 0.568879 0.444228 0.280709 0.093 Uiso 1 1 calc R U . . .
C15_6 C 0.5772(11) 0.3897(8) 0.3375(11) 0.087(7) Uani 1 1 d D U . . .
H15_6 H 0.565183 0.361497 0.334052 0.105 Uiso 1 1 calc R U . . .
C16_6 C 0.5941(14) 0.3841(10) 0.3740(11) 0.090(8) Uani 1 1 d D U . . .
H16_6 H 0.594487 0.351429 0.394598 0.108 Uiso 1 1 calc R U . . .
C17_6 C 0.6103(14) 0.4251(10) 0.3811(11) 0.093(7) Uani 1 1 d D U . . .
H17_6 H 0.621302 0.419717 0.406154 0.111 Uiso 1 1 calc R U . . .
C18_6 C 0.6103(13) 0.4745(9) 0.3509(10) 0.083(7) Uani 1 1 d D U . . .
H18_6 H 0.619833 0.502450 0.356087 0.100 Uiso 1 1 calc R U . . .
P1_7 P 0.3307(4) 0.3595(3) 0.3343(3) 0.047(2) Uani 1 1 d D U . . .
C1_7 C 0.2848(8) 0.3270(8) 0.3217(8) 0.063(5) Uani 1 1 d D U . . .
C2_7 C 0.2623(9) 0.3554(8) 0.2902(9) 0.068(6) Uani 1 1 d D U . . .
H2_7 H 0.269312 0.390934 0.277269 0.081 Uiso 1 1 calc R U . . .
C3_7 C 0.2293(10) 0.3302(10) 0.2784(10) 0.077(6) Uani 1 1 d D U . . .
H3_7 H 0.214105 0.348780 0.257617 0.092 Uiso 1 1 calc R U . . .
C4_7 C 0.2195(12) 0.2771(10) 0.2981(12) 0.083(7) Uani 1 1 d D U . . .
H4_7 H 0.197722 0.260065 0.290311 0.099 Uiso 1 1 calc R U . . .
C5_7 C 0.2419(13) 0.2492(9) 0.3292(12) 0.082(7) Uani 1 1 d D U . . .
H5_7 H 0.235647 0.213688 0.341613 0.099 Uiso 1 1 calc R U . . .
C6_7 C 0.2736(12) 0.2739(8) 0.3419(12) 0.078(6) Uani 1 1 d D U . . .
H6_7 H 0.287279 0.255059 0.363831 0.093 Uiso 1 1 calc R U . . .
C7_7 C 0.3151(9) 0.3235(8) 0.3993(6) 0.065(5) Uani 1 1 d D U . . .
C8_7 C 0.2833(9) 0.3419(9) 0.4344(8) 0.077(7) Uani 1 1 d D U . . .
H8_7 H 0.269986 0.371925 0.424629 0.092 Uiso 1 1 calc R U . . .
C9_7 C 0.2718(11) 0.3149(10) 0.4844(8) 0.083(7) Uani 1 1 d D U . . .
H9_7 H 0.250017 0.327437 0.507492 0.100 Uiso 1 1 calc R U . . .
C10_7 C 0.2910(13) 0.2704(11) 0.5017(9) 0.077(7) Uani 1 1 d D U . . .
H10_7 H 0.283362 0.253810 0.535213 0.093 Uiso 1 1 calc R U . . .
C11_7 C 0.3219(12) 0.2521(9) 0.4671(9) 0.068(6) Uani 1 1 d D U . . .
H11_7 H 0.334852 0.221864 0.476971 0.081 Uiso 1 1 calc R U . . .
C12_7 C 0.3338(11) 0.2790(9) 0.4169(9) 0.065(6) Uani 1 1 d D U . . .
H12_7 H 0.355567 0.266254 0.394074 0.078 Uiso 1 1 calc R U . . .
C13_7 C 0.3965(6) 0.3460(8) 0.2998(7) 0.052(5) Uani 1 1 d D U . . .
C14_7 C 0.4409(8) 0.3735(8) 0.2954(8) 0.051(5) Uani 1 1 d D U . . .
H14_7 H 0.435877 0.395630 0.311582 0.061 Uiso 1 1 calc R U . . .
C15_7 C 0.4925(8) 0.3687(9) 0.2672(9) 0.060(6) Uani 1 1 d D U . . .
H15_7 H 0.521857 0.387667 0.264571 0.072 Uiso 1 1 calc R U . . .
C16_7 C 0.5009(9) 0.3359(10) 0.2428(10) 0.058(6) Uani 1 1 d D U . . .
H16_7 H 0.535550 0.332018 0.224107 0.070 Uiso 1 1 calc R U . . .
C17_7 C 0.4562(9) 0.3091(10) 0.2473(10) 0.059(6) Uani 1 1 d D U . . .
H17_7 H 0.461548 0.287490 0.230509 0.070 Uiso 1 1 calc R U . . .
C18_7 C 0.4035(9) 0.3127(9) 0.2756(10) 0.056(6) Uani 1 1 d D U . . .
H18_7 H 0.374153 0.293713 0.278197 0.067 Uiso 1 1 calc R U . . .
P1_8 P 0.1555(4) 0.4568(4) 0.3569(4) 0.070(3) Uani 1 1 d D U . . .
C1_8 C 0.1368(10) 0.3931(7) 0.4051(8) 0.111(7) Uani 1 1 d D U . . .
C2_8 C 0.1733(11) 0.3598(9) 0.4007(11) 0.132(9) Uani 1 1 d D U . . .
H2_8 H 0.206165 0.370111 0.372617 0.159 Uiso 1 1 calc R U . . .
C3_8 C 0.1613(13) 0.3111(10) 0.4379(12) 0.139(10) Uani 1 1 d D U . . .
H3_8 H 0.186936 0.289923 0.433777 0.167 Uiso 1 1 calc R U . . .
C4_8 C 0.1135(14) 0.2926(11) 0.4803(13) 0.139(10) Uani 1 1 d D U . . .
H4_8 H 0.105507 0.259306 0.503828 0.167 Uiso 1 1 calc R U . . .
C5_8 C 0.0782(13) 0.3264(12) 0.4861(11) 0.151(10) Uani 1 1 d D U . . .
H5_8 H 0.047021 0.317254 0.515702 0.181 Uiso 1 1 calc R U . . .
C6_8 C 0.0887(11) 0.3743(11) 0.4478(11) 0.141(9) Uani 1 1 d D U . . .
H6_8 H 0.062097 0.394552 0.451182 0.169 Uiso 1 1 calc R U . . .
C7_8 C 0.1564(10) 0.4508(9) 0.3025(7) 0.080(5) Uani 1 1 d D U . . .
C8_8 C 0.1993(10) 0.4786(9) 0.2567(8) 0.084(7) Uani 1 1 d D U . . .
H8_8 H 0.226448 0.499154 0.255394 0.101 Uiso 1 1 calc R U . . .
C9_8 C 0.2032(11) 0.4767(11) 0.2125(8) 0.087(7) Uani 1 1 d D U . . .
H9_8 H 0.231835 0.495410 0.181788 0.105 Uiso 1 1 calc R U . . .
C10_8 C 0.1611(13) 0.4449(13) 0.2176(10) 0.094(7) Uani 1 1 d D U . . .
H10_8 H 0.162536 0.441268 0.189391 0.113 Uiso 1 1 calc R U . . .
C11_8 C 0.1172(12) 0.4184(13) 0.2629(11) 0.095(7) Uani 1 1 d D U . . .
H11_8 H 0.088669 0.399963 0.263781 0.114 Uiso 1 1 calc R U . . .
C12_8 C 0.1149(11) 0.4188(12) 0.3069(10) 0.091(7) Uani 1 1 d D U . . .
H12_8 H 0.087165 0.398690 0.337713 0.109 Uiso 1 1 calc R U . . .
C13_8 C 0.1007(8) 0.4889(8) 0.3796(8) 0.082(6) Uani 1 1 d D U . . .
C14_8 C 0.0691(10) 0.5054(10) 0.3543(10) 0.089(7) Uani 1 1 d D U . . .
H14_8 H 0.076346 0.500775 0.325202 0.107 Uiso 1 1 calc R U . . .
C15_8 C 0.0265(10) 0.5289(11) 0.3734(11) 0.097(8) Uani 1 1 d D U . . .
H15_8 H 0.005439 0.540610 0.356496 0.117 Uiso 1 1 calc R U . . .
C16_8 C 0.0149(12) 0.5353(14) 0.4171(13) 0.103(8) Uani 1 1 d D U . . .
H16_8 H -0.013940 0.551064 0.429392 0.123 Uiso 1 1 calc R U . . .
C17_8 C 0.0461(12) 0.5180(14) 0.4426(11) 0.098(8) Uani 1 1 d D U . . .
H17_8 H 0.036980 0.520151 0.473142 0.118 Uiso 1 1 calc R U . . .
C18_8 C 0.0912(12) 0.4976(13) 0.4219(10) 0.089(7) Uani 1 1 d D U . . .
H18_8 H 0.114955 0.489757 0.436485 0.107 Uiso 1 1 calc R U . . .
P1_9 P 0.8213(4) -0.0186(3) 0.4643(4) 0.055(2) Uani 1 1 d D U . . .
C1_9 C 0.8665(8) -0.0044(8) 0.4886(8) 0.060(5) Uani 1 1 d D U . . .
C2_9 C 0.9189(8) 0.0216(8) 0.4567(9) 0.059(6) Uani 1 1 d D U . . .
H2_9 H 0.931484 0.029661 0.422754 0.071 Uiso 1 1 calc R U . . .
C3_9 C 0.9532(9) 0.0361(9) 0.4738(10) 0.063(6) Uani 1 1 d D U . . .
H3_9 H 0.988205 0.052964 0.451666 0.076 Uiso 1 1 calc R U . . .
C4_9 C 0.9343(10) 0.0250(11) 0.5244(10) 0.062(6) Uani 1 1 d D U . . .
H4_9 H 0.955658 0.036091 0.536371 0.074 Uiso 1 1 calc R U . . .
C5_9 C 0.8827(10) -0.0032(11) 0.5567(9) 0.063(6) Uani 1 1 d D U . . .
H5_9 H 0.870717 -0.013221 0.590829 0.076 Uiso 1 1 calc R U . . .
C6_9 C 0.8485(10) -0.0165(11) 0.5390(8) 0.060(6) Uani 1 1 d D U . . .
H6_9 H 0.813586 -0.033697 0.561133 0.072 Uiso 1 1 calc R U . . .
C7_9 C 0.8095(9) -0.0875(5) 0.4851(8) 0.064(5) Uani 1 1 d D U . . .
C8_9 C 0.7976(9) -0.1073(8) 0.4556(9) 0.067(6) Uani 1 1 d D U . . .
H8_9 H 0.795167 -0.085448 0.427029 0.080 Uiso 1 1 calc R U . . .
C9_9 C 0.7893(11) -0.1597(8) 0.4692(10) 0.069(6) Uani 1 1 d D U . . .
H9_9 H 0.780013 -0.172684 0.450118 0.083 Uiso 1 1 calc R U . . .
C10_9 C 0.7947(13) -0.1934(8) 0.5110(11) 0.066(6) Uani 1 1 d D U . . .
H10_9 H 0.791729 -0.228250 0.518596 0.079 Uiso 1 1 calc R U . . .
C11_9 C 0.8048(13) -0.1730(8) 0.5407(10) 0.068(6) Uani 1 1 d D U . . .
H11_9 H 0.805311 -0.194711 0.570270 0.081 Uiso 1 1 calc R U . . .
C12_9 C 0.8139(12) -0.1209(8) 0.5265(10) 0.066(6) Uani 1 1 d D U . . .
H12_9 H 0.823328 -0.108013 0.545562 0.080 Uiso 1 1 calc R U . . .
C13_9 C 0.7583(7) -0.0003(8) 0.4953(8) 0.059(5) Uani 1 1 d D U . . .
C14_9 C 0.7478(9) 0.0477(8) 0.4726(9) 0.064(6) Uani 1 1 d D U . . .
H14_9 H 0.773220 0.070057 0.441417 0.077 Uiso 1 1 calc R U . . .
C15_9 C 0.6995(10) 0.0625(9) 0.4964(10) 0.066(7) Uani 1 1 d D U . . .
H15_9 H 0.692989 0.094617 0.480590 0.079 Uiso 1 1 calc R U . . .
C16_9 C 0.6617(10) 0.0308(11) 0.5421(10) 0.072(7) Uani 1 1 d D U . . .
H16_9 H 0.629690 0.041213 0.557636 0.087 Uiso 1 1 calc R U . . .
C17_9 C 0.6713(10) -0.0168(11) 0.5653(10) 0.077(7) Uani 1 1 d D U . . .
H17_9 H 0.645453 -0.039130 0.596252 0.092 Uiso 1 1 calc R U . . .
C18_9 C 0.7197(9) -0.0312(9) 0.5423(9) 0.071(7) Uani 1 1 d D U . . .
H18_9 H 0.726426 -0.062811 0.559065 0.085 Uiso 1 1 calc R U . . .
P1_10 P 0.7688(4) -0.0632(4) 0.2326(4) 0.072(3) Uani 1 1 d D U . . .
C1_10 C 0.7185(8) -0.1017(8) 0.2955(6) 0.087(6) Uani 1 1 d D U . . .
C2_10 C 0.7314(10) -0.1036(9) 0.3338(9) 0.091(7) Uani 1 1 d D U . . .
H2_10 H 0.763112 -0.084593 0.326968 0.110 Uiso 1 1 calc R U . . .
C3_10 C 0.6959(12) -0.1347(10) 0.3824(9) 0.093(7) Uani 1 1 d D U . . .
H3_10 H 0.702236 -0.134194 0.408661 0.112 Uiso 1 1 calc R U . . .
C4_10 C 0.6512(12) -0.1663(11) 0.3921(10) 0.095(7) Uani 1 1 d D U . . .
H4_10 H 0.631826 -0.191928 0.423631 0.114 Uiso 1 1 calc R U . . .
C5_10 C 0.6355(11) -0.1595(11) 0.3544(11) 0.090(7) Uani 1 1 d D U . . .
H5_10 H 0.601375 -0.174508 0.362031 0.108 Uiso 1 1 calc R U . . .
C6_10 C 0.6710(10) -0.1301(11) 0.3053(10) 0.091(7) Uani 1 1 d D U . . .
H6_10 H 0.663387 -0.129294 0.279244 0.109 Uiso 1 1 calc R U . . .
C7_10 C 0.8058(9) -0.1101(8) 0.2132(9) 0.083(6) Uani 1 1 d D U . . .
C8_10 C 0.8617(9) -0.0967(9) 0.1871(10) 0.089(7) Uani 1 1 d D U . . .
H8_10 H 0.877710 -0.065020 0.181527 0.107 Uiso 1 1 calc R U . . .
C9_10 C 0.8946(10) -0.1282(10) 0.1691(11) 0.094(7) Uani 1 1 d D U . . .
H9_10 H 0.931669 -0.117208 0.151474 0.113 Uiso 1 1 calc R U . . .
C10_10 C 0.8725(12) -0.1758(11) 0.1773(13) 0.095(7) Uani 1 1 d D U . . .
H10_10 H 0.893743 -0.198436 0.167156 0.114 Uiso 1 1 calc R U . . .
C11_10 C 0.8163(12) -0.1880(10) 0.2016(13) 0.088(7) Uani 1 1 d D U . . .
H11_10 H 0.800198 -0.218556 0.204844 0.106 Uiso 1 1 calc R U . . .
C12_10 C 0.7826(10) -0.1573(9) 0.2214(13) 0.089(7) Uani 1 1 d D U . . .
H12_10 H 0.745612 -0.168433 0.239578 0.107 Uiso 1 1 calc R U . . .
C13_10 C 0.7327(9) -0.0423(8) 0.1944(8) 0.077(5) Uani 1 1 d D U . . .
C14_10 C 0.7519(10) -0.0441(9) 0.1479(8) 0.085(6) Uani 1 1 d D U . . .
H14_10 H 0.783686 -0.056457 0.136043 0.102 Uiso 1 1 calc R U . . .
C15_10 C 0.7242(12) -0.0278(11) 0.1185(9) 0.092(7) Uani 1 1 d D U . . .
H15_10 H 0.736827 -0.031552 0.088344 0.110 Uiso 1 1 calc R U . . .
C16_10 C 0.6785(13) -0.0061(13) 0.1329(11) 0.089(7) Uani 1 1 d D U . . .
H16_10 H 0.663378 0.009334 0.111103 0.107 Uiso 1 1 calc R U . . .
C17_10 C 0.6560(11) -0.0082(13) 0.1813(11) 0.089(7) Uani 1 1 d D U . . .
H17_10 H 0.622464 0.000917 0.194364 0.107 Uiso 1 1 calc R U . . .
C18_10 C 0.6846(10) -0.0243(12) 0.2099(10) 0.081(6) Uani 1 1 d D U . . .
H18_10 H 0.670668 -0.022833 0.241146 0.097 Uiso 1 1 calc R U . . .
P1_11 P 0.6592(4) 0.1595(4) 0.3549(4) 0.065(3) Uani 1 1 d D U . . .
C1_11 C 0.6025(8) 0.1094(7) 0.3797(8) 0.080(6) Uani 1 1 d D U . . .
C2_11 C 0.5955(10) 0.0655(9) 0.4210(9) 0.089(7) Uani 1 1 d D U . . .
H2_11 H 0.619673 0.062741 0.434968 0.107 Uiso 1 1 calc R U . . .
C3_11 C 0.5529(11) 0.0260(9) 0.4414(10) 0.100(8) Uani 1 1 d D U . . .
H3_11 H 0.548983 -0.003015 0.468926 0.120 Uiso 1 1 calc R U . . .
C4_11 C 0.5160(12) 0.0286(11) 0.4216(13) 0.103(8) Uani 1 1 d D U . . .
H4_11 H 0.487507 0.001944 0.435605 0.123 Uiso 1 1 calc R U . . .
C5_11 C 0.5226(11) 0.0720(12) 0.3806(13) 0.095(7) Uani 1 1 d D U . . .
H5_11 H 0.497951 0.074857 0.367167 0.114 Uiso 1 1 calc R U . . .
C6_11 C 0.5659(11) 0.1114(10) 0.3592(11) 0.090(7) Uani 1 1 d D U . . .
H6_11 H 0.570591 0.139679 0.330821 0.108 Uiso 1 1 calc R U . . .
C7_11 C 0.6544(9) 0.2091(7) 0.3030(7) 0.076(6) Uani 1 1 d D U . . .
C8_11 C 0.6909(9) 0.2201(9) 0.2544(8) 0.083(7) Uani 1 1 d D U . . .
H8_11 H 0.717964 0.200715 0.247589 0.100 Uiso 1 1 calc R U . . .
C9_11 C 0.6871(10) 0.2604(10) 0.2156(9) 0.080(7) Uani 1 1 d D U . . .
H9_11 H 0.712389 0.268641 0.182913 0.096 Uiso 1 1 calc R U . . .
C10_11 C 0.6455(12) 0.2883(11) 0.2258(10) 0.086(7) Uani 1 1 d D U . . .
H10_11 H 0.641101 0.313303 0.199805 0.104 Uiso 1 1 calc R U . . .
C11_11 C 0.6107(13) 0.2785(11) 0.2749(11) 0.097(8) Uani 1 1 d D U . . .
H11_11 H 0.584663 0.298789 0.281987 0.116 Uiso 1 1 calc R U . . .
C12_11 C 0.6149(12) 0.2386(11) 0.3132(10) 0.092(7) Uani 1 1 d D U . . .
H12_11 H 0.590926 0.231584 0.346069 0.110 Uiso 1 1 calc R U . . .
C13_11 C 0.6419(9) 0.1865(8) 0.4016(7) 0.089(6) Uani 1 1 d D U . . .
C14_11 C 0.6772(10) 0.2261(9) 0.3942(10) 0.098(7) Uani 1 1 d D U . . .
H14_11 H 0.710291 0.237609 0.366271 0.117 Uiso 1 1 calc R U . . .
C15_11 C 0.6637(12) 0.2491(11) 0.4281(11) 0.107(8) Uani 1 1 d D U . . .
H15_11 H 0.687515 0.276619 0.421736 0.129 Uiso 1 1 calc R U . . .
C16_11 C 0.6158(13) 0.2319(13) 0.4711(12) 0.115(8) Uani 1 1 d D U . . .
H16_11 H 0.608844 0.244681 0.495479 0.138 Uiso 1 1 calc R U . . .
C17_11 C 0.5787(12) 0.1951(14) 0.4764(12) 0.123(8) Uani 1 1 d D U . . .
H17_11 H 0.543941 0.186642 0.501878 0.147 Uiso 1 1 calc R U . . .
C18_11 C 0.5935(11) 0.1709(12) 0.4436(11) 0.114(8) Uani 1 1 d D U . . .
H18_11 H 0.569869 0.143053 0.450273 0.137 Uiso 1 1 calc R U . . .
P1_12 P 0.7597(5) 0.1754(4) 0.1180(4) 0.078(3) Uani 1 1 d D U . . .
C1_12 C 0.7906(9) 0.1543(9) 0.0679(8) 0.102(6) Uani 1 1 d D U . . .
C2_12 C 0.8064(11) 0.1070(9) 0.0771(10) 0.104(7) Uani 1 1 d D U . . .
H2_12 H 0.801371 0.086357 0.109200 0.125 Uiso 1 1 calc R U . . .
C3_12 C 0.8296(13) 0.0901(11) 0.0392(11) 0.113(8) Uani 1 1 d D U . . .
H3_12 H 0.841495 0.058915 0.045243 0.136 Uiso 1 1 calc R U . . .
C4_12 C 0.8348(16) 0.1203(13) -0.0081(11) 0.116(8) Uani 1 1 d D U . . .
H4_12 H 0.846581 0.107780 -0.033061 0.139 Uiso 1 1 calc R U . . .
C5_12 C 0.8225(16) 0.1689(13) -0.0180(9) 0.122(8) Uani 1 1 d D U . . .
H5_12 H 0.832510 0.191579 -0.050740 0.146 Uiso 1 1 calc R U . . .
C6_12 C 0.7954(15) 0.1839(11) 0.0207(9) 0.109(8) Uani 1 1 d D U . . .
H6_12 H 0.780604 0.213551 0.015190 0.131 Uiso 1 1 calc R U . . .
C7_12 C 0.7585(10) 0.2420(6) 0.0872(8) 0.090(6) Uani 1 1 d D U . . .
C8_12 C 0.8072(10) 0.2755(9) 0.0595(10) 0.105(8) Uani 1 1 d D U . . .
H8_12 H 0.839130 0.263345 0.056818 0.126 Uiso 1 1 calc R U . . .
C9_12 C 0.8082(13) 0.3274(9) 0.0358(11) 0.117(9) Uani 1 1 d D U . . .
H9_12 H 0.840840 0.349894 0.016709 0.140 Uiso 1 1 calc R U . . .
C10_12 C 0.7604(14) 0.3451(10) 0.0407(14) 0.120(9) Uani 1 1 d D U . . .
H10_12 H 0.760485 0.380030 0.027493 0.144 Uiso 1 1 calc R U . . .
C11_12 C 0.7125(13) 0.3111(11) 0.0651(14) 0.113(8) Uani 1 1 d D U . . .
H11_12 H 0.681371 0.322607 0.063663 0.135 Uiso 1 1 calc R U . . .
C12_12 C 0.7107(10) 0.2599(10) 0.0917(12) 0.098(8) Uani 1 1 d D U . . .
H12_12 H 0.677837 0.237819 0.112183 0.117 Uiso 1 1 calc R U . . .
C13_12 C 0.6897(7) 0.1441(8) 0.1511(8) 0.079(5) Uani 1 1 d D U . . .
C14_12 C 0.6625(9) 0.1291(9) 0.2021(8) 0.085(6) Uani 1 1 d D U . . .
H14_12 H 0.680093 0.135435 0.219388 0.102 Uiso 1 1 calc R U . . .
C15_12 C 0.6090(10) 0.1045(10) 0.2279(9) 0.093(7) Uani 1 1 d D U . . .
H15_12 H 0.591355 0.093821 0.262309 0.112 Uiso 1 1 calc R U . . .
C16_12 C 0.5823(10) 0.0959(12) 0.2024(11) 0.089(7) Uani 1 1 d D U . . .
H16_12 H 0.546136 0.080716 0.219347 0.107 Uiso 1 1 calc R U . . .
C17_12 C 0.6098(11) 0.1101(12) 0.1512(11) 0.085(7) Uani 1 1 d D U . . .
H17_12 H 0.592263 0.103562 0.133947 0.102 Uiso 1 1 calc R U . . .
C18_12 C 0.6630(10) 0.1338(11) 0.1257(10) 0.080(6) Uani 1 1 d D U . . .
H18_12 H 0.681125 0.143017 0.091486 0.096 Uiso 1 1 calc R U . . .
P1_13 P 0.8405(4) 0.2835(4) 0.3190(4) 0.059(3) Uani 1 1 d D U . . .
C1_13 C 0.8308(9) 0.2677(8) 0.3820(6) 0.066(5) Uani 1 1 d D U . . .
C2_13 C 0.7995(9) 0.2219(8) 0.4192(8) 0.074(6) Uani 1 1 d D U . . .
H2_13 H 0.784135 0.199132 0.411472 0.088 Uiso 1 1 calc R U . . .
C3_13 C 0.7910(11) 0.2099(9) 0.4678(8) 0.079(7) Uani 1 1 d D U . . .
H3_13 H 0.770060 0.178716 0.492364 0.094 Uiso 1 1 calc R U . . .
C4_13 C 0.8128(13) 0.2430(11) 0.4810(9) 0.079(7) Uani 1 1 d D U . . .
H4_13 H 0.805508 0.235159 0.514097 0.095 Uiso 1 1 calc R U . . .
C5_13 C 0.8457(13) 0.2884(11) 0.4432(10) 0.077(6) Uani 1 1 d D U . . .
H5_13 H 0.862858 0.310329 0.450584 0.093 Uiso 1 1 calc R U . . .
C6_13 C 0.8531(12) 0.3010(10) 0.3946(9) 0.073(6) Uani 1 1 d D U . . .
H6_13 H 0.873460 0.332349 0.369963 0.087 Uiso 1 1 calc R U . . .
C7_13 C 0.7909(8) 0.3239(8) 0.3106(8) 0.071(5) Uani 1 1 d D U . . .
C8_13 C 0.7651(9) 0.3170(9) 0.2831(9) 0.076(6) Uani 1 1 d D U . . .
H8_13 H 0.771346 0.290420 0.272393 0.092 Uiso 1 1 calc R U . . .
C9_13 C 0.7302(10) 0.3491(10) 0.2714(11) 0.084(7) Uani 1 1 d D U . . .
H9_13 H 0.712371 0.343125 0.254115 0.101 Uiso 1 1 calc R U . . .
C10_13 C 0.7223(13) 0.3903(11) 0.2859(13) 0.086(7) Uani 1 1 d D U . . .
H10_13 H 0.701257 0.413491 0.276436 0.104 Uiso 1 1 calc R U . . .
C11_13 C 0.7464(13) 0.3956(11) 0.3146(13) 0.085(7) Uani 1 1 d D U . . .
H11_13 H 0.738808 0.420890 0.326992 0.102 Uiso 1 1 calc R U . . .
C12_13 C 0.7819(12) 0.3640(10) 0.3253(12) 0.076(6) Uani 1 1 d D U . . .
H12_13 H 0.799596 0.370074 0.342658 0.091 Uiso 1 1 calc R U . . .
C13_13 C 0.9061(6) 0.3267(7) 0.2811(7) 0.061(5) Uani 1 1 d D U . . .
C14_13 C 0.9523(8) 0.3045(9) 0.2738(9) 0.067(6) Uani 1 1 d D U . . .
H14_13 H 0.949218 0.269432 0.289913 0.080 Uiso 1 1 calc R U . . .
C15_13 C 1.0029(8) 0.3345(10) 0.2428(10) 0.069(7) Uani 1 1 d D U . . .
H15_13 H 1.033620 0.319712 0.239336 0.083 Uiso 1 1 calc R U . . .
C16_13 C 1.0079(9) 0.3867(10) 0.2168(11) 0.072(7) Uani 1 1 d D U . . .
H16_13 H 1.041458 0.406333 0.193418 0.086 Uiso 1 1 calc R U . . .
C17_13 C 0.9621(9) 0.4089(8) 0.2261(12) 0.075(7) Uani 1 1 d D U . . .
H17_13 H 0.965094 0.444031 0.210284 0.090 Uiso 1 1 calc R U . . .
C18_13 C 0.9119(9) 0.3792(8) 0.2589(12) 0.075(7) Uani 1 1 d D U . . .
H18_13 H 0.881578 0.394706 0.266090 0.091 Uiso 1 1 calc R U . . .
P1_14 P 0.9552(4) -0.1013(3) 0.3345(4) 0.062(3) Uani 1 1 d D U . . .
C1_14 C 0.9672(8) -0.1185(8) 0.3896(7) 0.069(5) Uani 1 1 d D U . . .
C2_14 C 0.9438(9) -0.0951(8) 0.4226(8) 0.065(6) Uani 1 1 d D U . . .
H2_14 H 0.923320 -0.069970 0.415933 0.078 Uiso 1 1 calc R U . . .
C3_14 C 0.9514(10) -0.1097(9) 0.4657(9) 0.069(6) Uani 1 1 d D U . . .
H3_14 H 0.937324 -0.093371 0.487423 0.083 Uiso 1 1 calc R U . . .
C4_14 C 0.9803(12) -0.1489(11) 0.4761(10) 0.074(6) Uani 1 1 d D U . . .
H4_14 H 0.982342 -0.161308 0.506378 0.088 Uiso 1 1 calc R U . . .
C5_14 C 1.0056(12) -0.1694(11) 0.4418(10) 0.079(7) Uani 1 1 d D U . . .
H5_14 H 1.026734 -0.193965 0.448153 0.094 Uiso 1 1 calc R U . . .
C6_14 C 1.0002(12) -0.1542(11) 0.3979(10) 0.075(6) Uani 1 1 d D U . . .
H6_14 H 1.018212 -0.167545 0.374348 0.090 Uiso 1 1 calc R U . . .
C7_14 C 1.0191(7) -0.1083(8) 0.2903(7) 0.074(5) Uani 1 1 d D U . . .
C8_14 C 1.0661(8) -0.0763(9) 0.2757(9) 0.079(7) Uani 1 1 d D U . . .
H8_14 H 1.064951 -0.051906 0.288846 0.094 Uiso 1 1 calc R U . . .
C9_14 C 1.1148(9) -0.0809(10) 0.2416(10) 0.085(7) Uani 1 1 d D U . . .
H9_14 H 1.146051 -0.058627 0.230874 0.102 Uiso 1 1 calc R U . . .
C10_14 C 1.1170(10) -0.1181(12) 0.2235(12) 0.091(7) Uani 1 1 d D U . . .
H10_14 H 1.149882 -0.125008 0.204807 0.109 Uiso 1 1 calc R U . . .
C11_14 C 1.0692(11) -0.1451(12) 0.2336(12) 0.090(7) Uani 1 1 d D U . . .
H11_14 H 1.068776 -0.162959 0.214501 0.108 Uiso 1 1 calc R U . . .
C12_14 C 1.0216(10) -0.1456(10) 0.2727(11) 0.079(6) Uani 1 1 d D U . . .
H12_14 H 0.991850 -0.170983 0.286524 0.094 Uiso 1 1 calc R U . . .
C13_14 C 0.9057(7) -0.1513(7) 0.3465(8) 0.072(5) Uani 1 1 d D U . . .
C14_14 C 0.8734(9) -0.1424(9) 0.3220(9) 0.081(6) Uani 1 1 d D U . . .
H14_14 H 0.877360 -0.109969 0.298307 0.097 Uiso 1 1 calc R U . . .
C15_14 C 0.8347(10) -0.1819(10) 0.3324(11) 0.085(7) Uani 1 1 d D U . . .
H15_14 H 0.811475 -0.175294 0.317202 0.102 Uiso 1 1 calc R U . . .
C16_14 C 0.8310(13) -0.2305(10) 0.3653(12) 0.088(7) Uani 1 1 d D U . . .
H16_14 H 0.807381 -0.257397 0.370283 0.106 Uiso 1 1 calc R U . . .
C17_14 C 0.8630(13) -0.2396(9) 0.3912(12) 0.087(7) Uani 1 1 d D U . . .
H17_14 H 0.861966 -0.272544 0.412258 0.105 Uiso 1 1 calc R U . . .
C18_14 C 0.8962(12) -0.1986(8) 0.3849(11) 0.081(7) Uani 1 1 d D U . . .
H18_14 H 0.912062 -0.202794 0.406467 0.097 Uiso 1 1 calc R U . . .
P1_15 P 1.0989(4) 0.1473(4) 0.2568(4) 0.066(3) Uani 1 1 d D U . . .
C1_15 C 1.1008(9) 0.0814(6) 0.2899(8) 0.071(5) Uani 1 1 d D U . . .
C2_15 C 1.0536(9) 0.0510(8) 0.3301(8) 0.074(6) Uani 1 1 d D U . . .
H2_15 H 1.022073 0.064559 0.338611 0.089 Uiso 1 1 calc R U . . .
C3_15 C 1.0532(11) 0.0003(9) 0.3577(9) 0.080(7) Uani 1 1 d D U . . .
H3_15 H 1.021241 -0.019941 0.384161 0.097 Uiso 1 1 calc R U . . .
C4_15 C 1.1001(12) -0.0200(9) 0.3460(11) 0.078(7) Uani 1 1 d D U . . .
H4_15 H 1.099851 -0.053736 0.364966 0.094 Uiso 1 1 calc R U . . .
C5_15 C 1.1469(11) 0.0096(10) 0.3064(12) 0.079(7) Uani 1 1 d D U . . .
H5_15 H 1.178731 -0.003628 0.298957 0.095 Uiso 1 1 calc R U . . .
C6_15 C 1.1467(10) 0.0598(9) 0.2774(11) 0.083(7) Uani 1 1 d D U . . .
H6_15 H 1.177872 0.078925 0.249244 0.100 Uiso 1 1 calc R U . . .
C7_15 C 1.0944(9) 0.1760(8) 0.3005(8) 0.080(6) Uani 1 1 d D U . . .
C8_15 C 1.0784(10) 0.2232(9) 0.2965(9) 0.083(7) Uani 1 1 d D U . . .
H8_15 H 1.068542 0.241041 0.271206 0.099 Uiso 1 1 calc R U . . .
C9_15 C 1.0772(11) 0.2439(10) 0.3303(11) 0.086(7) Uani 1 1 d D U . . .
H9_15 H 1.066399 0.275372 0.326942 0.103 Uiso 1 1 calc R U . . .
C10_15 C 1.0914(14) 0.2194(12) 0.3683(11) 0.088(7) Uani 1 1 d D U . . .
H10_15 H 1.090913 0.233763 0.390271 0.105 Uiso 1 1 calc R U . . .
C11_15 C 1.1065(14) 0.1719(11) 0.3723(11) 0.088(7) Uani 1 1 d D U . . .
H11_15 H 1.115480 0.153824 0.398114 0.105 Uiso 1 1 calc R U . . .
C12_15 C 1.1085(14) 0.1510(10) 0.3390(10) 0.087(7) Uani 1 1 d D U . . .
H12_15 H 1.119472 0.119502 0.342470 0.104 Uiso 1 1 calc R U . . .
C13_15 C 1.1653(7) 0.1739(8) 0.2051(7) 0.077(6) Uani 1 1 d D U . . .
C14_15 C 1.1737(9) 0.1771(9) 0.1586(8) 0.081(6) Uani 1 1 d D U . . .
H14_15 H 1.144719 0.167899 0.153647 0.097 Uiso 1 1 calc R U . . .
C15_15 C 1.2247(10) 0.1940(11) 0.1188(9) 0.092(7) Uani 1 1 d D U . . .
H15_15 H 1.229791 0.197893 0.087063 0.110 Uiso 1 1 calc R U . . .
C16_15 C 1.2682(10) 0.2049(13) 0.1277(11) 0.091(7) Uani 1 1 d D U . . .
H16_15 H 1.303107 0.211696 0.102757 0.109 Uiso 1 1 calc R U . . .
C17_15 C 1.2600(9) 0.2059(13) 0.1733(11) 0.089(7) Uani 1 1 d D U . . .
H17_15 H 1.288368 0.217963 0.177467 0.106 Uiso 1 1 calc R U . . .
C18_15 C 1.2085(9) 0.1883(12) 0.2127(10) 0.081(6) Uani 1 1 d D U . . .
H18_15 H 1.202860 0.186146 0.244045 0.097 Uiso 1 1 calc R U . . .
P1_16 P 0.5112(4) 0.7662(4) 0.0530(4) 0.073(3) Uani 1 1 d D U . . .
C1_16 C 0.5216(9) 0.7494(8) 0.0007(7) 0.080(5) Uani 1 1 d D U . . .
C2_16 C 0.4828(10) 0.7155(9) 0.0040(9) 0.079(6) Uani 1 1 d D U . . .
H2_16 H 0.451580 0.701269 0.033734 0.095 Uiso 1 1 calc R U . . .
C3_16 C 0.4884(11) 0.7018(10) -0.0349(10) 0.082(7) Uani 1 1 d D U . . .
H3_16 H 0.461575 0.678769 -0.031221 0.098 Uiso 1 1 calc R U . . .
C4_16 C 0.5349(12) 0.7233(12) -0.0797(10) 0.086(7) Uani 1 1 d D U . . .
H4_16 H 0.539596 0.714621 -0.106317 0.103 Uiso 1 1 calc R U . . .
C5_16 C 0.5741(11) 0.7579(12) -0.0841(9) 0.085(7) Uani 1 1 d D U . . .
H5_16 H 0.605258 0.772106 -0.113926 0.102 Uiso 1 1 calc R U . . .
C6_16 C 0.5677(11) 0.7715(11) -0.0448(9) 0.084(7) Uani 1 1 d D U . . .
H6_16 H 0.593906 0.795331 -0.048787 0.101 Uiso 1 1 calc R U . . .
C7_16 C 0.5791(7) 0.7857(9) 0.0430(9) 0.085(6) Uani 1 1 d D U . . .
C8_16 C 0.6025(9) 0.7490(9) 0.0672(10) 0.094(7) Uani 1 1 d D U . . .
H8_16 H 0.582503 0.716599 0.088921 0.112 Uiso 1 1 calc R U . . .
C9_16 C 0.6553(10) 0.7598(11) 0.0596(11) 0.099(8) Uani 1 1 d D U . . .
H9_16 H 0.670245 0.735654 0.077107 0.119 Uiso 1 1 calc R U . . .
C10_16 C 0.6850(10) 0.8077(12) 0.0253(13) 0.107(8) Uani 1 1 d D U . . .
H10_16 H 0.721101 0.814717 0.018052 0.129 Uiso 1 1 calc R U . . .
C11_16 C 0.6620(11) 0.8454(11) 0.0013(13) 0.106(8) Uani 1 1 d D U . . .
H11_16 H 0.682444 0.877499 -0.020918 0.127 Uiso 1 1 calc R U . . .
C12_16 C 0.6081(10) 0.8347(9) 0.0109(12) 0.097(8) Uani 1 1 d D U . . .
H12_16 H 0.591850 0.859916 -0.003934 0.117 Uiso 1 1 calc R U . . .
C13_16 C 0.4807(9) 0.8231(7) 0.0445(9) 0.080(6) Uani 1 1 d D U . . .
C14_16 C 0.4537(10) 0.8355(9) 0.0856(9) 0.083(7) Uani 1 1 d D U . . .
H14_16 H 0.450436 0.814226 0.116880 0.100 Uiso 1 1 calc R U . . .
C15_16 C 0.4318(11) 0.8799(9) 0.0790(10) 0.090(8) Uani 1 1 d D U . . .
H15_16 H 0.413115 0.887863 0.106374 0.108 Uiso 1 1 calc R U . . .
C16_16 C 0.4372(14) 0.9128(10) 0.0323(11) 0.093(8) Uani 1 1 d D U . . .
H16_16 H 0.424542 0.943548 0.028105 0.111 Uiso 1 1 calc R U . . .
C17_16 C 0.4618(14) 0.8993(10) -0.0081(10) 0.089(8) Uani 1 1 d D U . . .
H17_16 H 0.461763 0.918686 -0.038605 0.106 Uiso 1 1 calc R U . . .
C18_16 C 0.4864(13) 0.8562(10) -0.0023(9) 0.080(7) Uani 1 1 d D U . . .
H18_16 H 0.507031 0.849428 -0.030142 0.096 Uiso 1 1 calc R U . . .
P1_17 P 1.0787(5) 0.3040(4) 0.0984(5) 0.095(4) Uani 1 1 d D U . . .
C1_17 C 1.1240(9) 0.2867(9) 0.0489(8) 0.093(6) Uani 1 1 d D U . . .
C2_17 C 1.1034(11) 0.2661(10) 0.0256(10) 0.101(7) Uani 1 1 d D U . . .
H2_17 H 1.066546 0.261149 0.034779 0.122 Uiso 1 1 calc R U . . .
C3_17 C 1.1388(13) 0.2527(11) -0.0121(10) 0.105(7) Uani 1 1 d D U . . .
H3_17 H 1.125728 0.237578 -0.027604 0.126 Uiso 1 1 calc R U . . .
C4_17 C 1.1936(12) 0.2621(14) -0.0263(11) 0.105(8) Uani 1 1 d D U . . .
H4_17 H 1.217363 0.256197 -0.053677 0.126 Uiso 1 1 calc R U . . .
C5_17 C 1.2138(10) 0.2801(14) -0.0006(12) 0.099(8) Uani 1 1 d D U . . .
H5_17 H 1.250434 0.283831 -0.008926 0.119 Uiso 1 1 calc R U . . .
C6_17 C 1.1785(9) 0.2925(13) 0.0376(11) 0.095(7) Uani 1 1 d D U . . .
H6_17 H 1.191063 0.304489 0.055479 0.114 Uiso 1 1 calc R U . . .
C7_17 C 1.1244(9) 0.3276(9) 0.1167(9) 0.093(6) Uani 1 1 d D U . . .
C8_17 C 1.1365(10) 0.2931(9) 0.1529(9) 0.097(7) Uani 1 1 d D U . . .
H8_17 H 1.121855 0.258619 0.166966 0.116 Uiso 1 1 calc R U . . .
C9_17 C 1.1714(11) 0.3109(10) 0.1680(11) 0.097(7) Uani 1 1 d D U . . .
H9_17 H 1.179552 0.287759 0.192496 0.116 Uiso 1 1 calc R U . . .
C10_17 C 1.1939(13) 0.3619(11) 0.1474(13) 0.102(8) Uani 1 1 d D U . . .
H10_17 H 1.217723 0.372864 0.157162 0.122 Uiso 1 1 calc R U . . .
C11_17 C 1.1802(14) 0.3966(10) 0.1118(13) 0.105(8) Uani 1 1 d D U . . .
H11_17 H 1.193007 0.431442 0.098823 0.125 Uiso 1 1 calc R U . . .
C12_17 C 1.1473(13) 0.3780(9) 0.0962(12) 0.100(7) Uani 1 1 d D U . . .
H12_17 H 1.140354 0.400716 0.070625 0.120 Uiso 1 1 calc R U . . .
C13_17 C 1.0542(10) 0.3606(8) 0.0710(9) 0.132(7) Uani 1 1 d D U . . .
C14_17 C 1.0168(11) 0.3781(8) 0.1044(9) 0.135(9) Uani 1 1 d D U . . .
H14_17 H 1.004919 0.360179 0.138564 0.162 Uiso 1 1 calc R U . . .
C15_17 C 0.9976(11) 0.4221(9) 0.0865(6) 0.141(10) Uani 1 1 d D U . . .
H15_17 H 0.969244 0.432274 0.107644 0.169 Uiso 1 1 calc R U . . .
C16_17 C 1.022617 0.450369 0.035642 0.147(10) Uani 1 1 d D U . . .
H16_17 H 1.020129 0.484771 0.023310 0.177 Uiso 1 1 calc R U . . .
C17_17 C 1.0514(15) 0.4288(11) 0.0024(8) 0.153(10) Uani 1 1 d D U . . .
H17_17 H 1.057400 0.443624 -0.030779 0.183 Uiso 1 1 calc R U . . .
C18_17 C 1.0710(15) 0.3842(11) 0.0202(9) 0.146(9) Uani 1 1 d D U . . .
H18_17 H 1.094577 0.371087 -0.001394 0.175 Uiso 1 1 calc R U . . .
P1_18 P 1.0008(5) 0.1282(4) 0.0283(4) 0.086(4) Uani 1 1 d D U . . .
C1_18 C 0.9707(9) 0.0828(7) 0.0138(9) 0.092(6) Uani 1 1 d D U . . .
C2_18 C 0.9445(10) 0.0343(8) 0.0501(9) 0.092(7) Uani 1 1 d D U . . .
H2_18 H 0.941570 0.025342 0.082186 0.111 Uiso 1 1 calc R U . . .
C3_18 C 0.9227(11) -0.0006(9) 0.0390(11) 0.090(7) Uani 1 1 d D U . . .
H3_18 H 0.903410 -0.032214 0.063876 0.107 Uiso 1 1 calc R U . . .
C4_18 C 0.9297(14) 0.0117(10) -0.0095(11) 0.090(7) Uani 1 1 d D U . . .
H4_18 H 0.919180 -0.012980 -0.018243 0.108 Uiso 1 1 calc R U . . .
C5_18 C 0.9525(14) 0.0612(11) -0.0450(10) 0.093(7) Uani 1 1 d D U . . .
H5_18 H 0.952080 0.071096 -0.075983 0.112 Uiso 1 1 calc R U . . .
C6_18 C 0.9759(14) 0.0959(10) -0.0344(9) 0.093(7) Uani 1 1 d D U . . .
H6_18 H 0.994832 0.127560 -0.059240 0.112 Uiso 1 1 calc R U . . .
C7_18 C 1.0707(7) 0.1210(9) 0.0090(9) 0.099(6) Uani 1 1 d D U . . .
C8_18 C 1.0932(10) 0.1144(10) 0.0421(10) 0.101(7) Uani 1 1 d D U . . .
H8_18 H 1.072842 0.114128 0.073568 0.121 Uiso 1 1 calc R U . . .
C9_18 C 1.1467(11) 0.1081(11) 0.0272(12) 0.110(8) Uani 1 1 d D U . . .
H9_18 H 1.163309 0.105740 0.047883 0.132 Uiso 1 1 calc R U . . .
C10_18 C 1.1755(11) 0.1054(14) -0.0188(13) 0.115(9) Uani 1 1 d D U . . .
H10_18 H 1.209799 0.096904 -0.027009 0.138 Uiso 1 1 calc R U . . .
C11_18 C 1.1534(11) 0.1152(14) -0.0525(11) 0.112(8) Uani 1 1 d D U . . .
H11_18 H 1.174160 0.116720 -0.084418 0.134 Uiso 1 1 calc R U . . .
C12_18 C 1.1006(11) 0.1228(13) -0.0388(10) 0.104(8) Uani 1 1 d D U . . .
H12_18 H 1.085322 0.129046 -0.061000 0.125 Uiso 1 1 calc R U . . .
C13_18 C 0.9997(10) 0.1903(6) -0.0155(8) 0.100(7) Uani 1 1 d D U . . .
C14_18 C 0.9507(10) 0.2062(10) -0.0070(10) 0.117(8) Uani 1 1 d D U . . .
H14_18 H 0.919743 0.185378 0.020456 0.141 Uiso 1 1 calc R U . . .
C15_18 C 0.9468(13) 0.2527(11) -0.0387(12) 0.125(9) Uani 1 1 d D U . . .
H15_18 H 0.913806 0.263817 -0.032225 0.150 Uiso 1 1 calc R U . . .
C16_18 C 0.9924(15) 0.2820(11) -0.0800(13) 0.129(9) Uani 1 1 d D U . . .
H16_18 H 0.989607 0.311452 -0.103480 0.155 Uiso 1 1 calc R U . . .
C17_18 C 1.0426(13) 0.2689(11) -0.0873(12) 0.128(9) Uani 1 1 d D U . . .
H17_18 H 1.073901 0.292065 -0.111312 0.153 Uiso 1 1 calc R U . . .
C18_18 C 1.0450(11) 0.2201(10) -0.0580(11) 0.113(8) Uani 1 1 d D U . . .
H18_18 H 1.077064 0.207389 -0.066833 0.135 Uiso 1 1 calc R U . . .
S1_19 S 0.9430(5) 0.2783(4) 0.0659(4) 0.098(4) Uani 1 1 d D U . . .
O1_19 O 0.8983(11) 0.3229(7) 0.1316(7) 0.083(6) Uani 1 1 d D U . . .
N1_19 N 0.9088(12) 0.3662(9) 0.0533(8) 0.071(6) Uani 1 1 d D U . . .
C1_19 C 0.9158(16) 0.3211(10) 0.0863(9) 0.086(6) Uani 1 1 d D U . . .
C2_19 C 0.8801(16) 0.3910(10) 0.0805(9) 0.079(6) Uani 1 1 d D U . . .
C3_19 C 0.8665(16) 0.4389(10) 0.0643(10) 0.084(8) Uani 1 1 d D U . . .
H3_19 H 0.870434 0.455740 0.031871 0.101 Uiso 1 1 calc R U . . .
C4_19 C 0.8469(17) 0.4601(11) 0.0990(11) 0.089(8) Uani 1 1 d D U . . .
H4_19 H 0.837299 0.492145 0.089367 0.107 Uiso 1 1 calc R U . . .
C5_19 C 0.8407(16) 0.4363(11) 0.1472(11) 0.085(8) Uani 1 1 d D U . . .
H5_19 H 0.825145 0.451834 0.169373 0.102 Uiso 1 1 calc R U . . .
C6_19 C 0.8571(16) 0.3896(11) 0.1636(10) 0.076(7) Uani 1 1 d D U . . .
H6_19 H 0.854427 0.373910 0.195656 0.091 Uiso 1 1 calc R U . . .
C7_19 C 0.8782(16) 0.3678(10) 0.1279(9) 0.073(6) Uani 1 1 d D U . . .
S1_20 S 0.6763(4) 0.0344(4) 0.2999(4) 0.063(3) Uani 1 1 d D U . . .
O1_20 O 0.6828(8) -0.0149(8) 0.3899(7) 0.073(6) Uani 1 1 d D U . . .
N1_20 N 0.6100(8) -0.0398(8) 0.3840(8) 0.048(5) Uani 1 1 d D U . . .
C1_20 C 0.6585(10) -0.0050(10) 0.3587(8) 0.057(5) Uani 1 1 d D U . . .
C2_20 C 0.6047(10) -0.0672(11) 0.4298(8) 0.058(6) Uani 1 1 d D U . . .
C3_20 C 0.5641(11) -0.1061(11) 0.4685(10) 0.073(7) Uani 1 1 d D U . . .
H3_20 H 0.533656 -0.115873 0.465742 0.087 Uiso 1 1 calc R U . . .
C4_20 C 0.5704(13) -0.1295(12) 0.5107(10) 0.081(8) Uani 1 1 d D U . . .
H4_20 H 0.545190 -0.157977 0.535928 0.097 Uiso 1 1 calc R U . . .
C5_20 C 0.6121(12) -0.1136(12) 0.5186(10) 0.084(8) Uani 1 1 d D U . . .
H5_20 H 0.613529 -0.130573 0.548838 0.101 Uiso 1 1 calc R U . . .
C6_20 C 0.6522(12) -0.0718(12) 0.4810(9) 0.078(7) Uani 1 1 d D U . . .
H6_20 H 0.679242 -0.058509 0.486028 0.094 Uiso 1 1 calc R U . . .
C7_20 C 0.6487(11) -0.0514(12) 0.4352(8) 0.070(6) Uani 1 1 d D U . . .
S1_21 S 0.9852(5) -0.0307(4) 0.1716(5) 0.081(3) Uani 1 1 d D U . . .
O1_21 O 1.0691(8) 0.0221(10) 0.1714(10) 0.104(7) Uani 1 1 d D U . . .
N1_21 N 1.0906(9) -0.0252(10) 0.1272(11) 0.075(6) Uani 1 1 d D U . . .
C1_21 C 1.0474(8) -0.0114(14) 0.1601(14) 0.086(6) Uani 1 1 d D U . . .
C2_21 C 1.1359(9) -0.0063(14) 0.1257(14) 0.088(7) Uani 1 1 d D U . . .
C3_21 C 1.1889(10) -0.0035(14) 0.0944(13) 0.098(8) Uani 1 1 d D U . . .
H3_21 H 1.198338 -0.015774 0.069418 0.117 Uiso 1 1 calc R U . . .
C4_21 C 1.2270(11) 0.0187(14) 0.1023(14) 0.098(9) Uani 1 1 d D U . . .
H4_21 H 1.261487 0.010754 0.091461 0.118 Uiso 1 1 calc R U . . .
C5_21 C 1.2161(11) 0.0521(13) 0.1256(14) 0.098(9) Uani 1 1 d D U . . .
H5_21 H 1.244373 0.072962 0.122493 0.117 Uiso 1 1 calc R U . . .
C6_21 C 1.1628(11) 0.0552(13) 0.1540(14) 0.091(8) Uani 1 1 d D U . . .
H6_21 H 1.153980 0.075986 0.171716 0.109 Uiso 1 1 calc R U . . .
C7_21 C 1.1236(9) 0.0237(14) 0.1531(14) 0.090(7) Uani 1 1 d D U . . .
S1_22 S 0.9449(4) 0.1670(4) 0.3960(4) 0.072(3) Uani 1 1 d D U . . .
O1_22 O 0.8516(8) 0.1134(9) 0.4765(7) 0.078(6) Uani 1 1 d D U . . .
N1_22 N 0.9071(9) 0.1555(10) 0.4909(8) 0.065(6) Uani 1 1 d D U . . .
C1_22 C 0.8991(11) 0.1451(13) 0.4539(8) 0.073(6) Uani 1 1 d D U . . .
C2_22 C 0.8626(10) 0.1338(12) 0.5334(8) 0.059(6) Uani 1 1 d D U . . .
C3_22 C 0.8518(11) 0.1261(12) 0.5816(8) 0.057(6) Uani 1 1 d D U . . .
H3_22 H 0.876366 0.139543 0.589170 0.068 Uiso 1 1 calc R U . . .
C4_22 C 0.8028(11) 0.0975(12) 0.6179(9) 0.064(7) Uani 1 1 d D U . . .
H4_22 H 0.794799 0.092273 0.650623 0.077 Uiso 1 1 calc R U . . .
C5_22 C 0.7646(10) 0.0759(12) 0.6100(9) 0.064(7) Uani 1 1 d D U . . .
H5_22 H 0.729861 0.062495 0.635257 0.077 Uiso 1 1 calc R U . . .
C6_22 C 0.7785(10) 0.0744(12) 0.5636(9) 0.063(6) Uani 1 1 d D U . . .
H6_22 H 0.756065 0.056161 0.557360 0.075 Uiso 1 1 calc R U . . .
C7_22 C 0.8297(10) 0.1031(12) 0.5266(8) 0.064(6) Uani 1 1 d D U . . .
S1_23 S 0.4402(4) 0.4114(4) 0.4088(4) 0.067(3) Uani 1 1 d D U . . .
O1_23 O 0.3487(8) 0.4039(7) 0.4876(7) 0.075(6) Uani 1 1 d D U . . .
N1_23 N 0.3975(9) 0.3428(9) 0.5029(7) 0.066(6) Uani 1 1 d D U . . .
C1_23 C 0.3926(10) 0.3855(10) 0.4657(8) 0.061(5) Uani 1 1 d D U . . .
C2_23 C 0.3523(7) 0.3333(7) 0.5454(6) 0.066(6) Uani 1 1 d DG U . . .
C3_23 C 0.3352(8) 0.2955(7) 0.5931(7) 0.069(7) Uani 1 1 d DG U . . .
H3_23 H 0.355013 0.269637 0.599105 0.083 Uiso 1 1 calc R U . . .
C4_23 C 0.2883(9) 0.2965(7) 0.6319(6) 0.062(7) Uani 1 1 d DG U . . .
H4_23 H 0.276875 0.271277 0.663798 0.074 Uiso 1 1 calc R U . . .
C5_23 C 0.2587(7) 0.3352(8) 0.6229(6) 0.056(6) Uani 1 1 d DG U . . .
H5_23 H 0.227329 0.335884 0.648881 0.068 Uiso 1 1 calc R U . . .
C6_23 C 0.2758(7) 0.3730(7) 0.5753(8) 0.063(6) Uani 1 1 d DG U . . .
H6_23 H 0.255921 0.398851 0.569272 0.075 Uiso 1 1 calc R U . . .
C7_23 C 0.3226(8) 0.3720(7) 0.5365(6) 0.067(6) Uani 1 1 d DG U . . .
S1_24 S 0.4334(4) 0.5748(3) 0.0791(4) 0.063(3) Uani 1 1 d D U . . .
O1_24 O 0.3914(10) 0.4746(7) 0.1459(7) 0.064(5) Uani 1 1 d D U . . .
N1_24 N 0.3905(11) 0.4945(7) 0.0728(8) 0.051(5) Uani 1 1 d D U . . .
C1_24 C 0.4040(14) 0.5140(7) 0.1025(9) 0.056(5) Uani 1 1 d D U . . .
C2_24 C 0.3710(14) 0.4442(8) 0.1001(9) 0.057(5) Uani 1 1 d D U . . .
C3_24 C 0.3592(15) 0.4071(9) 0.0855(10) 0.067(7) Uani 1 1 d D U . . .
H3_24 H 0.363869 0.414875 0.053080 0.081 Uiso 1 1 calc R U . . .
C4_24 C 0.3404(15) 0.3585(9) 0.1215(11) 0.075(7) Uani 1 1 d D U . . .
H4_24 H 0.327065 0.334151 0.114100 0.091 Uiso 1 1 calc R U . . .
C5_24 C 0.3398(15) 0.3432(9) 0.1678(11) 0.075(7) Uani 1 1 d D U . . .
H5_24 H 0.324069 0.310223 0.191645 0.090 Uiso 1 1 calc R U . . .
C6_24 C 0.3632(14) 0.3782(8) 0.1783(10) 0.069(7) Uani 1 1 d D U . . .
H6_24 H 0.374454 0.368216 0.203514 0.082 Uiso 1 1 calc R U . . .
C7_24 C 0.3687(14) 0.4308(7) 0.1472(9) 0.065(6) Uani 1 1 d D U . . .
S1_25 S 0.4895(4) 0.7907(4) 0.1856(4) 0.073(3) Uani 1 1 d D U . . .
O1_25 O 0.5675(7) 0.7351(7) 0.1926(10) 0.086(6) Uani 1 1 d D U . . .
N1_25 N 0.5947(8) 0.8178(7) 0.1495(9) 0.051(5) Uani 1 1 d D U . . .
C1_25 C 0.5494(8) 0.7797(9) 0.1837(13) 0.070(6) Uani 1 1 d D U . . .
C2_25 C 0.6386(8) 0.7972(8) 0.1475(12) 0.060(6) Uani 1 1 d D U . . .
C3_25 C 0.6923(9) 0.8176(9) 0.1287(13) 0.065(7) Uani 1 1 d D U . . .
H3_25 H 0.704161 0.852525 0.110568 0.078 Uiso 1 1 calc R U . . .
C4_25 C 0.7282(10) 0.7860(10) 0.1370(14) 0.072(7) Uani 1 1 d D U . . .
H4_25 H 0.763320 0.800500 0.127189 0.087 Uiso 1 1 calc R U . . .
C5_25 C 0.7138(10) 0.7334(10) 0.1594(14) 0.079(8) Uani 1 1 d D U . . .
H5_25 H 0.739878 0.712828 0.159956 0.095 Uiso 1 1 calc R U . . .
C6_25 C 0.6594(10) 0.7115(9) 0.1814(14) 0.083(8) Uani 1 1 d D U . . .
H6_25 H 0.648175 0.676336 0.196780 0.100 Uiso 1 1 calc R U . . .
C7_25 C 0.6220(8) 0.7457(8) 0.1790(13) 0.074(6) Uani 1 1 d D U . . .
S1_26 S 0.1754(4) 0.6316(4) 0.3039(4) 0.069(3) Uani 1 1 d D U . . .
O1_26 O 0.1762(9) 0.5995(9) 0.3971(7) 0.082(6) Uani 1 1 d D U . . .
N1_26 N 0.1113(10) 0.6397(10) 0.3879(8) 0.058(6) Uani 1 1 d D U . . .
C1_26 C 0.1587(12) 0.6231(14) 0.3625(8) 0.072(6) Uani 1 1 d D U . . .
C2_26 C 0.1018(11) 0.6240(14) 0.4354(8) 0.075(7) Uani 1 1 d D U . . .
C3_26 C 0.0623(12) 0.6318(14) 0.4747(10) 0.088(8) Uani 1 1 d D U . . .
H3_26 H 0.036400 0.651302 0.470212 0.106 Uiso 1 1 calc R U . . .
C4_26 C 0.0623(13) 0.6097(15) 0.5208(10) 0.095(8) Uani 1 1 d D U . . .
H4_26 H 0.032752 0.610784 0.547921 0.114 Uiso 1 1 calc R U . . .
C5_26 C 0.1025(13) 0.5864(15) 0.5296(10) 0.092(8) Uani 1 1 d D U . . .
H5_26 H 0.101493 0.574085 0.561209 0.110 Uiso 1 1 calc R U . . .
C6_26 C 0.1454(13) 0.5817(15) 0.4893(9) 0.096(8) Uani 1 1 d D U . . .
H6_26 H 0.172983 0.564916 0.493589 0.116 Uiso 1 1 calc R U . . .
C7_26 C 0.1452(12) 0.6034(15) 0.4416(9) 0.083(7) Uani 1 1 d D U . . .

loop_
_atom_site_aniso_label
_atom_site_aniso_U_11
_atom_site_aniso_U_22
_atom_site_aniso_U_33
_atom_site_aniso_U_23
_atom_site_aniso_U_13
_atom_site_aniso_U_12
Au01 0.0363(9) 0.0501(9) 0.0640(11) -0.0314(8) -0.0285(8) 0.0146(7)
Au02 0.0382(9) 0.0471(9) 0.0647(11) -0.0264(8) -0.0287(8) 0.0113(7)
Au03 0.0448(10) 0.0458(9) 0.0581(11) -0.0248(8) -0.0247(8) 0.0090(7)
Au04 0.0378(9) 0.0466(8) 0.0636(11) -0.0274(8) -0.0264(8) 0.0109(7)
Au05 0.0372(9) 0.0481(8) 0.0562(10) -0.0277(8) -0.0239(8) 0.0122(7)
Au06 0.0396(10) 0.0438(8) 0.0691(12) -0.0254(8) -0.0236(9) 0.0097(7)
Au07 0.0396(9) 0.0450(8) 0.0608(10) -0.0237(8) -0.0276(8) 0.0121(7)
Au08 0.0425(10) 0.0494(9) 0.0662(11) -0.0274(8) -0.0279(9) 0.0121(7)
Au09 0.0405(9) 0.0423(8) 0.0598(11) -0.0200(8) -0.0275(8) 0.0078(7)
Au0A 0.0354(9) 0.0422(8) 0.0670(11) -0.0226(8) -0.0259(8) 0.0088(7)
Au0B 0.0369(9) 0.0452(8) 0.0750(12) -0.0286(8) -0.0274(9) 0.0111(7)
Au0C 0.0420(10) 0.0509(9) 0.0626(11) -0.0256(8) -0.0287(9) 0.0130(7)
Au0D 0.0409(10) 0.0509(9) 0.0744(12) -0.0357(9) -0.0232(9) 0.0116(8)
Au0E 0.0367(9) 0.0543(9) 0.0726(12) -0.0304(9) -0.0277(9) 0.0093(7)
Au0F 0.0375(10) 0.0530(9) 0.0736(12) -0.0303(9) -0.0280(9) 0.0146(7)
Au0G 0.0491(10) 0.0485(9) 0.0664(11) -0.0290(8) -0.0279(9) 0.0144(8)
Au0H 0.0401(10) 0.0499(9) 0.0692(11) -0.0222(8) -0.0294(9) 0.0046(7)
Au0I 0.0463(10) 0.0502(9) 0.0718(12) -0.0323(9) -0.0297(9) 0.0095(8)
Au0J 0.0445(10) 0.0560(9) 0.0580(11) -0.0275(8) -0.0275(9) 0.0101(8)
Au0K 0.0447(10) 0.0514(9) 0.0627(11) -0.0212(8) -0.0287(9) 0.0121(7)
Au0L 0.0458(10) 0.0498(9) 0.0712(12) -0.0282(8) -0.0314(9) 0.0100(8)
Au0M 0.0389(10) 0.0599(10) 0.0680(11) -0.0344(9) -0.0283(9) 0.0185(8)
Au0N 0.0526(11) 0.0483(9) 0.0791(12) -0.0285(9) -0.0373(10) 0.0191(8)
Au0O 0.0432(10) 0.0603(10) 0.0745(12) -0.0351(9) -0.0368(9) 0.0181(8)
Au0P 0.0499(10) 0.0509(9) 0.0675(12) -0.0260(8) -0.0363(9) 0.0168(8)
Au0Q 0.0416(10) 0.0653(10) 0.0657(12) -0.0351(9) -0.0251(9) 0.0141(8)
Au0R 0.0413(10) 0.0510(9) 0.0660(11) -0.0254(8) -0.0266(9) 0.0123(7)
Au0S 0.0431(10) 0.0482(9) 0.0681(12) -0.0249(8) -0.0248(9) 0.0105(7)
Au0T 0.0479(10) 0.0544(9) 0.0738(12) -0.0273(9) -0.0325(10) 0.0068(8)
Au0U 0.0448(10) 0.0487(9) 0.0712(12) -0.0258(8) -0.0242(9) 0.0116(8)
Au0V 0.0513(11) 0.0574(9) 0.0677(11) -0.0252(9) -0.0375(9) 0.0147(8)
Au0W 0.0541(11) 0.0444(9) 0.0770(12) -0.0238(9) -0.0301(10) 0.0106(8)
Au0X 0.0503(10) 0.0538(9) 0.0659(11) -0.0322(8) -0.0334(9) 0.0152(8)
Au0Y 0.0490(11) 0.0547(10) 0.0792(13) -0.0346(9) -0.0352(10) 0.0113(8)
Au0Z 0.0468(10) 0.0557(9) 0.0612(11) -0.0284(8) -0.0265(9) 0.0115(8)
Au10 0.0486(11) 0.0431(9) 0.0822(13) -0.0255(9) -0.0330(10) 0.0135(8)
Au11 0.0432(10) 0.0508(9) 0.0776(12) -0.0286(9) -0.0298(9) 0.0072(7)
Au12 0.0489(11) 0.0539(10) 0.0800(13) -0.0314(9) -0.0254(10) 0.0159(8)
Au13 0.0632(12) 0.0654(10) 0.0712(12) -0.0326(9) -0.0398(10) 0.0223(9)
Au14 0.0630(12) 0.0495(9) 0.0661(12) -0.0250(9) -0.0249(10) 0.0150(8)
Au15 0.0536(11) 0.0581(10) 0.0831(13) -0.0383(10) -0.0323(10) 0.0197(8)
Au16 0.0516(11) 0.0482(9) 0.0627(11) -0.0134(8) -0.0211(9) 0.0063(8)
Au17 0.0416(10) 0.0555(10) 0.0949(14) -0.0306(10) -0.0337(10) 0.0103(8)
Au18 0.0445(11) 0.0506(10) 0.0844(14) -0.0197(9) -0.0160(10) 0.0052(8)
Au19 0.0553(11) 0.0560(10) 0.0958(14) -0.0426(10) -0.0423(11) 0.0151(8)
Au1A 0.0714(13) 0.0674(11) 0.0647(12) -0.0360(10) -0.0242(10) 0.0198(9)
P1_1 0.054(6) 0.074(6) 0.093(7) -0.046(5) -0.048(5) 0.018(5)
C1_1 0.062(9) 0.074(9) 0.090(10) -0.053(8) -0.043(8) 0.021(8)
C2_1 0.070(12) 0.076(10) 0.086(12) -0.050(9) -0.040(9) 0.022(9)
C3_1 0.071(13) 0.084(11) 0.087(12) -0.050(10) -0.040(10) 0.021(10)
C4_1 0.069(13) 0.090(12) 0.085(12) -0.053(10) -0.041(10) 0.020(10)
C5_1 0.065(12) 0.090(12) 0.084(12) -0.056(10) -0.039(10) 0.019(10)
C6_1 0.062(11) 0.081(11) 0.088(12) -0.058(9) -0.039(9) 0.022(9)
C7_1 0.057(9) 0.075(9) 0.090(10) -0.053(8) -0.039(8) 0.024(8)
C8_1 0.058(10) 0.085(11) 0.088(12) -0.052(10) -0.037(10) 0.024(9)
C9_1 0.058(11) 0.087(12) 0.088(13) -0.053(11) -0.032(11) 0.023(10)
C10_1 0.061(11) 0.085(12) 0.101(13) -0.048(11) -0.027(11) 0.019(10)
C11_1 0.058(12) 0.077(11) 0.098(13) -0.045(11) -0.032(11) 0.018(9)
C12_1 0.052(11) 0.073(10) 0.090(12) -0.052(10) -0.039(10) 0.015(9)
C13_1 0.057(9) 0.086(9) 0.091(10) -0.047(8) -0.046(8) 0.027(8)
C14_1 0.060(11) 0.098(12) 0.090(12) -0.043(10) -0.043(9) 0.034(10)
C15_1 0.063(12) 0.106(13) 0.095(13) -0.038(11) -0.036(11) 0.038(10)
C16_1 0.062(12) 0.099(13) 0.102(14) -0.042(11) -0.033(11) 0.038(11)
C17_1 0.061(12) 0.091(12) 0.098(13) -0.045(10) -0.033(10) 0.038(10)
C18_1 0.060(11) 0.084(11) 0.094(12) -0.050(9) -0.040(10) 0.036(9)
P1_2 0.075(7) 0.074(6) 0.088(7) -0.042(6) -0.050(6) 0.034(6)
C1_2 0.098(11) 0.093(10) 0.095(11) -0.033(9) -0.047(10) 0.021(9)
C2_2 0.106(13) 0.098(12) 0.095(13) -0.036(11) -0.044(12) 0.016(11)
C3_2 0.114(14) 0.096(13) 0.095(14) -0.035(12) -0.040(13) 0.016(12)
C4_2 0.119(15) 0.099(13) 0.098(13) -0.034(12) -0.041(13) 0.014(12)
C5_2 0.118(14) 0.099(13) 0.096(13) -0.034(11) -0.041(13) 0.013(12)
C6_2 0.112(13) 0.100(12) 0.095(12) -0.031(11) -0.045(12) 0.014(11)
C7_2 0.096(11) 0.080(10) 0.097(11) -0.025(8) -0.051(10) 0.041(9)
C8_2 0.105(13) 0.082(12) 0.105(13) -0.021(10) -0.043(11) 0.042(11)
C9_2 0.112(14) 0.086(13) 0.100(14) -0.023(11) -0.043(12) 0.045(12)
C10_2 0.114(15) 0.085(13) 0.101(14) -0.023(11) -0.044(12) 0.044(12)
C11_2 0.108(14) 0.084(13) 0.100(14) -0.024(11) -0.048(12) 0.039(12)
C12_2 0.101(13) 0.080(12) 0.100(13) -0.024(10) -0.051(11) 0.038(10)
C13_2 0.072(10) 0.092(10) 0.099(11) -0.045(9) -0.059(9) 0.028(9)
C14_2 0.072(12) 0.106(12) 0.103(12) -0.044(11) -0.061(10) 0.028(11)
C15_2 0.074(13) 0.113(14) 0.110(13) -0.048(12) -0.053(11) 0.030(11)
C16_2 0.071(13) 0.112(14) 0.112(14) -0.050(12) -0.055(11) 0.030(12)
C17_2 0.074(12) 0.109(13) 0.112(13) -0.045(12) -0.059(11) 0.034(11)
C18_2 0.074(12) 0.102(12) 0.106(12) -0.041(11) -0.059(10) 0.034(11)
P1_3 0.053(6) 0.053(5) 0.078(6) -0.032(5) -0.039(5) 0.017(4)
C1_3 0.065(9) 0.060(8) 0.063(9) -0.031(7) -0.044(8) 0.026(7)
C2_3 0.074(11) 0.065(10) 0.056(11) -0.029(8) -0.046(9) 0.024(9)
C3_3 0.083(12) 0.065(10) 0.057(11) -0.028(9) -0.043(10) 0.032(10)
C4_3 0.086(12) 0.061(11) 0.058(11) -0.036(9) -0.041(10) 0.029(10)
C5_3 0.082(12) 0.066(11) 0.059(11) -0.033(9) -0.043(10) 0.027(10)
C6_3 0.072(11) 0.063(10) 0.063(10) -0.030(9) -0.046(9) 0.031(9)
C7_3 0.058(9) 0.057(9) 0.092(10) -0.023(8) -0.037(8) 0.016(8)
C8_3 0.061(11) 0.056(11) 0.100(12) -0.026(10) -0.030(10) 0.015(9)
C9_3 0.063(12) 0.058(12) 0.099(13) -0.025(10) -0.031(11) 0.011(10)
C10_3 0.062(12) 0.059(12) 0.100(14) -0.028(11) -0.031(11) 0.011(10)
C11_3 0.063(12) 0.063(12) 0.100(13) -0.027(11) -0.032(11) 0.009(10)
C12_3 0.065(11) 0.062(11) 0.097(12) -0.025(10) -0.036(10) 0.011(9)
C13_3 0.056(9) 0.049(8) 0.073(9) -0.032(8) -0.039(8) 0.013(7)
C14_3 0.062(10) 0.053(10) 0.073(11) -0.028(9) -0.039(9) 0.018(9)
C15_3 0.062(11) 0.057(11) 0.081(12) -0.029(10) -0.033(10) 0.026(10)
C16_3 0.060(12) 0.056(11) 0.083(12) -0.023(10) -0.032(10) 0.026(10)
C17_3 0.059(12) 0.054(11) 0.079(12) -0.024(10) -0.036(10) 0.021(10)
C18_3 0.055(11) 0.054(10) 0.079(10) -0.026(9) -0.039(9) 0.015(9)
P1_4 0.078(7) 0.073(6) 0.114(8) -0.049(6) -0.070(6) 0.047(6)
C1_4 0.099(11) 0.061(9) 0.130(11) -0.047(9) -0.073(9) 0.032(9)
C2_4 0.108(13) 0.065(11) 0.143(13) -0.038(10) -0.069(11) 0.034(10)
C3_4 0.112(14) 0.069(12) 0.146(14) -0.032(11) -0.075(12) 0.030(11)
C4_4 0.114(15) 0.073(13) 0.151(15) -0.028(12) -0.079(12) 0.026(12)
C5_4 0.112(14) 0.062(12) 0.145(14) -0.040(11) -0.083(11) 0.026(11)
C6_4 0.107(13) 0.059(11) 0.141(13) -0.048(11) -0.080(11) 0.030(10)
C7_4 0.091(11) 0.083(10) 0.120(11) -0.056(9) -0.052(9) 0.047(8)
C8_4 0.094(13) 0.079(12) 0.118(12) -0.060(11) -0.050(11) 0.048(10)
C9_4 0.099(14) 0.085(13) 0.120(13) -0.054(12) -0.045(12) 0.053(11)
C10_4 0.099(14) 0.093(13) 0.123(14) -0.050(12) -0.041(12) 0.051(11)
C11_4 0.095(14) 0.093(13) 0.122(14) -0.053(12) -0.045(12) 0.051(11)
C12_4 0.093(13) 0.091(12) 0.120(13) -0.056(11) -0.051(11) 0.048(10)
C13_4 0.090(10) 0.079(9) 0.115(11) -0.056(9) -0.070(9) 0.035(9)
C14_4 0.096(12) 0.082(11) 0.116(13) -0.058(11) -0.064(11) 0.028(10)
C15_4 0.099(13) 0.091(12) 0.113(14) -0.061(11) -0.066(12) 0.023(11)
C16_4 0.106(14) 0.091(12) 0.121(14) -0.068(11) -0.057(13) 0.019(11)
C17_4 0.106(14) 0.085(12) 0.129(14) -0.069(11) -0.055(13) 0.026(11)
C18_4 0.099(13) 0.084(11) 0.122(13) -0.065(10) -0.061(12) 0.029(10)
P1_5 0.047(6) 0.075(6) 0.068(7) -0.036(5) -0.030(5) 0.025(5)
C1_5 0.048(9) 0.076(9) 0.069(10) -0.032(8) -0.031(8) 0.023(8)
C2_5 0.051(10) 0.081(11) 0.076(12) -0.028(10) -0.029(10) 0.026(9)
C3_5 0.050(11) 0.085(12) 0.080(13) -0.034(10) -0.028(11) 0.019(9)
C4_5 0.054(11) 0.081(12) 0.076(13) -0.032(10) -0.033(11) 0.016(10)
C5_5 0.055(11) 0.085(12) 0.076(13) -0.022(10) -0.029(11) 0.021(10)
C6_5 0.054(11) 0.086(11) 0.075(12) -0.023(10) -0.025(10) 0.025(9)
C7_5 0.057(9) 0.082(9) 0.081(10) -0.039(9) -0.035(8) 0.021(8)
C8_5 0.065(12) 0.085(11) 0.087(11) -0.039(10) -0.040(10) 0.016(10)
C9_5 0.076(13) 0.086(12) 0.093(12) -0.040(10) -0.040(11) 0.009(11)
C10_5 0.077(13) 0.087(12) 0.087(13) -0.037(11) -0.042(11) 0.014(11)
C11_5 0.078(13) 0.088(12) 0.088(12) -0.039(11) -0.046(11) 0.012(10)
C12_5 0.070(12) 0.086(11) 0.086(12) -0.040(10) -0.043(10) 0.016(10)
C13_5 0.056(9) 0.087(9) 0.073(10) -0.036(8) -0.033(8) 0.036(8)
C14_5 0.060(11) 0.091(11) 0.079(11) -0.043(9) -0.034(9) 0.031(9)
C15_5 0.062(12) 0.100(12) 0.082(12) -0.039(10) -0.039(10) 0.036(10)
C16_5 0.064(12) 0.107(13) 0.084(13) -0.039(11) -0.037(10) 0.044(10)
C17_5 0.066(12) 0.106(12) 0.082(13) -0.041(10) -0.034(10) 0.046(10)
C18_5 0.064(11) 0.099(11) 0.074(12) -0.042(9) -0.036(10) 0.040(9)
P1_6 0.050(6) 0.053(5) 0.081(7) -0.038(5) -0.030(5) 0.016(5)
C1_6 0.053(9) 0.061(8) 0.066(9) -0.033(7) -0.035(8) 0.016(7)
C2_6 0.057(11) 0.070(11) 0.063(11) -0.036(9) -0.031(9) 0.018(9)
C3_6 0.066(12) 0.068(11) 0.065(11) -0.034(9) -0.029(10) 0.014(10)
C4_6 0.070(12) 0.064(11) 0.062(12) -0.034(9) -0.033(10) 0.011(10)
C5_6 0.065(12) 0.060(11) 0.063(12) -0.035(9) -0.031(10) 0.008(10)
C6_6 0.057(10) 0.061(10) 0.062(11) -0.036(9) -0.034(9) 0.010(9)
C7_6 0.054(9) 0.056(9) 0.088(10) -0.042(8) -0.029(8) 0.002(8)
C8_6 0.063(11) 0.063(11) 0.087(11) -0.043(10) -0.029(9) -0.004(10)
C9_6 0.066(12) 0.082(12) 0.098(12) -0.025(11) -0.021(10) -0.006(11)
C10_6 0.066(12) 0.082(13) 0.102(13) -0.021(11) -0.017(11) -0.002(11)
C11_6 0.061(11) 0.067(12) 0.101(13) -0.027(11) -0.019(10) -0.001(11)
C12_6 0.056(11) 0.057(11) 0.094(12) -0.040(10) -0.028(9) 0.005(10)
C13_6 0.062(10) 0.060(8) 0.089(10) -0.027(8) -0.020(8) 0.022(8)
C14_6 0.071(12) 0.060(10) 0.084(12) -0.020(10) -0.024(10) 0.018(10)
C15_6 0.076(13) 0.067(11) 0.086(13) -0.009(11) -0.022(11) 0.022(11)
C16_6 0.079(13) 0.073(11) 0.085(13) -0.011(11) -0.021(11) 0.020(11)
C17_6 0.076(13) 0.074(12) 0.089(13) -0.014(11) -0.017(11) 0.018(11)
C18_6 0.069(12) 0.069(11) 0.089(12) -0.024(10) -0.020(10) 0.018(11)
P1_7 0.052(6) 0.026(4) 0.072(6) -0.031(4) -0.025(5) 0.013(4)
C1_7 0.049(9) 0.051(8) 0.092(10) -0.028(8) -0.034(8) -0.005(8)
C2_7 0.049(11) 0.056(10) 0.101(12) -0.029(9) -0.037(9) -0.004(9)
C3_7 0.057(12) 0.066(11) 0.108(13) -0.031(11) -0.041(10) -0.009(10)
C4_7 0.061(12) 0.065(11) 0.114(14) -0.034(11) -0.033(10) -0.014(10)
C5_7 0.064(12) 0.056(11) 0.112(13) -0.028(10) -0.029(10) -0.011(10)
C6_7 0.058(11) 0.054(9) 0.106(12) -0.023(10) -0.030(10) -0.005(9)
C7_7 0.057(9) 0.052(9) 0.081(9) -0.022(8) -0.029(8) 0.000(8)
C8_7 0.070(12) 0.066(11) 0.082(11) -0.025(9) -0.025(10) 0.000(9)
C9_7 0.075(13) 0.076(12) 0.082(11) -0.022(10) -0.027(11) -0.002(10)
C10_7 0.066(13) 0.075(12) 0.083(12) -0.019(10) -0.036(11) -0.007(10)
C11_7 0.050(12) 0.065(12) 0.087(12) -0.017(10) -0.041(10) -0.005(10)
C12_7 0.052(11) 0.056(10) 0.086(11) -0.019(9) -0.038(10) -0.004(9)
C13_7 0.050(8) 0.029(8) 0.077(9) -0.015(7) -0.034(8) 0.016(7)
C14_7 0.047(10) 0.029(9) 0.077(11) -0.013(8) -0.034(9) 0.018(8)
C15_7 0.047(10) 0.045(10) 0.079(12) -0.014(9) -0.029(10) 0.013(9)
C16_7 0.051(11) 0.043(11) 0.071(12) -0.012(9) -0.027(10) 0.016(9)
C17_7 0.058(11) 0.039(10) 0.070(12) -0.010(9) -0.031(10) 0.012(9)
C18_7 0.056(10) 0.035(10) 0.074(11) -0.017(8) -0.030(9) 0.002(9)
P1_8 0.045(6) 0.092(7) 0.093(8) -0.046(6) -0.041(6) 0.030(5)
C1_8 0.062(11) 0.115(11) 0.117(11) -0.025(10) -0.021(10) 0.039(9)
C2_8 0.071(13) 0.125(13) 0.135(14) -0.015(12) -0.015(12) 0.048(11)
C3_8 0.072(14) 0.132(14) 0.138(16) -0.005(13) -0.019(13) 0.047(12)
C4_8 0.078(15) 0.133(15) 0.134(16) -0.008(13) -0.017(13) 0.045(12)
C5_8 0.084(14) 0.135(15) 0.139(15) -0.006(13) -0.004(13) 0.045(12)
C6_8 0.079(13) 0.127(14) 0.134(14) -0.013(12) -0.004(11) 0.044(12)
C7_8 0.059(10) 0.095(10) 0.105(10) -0.053(9) -0.043(9) 0.022(8)
C8_8 0.067(12) 0.099(12) 0.107(12) -0.049(11) -0.050(10) 0.011(10)
C9_8 0.074(13) 0.103(13) 0.105(12) -0.046(12) -0.054(11) 0.015(11)
C10_8 0.080(14) 0.110(14) 0.108(13) -0.051(12) -0.048(11) 0.008(11)
C11_8 0.076(13) 0.113(14) 0.111(13) -0.055(12) -0.044(11) 0.004(11)
C12_8 0.069(12) 0.109(12) 0.109(13) -0.056(11) -0.040(11) 0.011(10)
C13_8 0.056(10) 0.100(10) 0.103(11) -0.048(9) -0.039(9) 0.033(8)
C14_8 0.060(12) 0.111(12) 0.107(13) -0.049(11) -0.041(10) 0.041(10)
C15_8 0.066(13) 0.117(13) 0.111(14) -0.049(12) -0.036(12) 0.043(11)
C16_8 0.074(13) 0.118(14) 0.113(14) -0.053(12) -0.032(12) 0.036(11)
C17_8 0.074(13) 0.110(13) 0.108(14) -0.053(12) -0.030(11) 0.037(11)
C18_8 0.068(12) 0.103(12) 0.103(12) -0.050(11) -0.035(11) 0.035(10)
P1_9 0.044(5) 0.057(5) 0.079(6) -0.036(5) -0.032(5) 0.011(4)
C1_9 0.046(9) 0.055(8) 0.082(9) -0.026(8) -0.032(8) 0.012(7)
C2_9 0.046(10) 0.058(10) 0.083(11) -0.027(10) -0.038(9) 0.007(9)
C3_9 0.047(11) 0.063(11) 0.084(12) -0.021(11) -0.040(10) 0.005(9)
C4_9 0.052(11) 0.060(11) 0.084(12) -0.027(11) -0.041(10) 0.010(9)
C5_9 0.052(12) 0.058(11) 0.082(11) -0.021(10) -0.038(10) 0.011(10)
C6_9 0.048(11) 0.055(10) 0.082(10) -0.025(10) -0.034(9) 0.009(9)
C7_9 0.047(9) 0.061(8) 0.087(10) -0.028(8) -0.032(8) 0.012(7)
C8_9 0.049(11) 0.064(10) 0.088(12) -0.031(9) -0.030(9) 0.015(9)
C9_9 0.056(11) 0.064(10) 0.087(13) -0.030(10) -0.030(10) 0.011(10)
C10_9 0.049(12) 0.063(11) 0.088(13) -0.029(9) -0.033(10) 0.010(10)
C11_9 0.049(11) 0.064(10) 0.089(13) -0.024(10) -0.035(10) 0.008(10)
C12_9 0.050(11) 0.064(10) 0.088(11) -0.028(9) -0.034(9) 0.009(9)
C13_9 0.046(9) 0.064(9) 0.081(10) -0.034(8) -0.037(8) 0.014(8)
C14_9 0.054(11) 0.074(11) 0.080(12) -0.033(10) -0.040(9) 0.022(9)
C15_9 0.052(12) 0.083(12) 0.077(13) -0.035(10) -0.038(10) 0.022(10)
C16_9 0.053(12) 0.082(12) 0.084(13) -0.035(11) -0.030(10) 0.019(10)
C17_9 0.056(12) 0.081(12) 0.086(13) -0.032(10) -0.025(10) 0.021(10)
C18_9 0.052(11) 0.073(11) 0.084(12) -0.028(10) -0.031(10) 0.021(9)
P1_10 0.071(7) 0.057(6) 0.115(8) -0.051(6) -0.051(6) 0.012(5)
C1_10 0.086(11) 0.065(10) 0.115(11) -0.043(9) -0.042(9) 0.017(8)
C2_10 0.091(13) 0.069(12) 0.117(12) -0.041(11) -0.046(11) 0.014(10)
C3_10 0.096(14) 0.073(13) 0.116(13) -0.043(11) -0.046(12) 0.014(11)
C4_10 0.098(14) 0.065(12) 0.122(13) -0.047(12) -0.039(12) 0.012(10)
C5_10 0.096(14) 0.056(12) 0.123(14) -0.051(11) -0.038(11) 0.012(10)
C6_10 0.093(13) 0.060(11) 0.123(13) -0.048(11) -0.040(11) 0.014(10)
C7_10 0.087(10) 0.069(9) 0.114(11) -0.055(9) -0.048(9) 0.013(8)
C8_10 0.092(12) 0.076(11) 0.120(13) -0.063(10) -0.045(11) 0.004(10)
C9_10 0.093(13) 0.078(12) 0.120(14) -0.056(11) -0.040(12) 0.011(10)
C10_10 0.098(13) 0.074(12) 0.120(14) -0.052(11) -0.042(13) 0.012(11)
C11_10 0.097(13) 0.071(11) 0.116(14) -0.053(11) -0.050(12) 0.006(11)
C12_10 0.094(12) 0.072(11) 0.115(13) -0.050(10) -0.047(11) 0.008(10)
C13_10 0.085(10) 0.079(9) 0.110(10) -0.058(9) -0.065(9) 0.012(8)
C14_10 0.091(13) 0.093(12) 0.113(12) -0.062(10) -0.065(10) 0.022(10)
C15_10 0.094(14) 0.106(13) 0.115(13) -0.061(11) -0.068(11) 0.019(11)
C16_10 0.091(14) 0.106(13) 0.114(13) -0.059(12) -0.072(12) 0.019(11)
C17_10 0.091(13) 0.101(13) 0.115(13) -0.059(11) -0.068(11) 0.017(11)
C18_10 0.090(12) 0.088(12) 0.110(12) -0.062(10) -0.067(10) 0.012(10)
P1_11 0.042(6) 0.087(7) 0.105(8) -0.076(6) -0.035(6) 0.023(5)
C1_11 0.054(10) 0.100(10) 0.111(11) -0.072(9) -0.033(9) 0.007(9)
C2_11 0.065(12) 0.104(13) 0.112(13) -0.067(10) -0.030(11) 0.008(10)
C3_11 0.070(13) 0.112(13) 0.117(14) -0.061(11) -0.026(11) 0.000(11)
C4_11 0.063(13) 0.112(14) 0.126(15) -0.057(12) -0.027(12) -0.004(12)
C5_11 0.057(13) 0.110(14) 0.125(15) -0.061(12) -0.034(11) -0.006(11)
C6_11 0.053(12) 0.107(13) 0.123(13) -0.061(11) -0.037(10) 0.000(10)
C7_11 0.045(9) 0.100(10) 0.116(11) -0.069(9) -0.044(9) 0.028(8)
C8_11 0.052(11) 0.102(12) 0.122(12) -0.066(11) -0.043(10) 0.033(10)
C9_11 0.053(12) 0.100(13) 0.122(13) -0.070(11) -0.048(11) 0.039(10)
C10_11 0.061(13) 0.099(13) 0.126(13) -0.069(12) -0.043(11) 0.039(10)
C11_11 0.062(12) 0.103(13) 0.128(14) -0.062(12) -0.030(11) 0.042(10)
C12_11 0.054(11) 0.108(12) 0.125(13) -0.063(11) -0.035(10) 0.036(10)
C13_11 0.069(10) 0.096(10) 0.114(11) -0.074(9) -0.023(9) 0.000(9)
C14_11 0.086(13) 0.104(12) 0.113(13) -0.081(10) -0.019(11) -0.009(10)
C15_11 0.100(14) 0.103(13) 0.118(14) -0.086(11) -0.009(12) -0.007(11)
C16_11 0.101(15) 0.103(14) 0.123(14) -0.080(12) -0.003(12) -0.008(12)
C17_11 0.102(14) 0.113(14) 0.128(14) -0.080(11) 0.002(12) -0.014(11)
C18_11 0.092(13) 0.106(12) 0.127(13) -0.077(11) -0.005(11) -0.008(11)
P1_12 0.109(9) 0.073(6) 0.096(8) -0.051(6) -0.071(7) 0.033(6)
C1_12 0.126(12) 0.098(10) 0.106(11) -0.047(9) -0.067(10) 0.043(10)
C2_12 0.134(14) 0.105(12) 0.105(13) -0.055(11) -0.070(12) 0.048(11)
C3_12 0.143(15) 0.114(13) 0.108(14) -0.059(11) -0.065(13) 0.047(13)
C4_12 0.147(16) 0.115(14) 0.105(14) -0.056(12) -0.062(13) 0.048(13)
C5_12 0.149(15) 0.117(14) 0.108(13) -0.052(12) -0.056(13) 0.049(13)
C6_12 0.137(14) 0.107(13) 0.104(12) -0.049(11) -0.066(12) 0.048(12)
C7_12 0.113(12) 0.082(10) 0.100(11) -0.037(9) -0.068(10) 0.031(9)
C8_12 0.115(13) 0.088(12) 0.111(13) -0.025(11) -0.063(13) 0.027(11)
C9_12 0.120(15) 0.093(13) 0.121(14) -0.020(12) -0.058(14) 0.029(11)
C10_12 0.124(15) 0.093(13) 0.120(15) -0.019(13) -0.054(14) 0.034(11)
C11_12 0.123(15) 0.093(13) 0.112(14) -0.020(12) -0.060(13) 0.035(11)
C12_12 0.118(13) 0.085(12) 0.101(13) -0.030(11) -0.063(12) 0.035(11)
C13_12 0.106(11) 0.065(9) 0.107(11) -0.045(9) -0.076(9) 0.021(8)
C14_12 0.104(13) 0.073(11) 0.110(12) -0.039(11) -0.074(11) 0.010(10)
C15_12 0.105(14) 0.076(12) 0.120(13) -0.031(12) -0.075(11) 0.009(11)
C16_12 0.107(14) 0.067(12) 0.121(13) -0.039(12) -0.075(12) 0.006(11)
C17_12 0.106(14) 0.062(12) 0.122(13) -0.038(12) -0.081(12) 0.015(11)
C18_12 0.106(13) 0.062(11) 0.113(12) -0.045(11) -0.076(11) 0.021(10)
P1_13 0.056(6) 0.066(6) 0.080(7) -0.052(5) -0.031(5) 0.026(5)
C1_13 0.059(9) 0.065(9) 0.088(10) -0.044(8) -0.032(8) 0.034(8)
C2_13 0.065(12) 0.064(10) 0.095(12) -0.038(10) -0.033(10) 0.037(9)
C3_13 0.072(13) 0.069(12) 0.095(12) -0.034(10) -0.033(11) 0.028(10)
C4_13 0.071(13) 0.075(12) 0.094(12) -0.040(10) -0.033(11) 0.029(10)
C5_13 0.070(13) 0.078(12) 0.092(12) -0.044(11) -0.034(11) 0.026(10)
C6_13 0.064(12) 0.074(11) 0.091(12) -0.044(10) -0.035(10) 0.024(9)
C7_13 0.052(9) 0.079(9) 0.095(10) -0.045(8) -0.035(8) 0.043(8)
C8_13 0.053(11) 0.085(11) 0.101(12) -0.041(10) -0.039(9) 0.037(9)
C9_13 0.059(12) 0.090(12) 0.108(13) -0.032(11) -0.046(10) 0.036(10)
C10_13 0.061(12) 0.091(12) 0.112(14) -0.035(11) -0.047(10) 0.040(10)
C11_13 0.062(12) 0.092(12) 0.110(13) -0.042(11) -0.045(10) 0.049(10)
C12_13 0.061(11) 0.083(11) 0.101(12) -0.047(10) -0.044(9) 0.050(9)
C13_13 0.043(8) 0.066(9) 0.089(10) -0.046(9) -0.029(8) 0.023(8)
C14_13 0.042(10) 0.071(11) 0.096(12) -0.042(10) -0.031(10) 0.021(9)
C15_13 0.039(10) 0.080(11) 0.097(13) -0.041(11) -0.032(11) 0.017(9)
C16_13 0.043(11) 0.077(11) 0.101(13) -0.046(11) -0.028(11) 0.017(9)
C17_13 0.043(11) 0.077(11) 0.104(13) -0.041(11) -0.027(11) 0.018(9)
C18_13 0.042(10) 0.073(10) 0.102(12) -0.035(10) -0.023(10) 0.027(9)
P1_14 0.057(6) 0.044(5) 0.107(8) -0.038(5) -0.048(6) 0.021(4)
C1_14 0.054(9) 0.054(9) 0.110(10) -0.034(8) -0.044(8) 0.019(7)
C2_14 0.049(11) 0.050(10) 0.113(12) -0.035(9) -0.048(9) 0.012(8)
C3_14 0.051(12) 0.056(11) 0.113(12) -0.031(10) -0.049(10) 0.014(9)
C4_14 0.053(12) 0.062(12) 0.111(13) -0.025(10) -0.049(11) 0.019(9)
C5_14 0.054(12) 0.065(11) 0.113(13) -0.024(10) -0.043(10) 0.027(9)
C6_14 0.055(11) 0.062(10) 0.111(12) -0.033(10) -0.039(10) 0.026(8)
C7_14 0.056(9) 0.060(9) 0.114(10) -0.044(8) -0.037(9) 0.018(8)
C8_14 0.052(11) 0.068(11) 0.115(13) -0.046(10) -0.026(10) 0.013(9)
C9_14 0.057(11) 0.075(12) 0.112(14) -0.044(11) -0.021(11) 0.015(10)
C10_14 0.063(12) 0.083(12) 0.114(14) -0.049(11) -0.017(12) 0.017(11)
C11_14 0.066(12) 0.085(12) 0.115(13) -0.051(11) -0.024(11) 0.016(10)
C12_14 0.059(11) 0.076(11) 0.112(13) -0.050(10) -0.035(10) 0.014(10)
C13_14 0.062(9) 0.058(9) 0.106(11) -0.035(9) -0.043(8) 0.009(8)
C14_14 0.067(12) 0.074(11) 0.101(13) -0.027(10) -0.043(10) -0.004(10)
C15_14 0.072(13) 0.081(12) 0.098(14) -0.027(11) -0.040(11) -0.011(11)
C16_14 0.078(13) 0.084(12) 0.098(14) -0.027(11) -0.042(11) -0.012(11)
C17_14 0.078(13) 0.076(12) 0.104(14) -0.024(11) -0.045(11) -0.012(11)
C18_14 0.071(12) 0.069(11) 0.105(13) -0.031(10) -0.042(10) -0.001(10)
P1_15 0.035(5) 0.087(6) 0.103(8) -0.051(6) -0.044(5) 0.025(5)
C1_15 0.053(9) 0.097(9) 0.101(11) -0.056(9) -0.055(9) 0.016(8)
C2_15 0.057(11) 0.098(12) 0.106(13) -0.056(10) -0.058(10) 0.011(10)
C3_15 0.065(12) 0.097(12) 0.111(14) -0.056(11) -0.055(11) 0.013(10)
C4_15 0.070(12) 0.094(12) 0.110(14) -0.064(11) -0.056(11) 0.015(10)
C5_15 0.068(12) 0.093(12) 0.110(14) -0.064(11) -0.049(11) 0.021(10)
C6_15 0.064(11) 0.095(12) 0.113(13) -0.057(11) -0.046(10) 0.019(10)
C7_15 0.049(9) 0.092(10) 0.111(11) -0.052(9) -0.035(9) 0.021(9)
C8_15 0.054(11) 0.092(11) 0.111(13) -0.054(10) -0.032(10) 0.023(10)
C9_15 0.060(12) 0.092(12) 0.111(14) -0.053(11) -0.031(11) 0.022(11)
C10_15 0.058(12) 0.096(13) 0.113(14) -0.050(11) -0.034(11) 0.016(11)
C11_15 0.062(12) 0.096(13) 0.112(13) -0.047(11) -0.039(11) 0.014(11)
C12_15 0.058(11) 0.096(12) 0.111(13) -0.048(10) -0.035(10) 0.020(10)
C13_15 0.043(9) 0.095(9) 0.108(10) -0.046(9) -0.041(8) 0.017(8)
C14_15 0.046(11) 0.101(12) 0.108(12) -0.040(11) -0.046(10) 0.012(10)
C15_15 0.051(12) 0.110(13) 0.111(13) -0.033(12) -0.042(10) 0.010(11)
C16_15 0.049(11) 0.110(13) 0.111(13) -0.034(12) -0.041(11) 0.012(11)
C17_15 0.049(11) 0.107(13) 0.113(13) -0.039(12) -0.042(11) 0.011(11)
C18_15 0.047(11) 0.100(12) 0.110(13) -0.045(11) -0.044(10) 0.014(10)
P1_16 0.061(6) 0.057(6) 0.072(7) -0.005(5) -0.020(6) 0.007(5)
C1_16 0.071(10) 0.065(9) 0.072(10) -0.006(8) -0.021(8) -0.003(8)
C2_16 0.075(12) 0.067(11) 0.072(12) -0.013(10) -0.022(10) -0.001(9)
C3_16 0.078(13) 0.071(12) 0.069(13) -0.012(10) -0.022(11) -0.003(10)
C4_16 0.082(13) 0.072(13) 0.073(13) -0.013(11) -0.019(11) -0.006(11)
C5_16 0.079(13) 0.068(13) 0.072(12) -0.005(10) -0.020(11) -0.007(10)
C6_16 0.076(12) 0.068(12) 0.073(12) -0.004(10) -0.020(10) -0.011(10)
C7_16 0.064(10) 0.079(10) 0.081(10) -0.007(9) -0.023(9) -0.001(8)
C8_16 0.063(12) 0.090(12) 0.087(13) -0.003(10) -0.023(11) -0.002(10)
C9_16 0.064(12) 0.100(13) 0.090(14) -0.001(11) -0.024(12) -0.006(11)
C10_16 0.067(13) 0.104(14) 0.094(14) 0.003(12) -0.020(12) -0.005(11)
C11_16 0.070(12) 0.104(13) 0.092(14) 0.004(12) -0.024(12) -0.009(11)
C12_16 0.069(12) 0.092(12) 0.085(13) 0.000(11) -0.023(11) -0.006(10)
C13_16 0.067(10) 0.062(9) 0.082(10) -0.010(8) -0.022(9) 0.011(8)
C14_16 0.070(12) 0.064(11) 0.082(12) -0.006(9) -0.022(11) 0.023(10)
C15_16 0.076(13) 0.068(12) 0.083(13) -0.007(10) -0.016(12) 0.029(10)
C16_16 0.081(13) 0.069(12) 0.085(13) -0.005(10) -0.018(12) 0.032(11)
C17_16 0.080(13) 0.069(12) 0.085(13) -0.008(10) -0.025(12) 0.022(10)
C18_16 0.070(12) 0.064(11) 0.084(11) -0.014(10) -0.027(11) 0.017(10)
P1_17 0.069(8) 0.060(6) 0.126(9) -0.016(6) -0.035(7) 0.011(6)
C1_17 0.075(11) 0.078(10) 0.108(12) -0.021(8) -0.038(10) 0.008(9)
C2_17 0.081(13) 0.095(12) 0.109(14) -0.025(10) -0.037(11) 0.002(11)
C3_17 0.083(14) 0.107(13) 0.105(14) -0.028(11) -0.035(12) -0.002(12)
C4_17 0.082(14) 0.105(13) 0.105(15) -0.025(11) -0.033(12) 0.000(12)
C5_17 0.077(13) 0.096(13) 0.106(15) -0.025(11) -0.035(12) 0.006(12)
C6_17 0.072(12) 0.087(12) 0.105(14) -0.020(10) -0.035(11) 0.012(11)
C7_17 0.076(11) 0.059(9) 0.126(12) -0.028(9) -0.036(9) 0.001(9)
C8_17 0.081(13) 0.065(11) 0.130(14) -0.028(10) -0.042(10) -0.003(10)
C9_17 0.084(14) 0.064(12) 0.130(15) -0.032(11) -0.041(11) -0.005(11)
C10_17 0.085(14) 0.067(12) 0.132(15) -0.030(12) -0.036(12) -0.007(11)
C11_17 0.084(14) 0.072(12) 0.131(15) -0.025(11) -0.035(12) -0.007(11)
C12_17 0.082(13) 0.065(11) 0.129(14) -0.025(11) -0.035(11) -0.002(10)
C13_17 0.087(11) 0.089(11) 0.151(13) -0.001(10) -0.029(10) 0.021(9)
C14_17 0.095(14) 0.087(13) 0.158(15) -0.005(12) -0.033(12) 0.023(11)
C15_17 0.097(15) 0.093(14) 0.160(16) 0.002(13) -0.034(14) 0.022(12)
C16_17 0.099(15) 0.102(14) 0.159(16) 0.007(13) -0.032(14) 0.024(12)
C17_17 0.102(15) 0.104(14) 0.158(16) 0.011(13) -0.024(13) 0.026(12)
C18_17 0.095(14) 0.100(13) 0.154(14) 0.010(12) -0.024(12) 0.026(11)
P1_18 0.109(9) 0.059(6) 0.075(8) -0.020(6) -0.031(7) -0.003(6)
C1_18 0.107(11) 0.060(9) 0.084(11) -0.017(9) -0.027(10) -0.001(9)
C2_18 0.107(13) 0.060(11) 0.082(12) -0.018(10) -0.024(12) 0.002(10)
C3_18 0.104(14) 0.056(11) 0.084(13) -0.018(11) -0.027(13) 0.006(11)
C4_18 0.104(14) 0.061(12) 0.087(13) -0.021(11) -0.034(13) 0.005(11)
C5_18 0.104(14) 0.067(12) 0.086(13) -0.015(11) -0.033(12) 0.003(11)
C6_18 0.104(13) 0.062(11) 0.086(12) -0.014(10) -0.029(11) 0.001(11)
C7_18 0.109(11) 0.069(10) 0.077(11) -0.012(9) -0.014(10) 0.000(9)
C8_18 0.105(13) 0.075(12) 0.075(12) -0.011(11) -0.012(11) 0.004(11)
C9_18 0.107(14) 0.082(13) 0.079(13) -0.005(12) -0.006(12) 0.006(12)
C10_18 0.109(14) 0.084(13) 0.080(14) -0.004(13) 0.001(12) -0.002(13)
C11_18 0.112(14) 0.079(13) 0.079(13) -0.012(12) 0.002(12) -0.008(12)
C12_18 0.112(14) 0.071(12) 0.076(12) -0.013(11) -0.005(11) -0.006(12)
C13_18 0.124(12) 0.068(10) 0.086(11) -0.015(9) -0.040(10) -0.001(9)
C14_18 0.134(14) 0.077(12) 0.096(14) -0.010(11) -0.030(13) 0.006(11)
C15_18 0.140(15) 0.078(13) 0.105(15) -0.006(12) -0.031(13) 0.007(12)
C16_18 0.138(16) 0.081(14) 0.113(15) -0.002(12) -0.035(14) 0.004(13)
C17_18 0.136(15) 0.084(13) 0.111(14) 0.002(12) -0.042(14) 0.001(13)
C18_18 0.130(14) 0.077(12) 0.098(13) -0.005(11) -0.045(12) -0.004(12)
S1_19 0.103(9) 0.064(7) 0.076(8) -0.008(6) -0.008(7) 0.012(7)
O1_19 0.105(12) 0.058(10) 0.070(11) -0.016(9) -0.032(10) -0.011(9)
N1_19 0.095(12) 0.059(10) 0.062(11) -0.015(9) -0.045(10) 0.013(10)
C1_19 0.103(11) 0.062(9) 0.069(10) -0.014(8) -0.026(9) -0.002(9)
C2_19 0.101(12) 0.071(11) 0.066(11) -0.013(9) -0.051(10) 0.010(10)
C3_19 0.107(14) 0.081(12) 0.066(13) -0.016(11) -0.050(12) 0.021(11)
C4_19 0.112(14) 0.081(13) 0.069(13) -0.022(11) -0.043(13) 0.024(12)
C5_19 0.113(14) 0.071(13) 0.070(13) -0.020(11) -0.044(12) 0.024(12)
C6_19 0.108(14) 0.061(12) 0.065(12) -0.026(10) -0.044(12) 0.020(11)
C7_19 0.101(12) 0.061(10) 0.063(11) -0.023(9) -0.042(10) 0.004(10)
S1_20 0.049(6) 0.062(6) 0.075(7) -0.019(5) -0.032(6) 0.014(5)
O1_20 0.054(10) 0.057(10) 0.088(11) -0.012(9) -0.026(9) 0.006(8)
N1_20 0.035(10) 0.045(10) 0.071(11) -0.018(8) -0.034(9) 0.000(8)
C1_20 0.047(9) 0.050(9) 0.076(9) -0.021(8) -0.032(8) 0.009(8)
C2_20 0.044(10) 0.056(10) 0.077(11) -0.021(9) -0.033(9) -0.011(8)
C3_20 0.051(12) 0.066(12) 0.085(13) -0.012(11) -0.031(11) -0.017(10)
C4_20 0.057(12) 0.072(12) 0.090(14) -0.008(11) -0.030(12) -0.022(11)
C5_20 0.055(12) 0.073(12) 0.090(14) 0.004(11) -0.032(11) -0.013(11)
C6_20 0.059(12) 0.065(12) 0.085(13) -0.003(11) -0.032(11) -0.011(10)
C7_20 0.055(10) 0.061(10) 0.081(11) -0.013(9) -0.031(9) -0.009(8)
S1_21 0.088(9) 0.062(7) 0.103(9) -0.045(6) -0.041(7) 0.011(6)
O1_21 0.098(12) 0.096(11) 0.096(11) -0.031(10) -0.027(11) 0.018(11)
N1_21 0.090(12) 0.064(10) 0.086(12) -0.047(9) -0.038(11) 0.025(10)
C1_21 0.096(11) 0.071(9) 0.093(10) -0.045(9) -0.033(10) 0.015(9)
C2_21 0.093(13) 0.075(11) 0.095(12) -0.042(9) -0.034(11) 0.024(11)
C3_21 0.100(14) 0.078(12) 0.106(14) -0.041(11) -0.032(13) 0.026(12)
C4_21 0.097(15) 0.083(13) 0.107(15) -0.036(12) -0.039(13) 0.025(13)
C5_21 0.092(15) 0.086(13) 0.104(15) -0.028(12) -0.041(13) 0.021(13)
C6_21 0.089(14) 0.081(13) 0.098(14) -0.032(11) -0.040(13) 0.030(12)
C7_21 0.087(13) 0.085(11) 0.092(12) -0.033(10) -0.035(11) 0.026(11)
S1_22 0.066(7) 0.080(7) 0.083(8) -0.051(6) -0.030(6) -0.004(6)
O1_22 0.058(10) 0.077(10) 0.093(11) -0.036(10) -0.027(9) 0.011(9)
N1_22 0.052(10) 0.074(10) 0.081(11) -0.041(10) -0.033(9) 0.010(9)
C1_22 0.060(9) 0.074(9) 0.089(10) -0.038(9) -0.029(9) 0.007(8)
C2_22 0.050(10) 0.073(10) 0.074(11) -0.042(10) -0.034(9) 0.009(9)
C3_22 0.046(11) 0.078(12) 0.071(12) -0.042(11) -0.038(10) 0.010(10)
C4_22 0.049(12) 0.089(12) 0.068(13) -0.034(11) -0.035(11) 0.022(11)
C5_22 0.050(12) 0.088(12) 0.068(13) -0.039(11) -0.031(11) 0.018(11)
C6_22 0.051(12) 0.084(12) 0.073(12) -0.041(11) -0.036(11) 0.013(10)
C7_22 0.053(10) 0.078(10) 0.076(11) -0.038(10) -0.035(9) 0.010(9)
S1_23 0.072(7) 0.055(6) 0.087(8) -0.025(6) -0.048(6) 0.027(5)
O1_23 0.070(11) 0.064(10) 0.099(11) -0.043(9) -0.034(10) 0.032(9)
N1_23 0.071(11) 0.066(10) 0.086(11) -0.036(9) -0.052(9) 0.016(9)
C1_23 0.070(10) 0.054(8) 0.088(10) -0.050(8) -0.042(8) 0.022(8)
C2_23 0.068(11) 0.065(10) 0.088(12) -0.038(9) -0.048(10) 0.015(9)
C3_23 0.068(13) 0.063(11) 0.090(13) -0.033(10) -0.045(11) 0.014(11)
C4_23 0.065(13) 0.061(11) 0.087(13) -0.042(11) -0.048(11) 0.011(10)
C5_23 0.062(13) 0.055(11) 0.088(13) -0.047(10) -0.050(11) 0.008(10)
C6_23 0.062(12) 0.063(11) 0.093(13) -0.048(10) -0.047(11) 0.008(10)
C7_23 0.068(11) 0.062(10) 0.093(12) -0.045(9) -0.044(10) 0.017(9)
S1_24 0.079(7) 0.055(6) 0.065(7) -0.026(5) -0.038(6) 0.003(5)
O1_24 0.075(10) 0.069(10) 0.054(10) -0.024(8) -0.034(9) -0.001(9)
N1_24 0.062(10) 0.060(9) 0.056(10) -0.020(8) -0.053(8) 0.011(9)
C1_24 0.069(9) 0.062(8) 0.055(9) -0.020(7) -0.046(8) 0.008(8)
C2_24 0.068(10) 0.068(10) 0.057(10) -0.026(9) -0.047(9) 0.009(9)
C3_24 0.083(12) 0.067(11) 0.061(12) -0.031(10) -0.036(11) -0.001(11)
C4_24 0.088(13) 0.066(12) 0.069(13) -0.029(11) -0.030(12) 0.005(11)
C5_24 0.086(13) 0.066(12) 0.068(13) -0.026(11) -0.030(12) 0.009(11)
C6_24 0.084(12) 0.061(11) 0.066(12) -0.033(10) -0.031(11) 0.006(11)
C7_24 0.073(10) 0.065(10) 0.062(10) -0.023(9) -0.036(9) 0.013(9)
S1_25 0.043(6) 0.041(6) 0.106(9) -0.009(6) -0.023(6) 0.002(5)
O1_25 0.053(10) 0.057(9) 0.112(11) -0.013(9) -0.021(10) 0.009(9)
N1_25 0.049(10) 0.043(9) 0.079(11) -0.024(9) -0.043(9) -0.003(8)
C1_25 0.051(9) 0.047(8) 0.096(10) -0.014(8) -0.029(9) 0.003(8)
C2_25 0.058(10) 0.043(9) 0.087(11) -0.029(9) -0.037(10) 0.001(8)
C3_25 0.063(12) 0.047(11) 0.088(12) -0.022(10) -0.041(11) 0.002(10)
C4_25 0.065(13) 0.052(11) 0.094(13) -0.021(11) -0.036(12) 0.003(10)
C5_25 0.060(13) 0.060(11) 0.102(13) -0.017(11) -0.035(12) 0.006(11)
C6_25 0.060(12) 0.058(11) 0.108(13) -0.016(11) -0.030(12) 0.003(10)
C7_25 0.056(10) 0.052(9) 0.103(11) -0.022(9) -0.031(10) 0.002(9)
S1_26 0.049(7) 0.081(7) 0.090(8) -0.042(6) -0.035(6) 0.023(6)
O1_26 0.074(11) 0.083(10) 0.098(11) -0.052(10) -0.030(10) 0.023(9)
N1_26 0.053(11) 0.063(10) 0.085(11) -0.050(10) -0.037(10) 0.038(9)
C1_26 0.061(9) 0.075(9) 0.093(10) -0.047(9) -0.034(9) 0.023(8)
C2_26 0.060(11) 0.081(10) 0.090(12) -0.045(10) -0.029(10) 0.029(9)
C3_26 0.071(13) 0.094(12) 0.094(14) -0.046(12) -0.024(12) 0.027(11)
C4_26 0.078(14) 0.101(13) 0.092(14) -0.042(13) -0.020(13) 0.031(12)
C5_26 0.074(14) 0.102(13) 0.089(14) -0.039(13) -0.024(13) 0.032(12)
C6_26 0.073(13) 0.102(13) 0.096(14) -0.033(12) -0.025(12) 0.026(11)
C7_26 0.068(11) 0.090(11) 0.090(12) -0.046(10) -0.026(10) 0.028(9)

loop_
_atom_type_symbol
_atom_type_description
_atom_type_scat_dispersion_real
_atom_type_scat_dispersion_imag
_atom_type_scat_source
C C 0.0033 0.0016 'International Tables Vol C Tables 4.2.6.8 and 6.1.1.4'
H H 0.0000 0.0000 'International Tables Vol C Tables 4.2.6.8 and 6.1.1.4'
Au Au -2.0133 8.8022 'International Tables Vol C Tables 4.2.6.8 and 6.1.1.4'
P P 0.1023 0.0942 'International Tables Vol C Tables 4.2.6.8 and 6.1.1.4'
S S 0.1246 0.1234 'International Tables Vol C Tables 4.2.6.8 and 6.1.1.4'
O O 0.0106 0.0060 'International Tables Vol C Tables 4.2.6.8 and 6.1.1.4'
N N 0.0061 0.0033 'International Tables Vol C Tables 4.2.6.8 and 6.1.1.4'

loop_
_geom_angle_atom_site_label_1
_geom_angle_atom_site_label_2
_geom_angle_atom_site_label_3
_geom_angle
_geom_angle_site_symmetry_1
_geom_angle_site_symmetry_3
_geom_angle_publ_flag
Au0M Au01 Au0E 65.15(5) . . ?
Au0M Au01 Au0J 64.32(6) . . ?
Au0E Au01 Au0J 126.55(7) . . ?
Au0M Au01 Au0P 138.71(7) . . ?
Au0E Au01 Au0P 136.69(7) . . ?
Au0J Au01 Au0P 78.65(6) . . ?
Au0M Au01 Au05 154.88(8) . . ?
Au0E Au01 Au05 115.08(7) . . ?
Au0J Au01 Au05 117.96(7) . . ?
Au0P Au01 Au05 60.00(5) . . ?
Au0M Au01 Au0S 128.92(7) . . ?
Au0E Au01 Au0S 63.95(5) . . ?
Au0J Au01 Au0S 156.52(7) . . ?
Au0P Au01 Au0S 81.18(6) . . ?
Au05 Au01 Au0S 59.83(5) . . ?
Au0M Au01 Au09 98.25(6) . . ?
Au0E Au01 Au09 61.69(5) . . ?
Au0J Au01 Au09 142.06(7) . . ?
Au0P Au01 Au09 122.71(7) . . ?
Au05 Au01 Au09 64.07(5) . . ?
Au0S Au01 Au09 60.54(5) . . ?
Au0M Au01 Au04 110.81(6) . . ?
Au0E Au01 Au04 160.57(7) . . ?
Au0J Au01 Au04 59.74(5) . . ?
Au0P Au01 Au04 59.59(5) . . ?
Au05 Au01 Au04 59.83(5) . . ?
Au0S Au01 Au04 118.52(7) . . ?
Au09 Au01 Au04 101.66(6) . . ?
Au0M Au01 Au02 59.45(5) . . ?
Au0E Au01 Au02 107.98(6) . . ?
Au0J Au01 Au02 57.65(5) . . ?
Au0P Au01 Au02 115.31(6) . . ?
Au05 Au01 Au02 99.35(6) . . ?
Au0S Au01 Au02 144.06(7) . . ?
Au09 Au01 Au02 84.41(6) . . ?
Au04 Au01 Au02 57.72(5) . . ?
Au0N Au02 Au0J 152.99(8) . . ?
Au0N Au02 Au07 60.63(5) . . ?
Au0J Au02 Au07 144.91(7) . . ?
Au0N Au02 Au0T 62.88(6) . . ?
Au0J Au02 Au0T 130.61(7) . . ?
Au07 Au02 Au0T 59.30(5) . . ?
Au0N Au02 Au04 144.34(8) . . ?
Au0J Au02 Au04 60.19(5) . . ?
Au07 Au02 Au04 92.86(6) . . ?
Au0T Au02 Au04 83.57(6) . . ?
Au0N Au02 Au0M 103.99(7) . . ?
Au0J Au02 Au0M 62.67(6) . . ?
Au07 Au02 Au0M 112.35(6) . . ?
Au0T Au02 Au0M 166.42(7) . . ?
Au04 Au02 Au0M 108.37(6) . . ?
Au0N Au02 Au0I 113.40(7) . . ?
Au0J Au02 Au0I 65.06(6) . . ?
Au07 Au02 Au0I 122.14(7) . . ?
Au0T Au02 Au0I 67.68(6) . . ?
Au04 Au02 Au0I 58.62(5) . . ?
Au0M Au02 Au0I 123.76(7) . . ?
Au0N Au02 Au01 136.47(7) . . ?
Au0J Au02 Au01 57.52(5) . . ?
Au07 Au02 Au01 90.18(6) . . ?
Au0T Au02 Au01 131.18(7) . . ?
Au04 Au02 Au01 59.04(5) . . ?
Au0M Au02 Au01 55.37(5) . . ?
Au0I Au02 Au01 109.42(6) . . ?
Au0N Au02 Au0R 61.24(5) . . ?
Au0J Au02 Au0R 119.42(7) . . ?
Au07 Au02 Au0R 56.35(5) . . ?
Au0T Au02 Au0R 108.64(7) . . ?
Au04 Au02 Au0R 125.65(6) . . ?
Au0M Au02 Au0R 59.37(5) . . ?
Au0I Au02 Au0R 174.63(7) . . ?
Au01 Au02 Au0R 75.93(5) . . ?
Au13 Au03 Au0G 60.37(5) . . ?
Au13 Au03 Au0D 154.68(7) . . ?
Au0G Au03 Au0D 144.41(7) . . ?
Au13 Au03 Au0A 141.03(7) . . ?
Au0G Au03 Au0A 91.59(6) . . ?
Au0D Au03 Au0A 60.31(5) . . ?
Au13 Au03 Au0W 108.08(7) . . ?
Au0G Au03 Au0W 113.38(7) . . ?
Au0D Au03 Au0W 62.32(6) . . ?
Au0A Au03 Au0W 107.87(7) . . ?
Au13 Au03 Au0L 62.66(6) . . ?
Au0G Au03 Au0L 59.45(5) . . ?
Au0D Au03 Au0L 127.71(7) . . ?
Au0A Au03 Au0L 80.20(6) . . ?
Au0W Au03 Au0L 169.95(8) . . ?
Au13 Au03 Au0F 112.77(7) . . ?
Au0G Au03 Au0F 121.77(7) . . ?
Au0D Au03 Au0F 63.16(6) . . ?
Au0A Au03 Au0F 57.17(5) . . ?
Au0W Au03 Au0F 122.20(7) . . ?
Au0L Au03 Au0F 67.02(5) . . ?
Au13 Au03 Au06 138.69(7) . . ?
Au0G Au03 Au06 89.63(6) . . ?
Au0D Au03 Au06 57.86(5) . . ?
Au0A Au03 Au06 58.32(5) . . ?
Au0W Au03 Au06 55.75(5) . . ?
Au0L Au03 Au06 127.99(6) . . ?
Au0F Au03 Au06 107.04(6) . . ?
Au13 Au03 Au14 63.20(6) . . ?
Au0G Au03 Au14 57.18(5) . . ?
Au0D Au03 Au14 120.21(7) . . ?
Au0A Au03 Au14 126.01(7) . . ?
Au0W Au03 Au14 60.24(5) . . ?
Au0L Au03 Au14 110.32(6) . . ?
Au0F Au03 Au14 175.95(7) . . ?
Au06 Au03 Au14 76.99(6) . . ?
Au11 Au04 Au0I 65.07(6) . . ?
Au11 Au04 Au0O 64.93(6) . . ?
Au0I Au04 Au0O 126.09(7) . . ?
Au11 Au04 Au0J 130.59(7) . . ?
Au0I Au04 Au0J 65.56(5) . . ?
Au0O Au04 Au0J 154.99(7) . . ?
Au11 Au04 Au0P 141.79(7) . . ?
Au0I Au04 Au0P 135.45(7) . . ?
Au0O Au04 Au0P 80.24(6) . . ?
Au0J Au04 Au0P 77.98(6) . . ?
Au11 Au04 Au02 97.68(6) . . ?
Au0I Au04 Au02 60.95(5) . . ?
Au0O Au04 Au02 144.83(7) . . ?
Au0J Au04 Au02 59.20(5) . . ?
Au0P Au04 Au02 120.32(7) . . ?
Au11 Au04 Au05 110.91(7) . . ?
Au0I Au04 Au05 161.09(7) . . ?
Au0O Au04 Au05 60.80(5) . . ?
Au0J Au04 Au05 116.40(7) . . ?
Au0P Au04 Au05 59.73(5) . . ?
Au02 Au04 Au05 102.88(6) . . ?
Au11 Au04 Au01 152.45(7) . . ?
Au0I Au04 Au01 114.93(7) . . ?
Au0O Au04 Au01 118.64(6) . . ?
Au0J Au04 Au01 58.64(5) . . ?
Au0P Au04 Au01 59.31(5) . . ?
Au02 Au04 Au01 63.23(5) . . ?
Au05 Au04 Au01 59.32(5) . . ?
Au11 Au04 Au0C 58.95(5) . . ?
Au0I Au04 Au0C 108.63(6) . . ?
Au0O Au04 Au0C 58.68(5) . . ?
Au0J Au04 Au0C 143.78(7) . . ?
Au0P Au04 Au0C 115.93(6) . . ?
Au02 Au04 Au0C 86.16(6) . . ?
Au05 Au04 Au0C 57.74(5) . . ?
Au01 Au04 Au0C 98.14(6) . . ?
Au0X Au05 Au0Q 65.74(6) . . ?
Au0X Au05 Au0C 96.57(6) . . ?
Au0Q Au05 Au0C 62.53(5) . . ?
Au0X Au05 Au0S 63.87(6) . . ?
Au0Q Au05 Au0S 125.37(7) . . ?
Au0C Au05 Au0S 142.15(7) . . ?
Au0X Au05 Au0P 141.33(7) . . ?
Au0Q Au05 Au0P 133.57(7) . . ?
Au0C Au05 Au0P 121.86(6) . . ?
Au0S Au05 Au0P 81.25(6) . . ?
Au0X Au05 Au01 110.48(7) . . ?
Au0Q Au05 Au01 163.58(7) . . ?
Au0C Au05 Au01 103.29(6) . . ?
Au0S Au05 Au01 60.10(5) . . ?
Au0P Au05 Au01 59.87(5) . . ?
Au0X Au05 Au04 152.87(7) . . ?
Au0Q Au05 Au04 114.61(7) . . ?
Au0C Au05 Au04 63.71(5) . . ?
Au0S Au05 Au04 119.78(7) . . ?
Au0P Au05 Au04 59.89(5) . . ?
Au01 Au05 Au04 60.85(5) . . ?
Au0X Au05 Au0O 129.22(7) . . ?
Au0Q Au05 Au0O 63.48(6) . . ?
Au0C Au05 Au0O 60.10(5) . . ?
Au0S Au05 Au0O 157.18(7) . . ?
Au0P Au05 Au0O 79.40(6) . . ?
Au01 Au05 Au0O 118.28(6) . . ?
Au04 Au05 Au0O 58.91(5) . . ?
Au0X Au05 Au09 59.20(5) . . ?
Au0Q Au05 Au09 109.70(7) . . ?
Au0C Au05 Au09 83.61(6) . . ?
Au0S Au05 Au09 58.60(5) . . ?
Au0P Au05 Au09 116.73(7) . . ?
Au01 Au05 Au09 58.06(5) . . ?
Au04 Au05 Au09 98.30(6) . . ?
Au0O Au05 Au09 142.51(6) . . ?
Au18 Au06 Au0W 66.23(6) . . ?
Au18 Au06 Au0D 126.21(7) . . ?
Au0W Au06 Au0D 63.60(6) . . ?
Au18 Au06 Au0U 62.16(6) . . ?
Au0W Au06 Au0U 97.99(7) . . ?
Au0D Au06 Au0U 142.27(8) . . ?
Au18 Au06 Au0B 114.22(7) . . ?
Au0W Au06 Au0B 154.19(8) . . ?
Au0D Au06 Au0B 119.31(7) . . ?
Au0U Au06 Au0B 63.57(5) . . ?
Au18 Au06 Au0A 162.23(8) . . ?
Au0W Au06 Au0A 110.40(7) . . ?
Au0D Au06 Au0A 60.11(5) . . ?
Au0U Au06 Au0A 102.34(6) . . ?
Au0B Au06 Au0A 60.62(5) . . ?
Au18 Au06 Au0Y 135.37(8) . . ?
Au0W Au06 Au0Y 139.73(7) . . ?
Au0D Au06 Au0Y 79.79(6) . . ?
Au0U Au06 Au0Y 121.88(7) . . ?
Au0B Au06 Au0Y 59.62(5) . . ?
Au0A Au06 Au0Y 59.01(5) . . ?
Au18 Au06 Au17 63.59(6) . . ?
Au0W Au06 Au17 129.78(8) . . ?
Au0D Au06 Au17 157.06(8) . . ?
Au0U Au06 Au17 59.86(6) . . ?
Au0B Au06 Au17 58.48(5) . . ?
Au0A Au06 Au17 117.88(7) . . ?
Au0Y Au06 Au17 80.56(6) . . ?
Au18 Au06 Au03 109.43(7) . . ?
Au0W Au06 Au03 59.12(5) . . ?
Au0D Au06 Au03 57.81(5) . . ?
Au0U Au06 Au03 84.47(6) . . ?
Au0B Au06 Au03 99.32(6) . . ?
Au0A Au06 Au03 57.80(5) . . ?
Au0Y Au06 Au03 115.19(7) . . ?
Au17 Au06 Au03 143.19(7) . . ?
Au0T Au07 Au16 65.20(6) . . ?
Au0T Au07 Au0Z 121.27(7) . . ?
Au16 Au07 Au0Z 64.00(6) . . ?
Au0T Au07 Au0R 118.92(7) . . ?
Au16 Au07 Au0R 162.03(7) . . ?
Au0Z Au07 Au0R 118.62(7) . . ?
Au0T Au07 Au02 60.43(5) . . ?
Au16 Au07 Au02 123.75(7) . . ?
Au0Z Au07 Au02 139.49(7) . . ?
Au0R Au07 Au02 67.21(6) . . ?
Au0T Au07 Au09 140.21(7) . . ?
Au16 Au07 Au09 129.17(7) . . ?
Au0Z Au07 Au09 66.44(5) . . ?
Au0R Au07 Au09 60.46(5) . . ?
Au02 Au07 Au09 88.32(6) . . ?
Au0T Au07 Au0N 62.72(6) . . ?
Au16 Au07 Au0N 106.99(6) . . ?
Au0Z Au07 Au0N 161.42(7) . . ?
Au0R Au07 Au0N 64.70(6) . . ?
Au02 Au07 Au0N 59.06(5) . . ?
Au09 Au07 Au0N 123.74(7) . . ?
Au0T Au07 Au0V 160.71(7) . . ?
Au16 Au07 Au0V 107.40(7) . . ?
Au0Z Au07 Au0V 64.88(6) . . ?
Au0R Au07 Au0V 62.59(6) . . ?
Au02 Au07 Au0V 128.76(7) . . ?
Au09 Au07 Au0V 58.70(5) . . ?
Au0N Au07 Au0V 105.51(7) . . ?
Au0T Au07 Au0C 70.30(6) . . ?
Au16 Au07 Au0C 58.97(5) . . ?
Au0Z Au07 Au0C 59.40(5) . . ?
Au0R Au07 Au0C 138.74(7) . . ?
Au02 Au07 Au0C 89.36(6) . . ?
Au09 Au07 Au0C 86.61(6) . . ?
Au0N Au07 Au0C 131.84(7) . . ?
Au0V Au07 Au0C 122.60(6) . . ?
Au19 Au08 Au0G 59.91(6) . . ?
Au19 Au08 Au0B 144.68(8) . . ?
Au0G Au08 Au0B 92.52(6) . . ?
Au19 Au08 Au0K 154.46(8) . . ?
Au0G Au08 Au0K 142.96(7) . . ?
Au0B Au08 Au0K 59.76(5) . . ?
Au19 Au08 Au15 62.22(6) . . ?
Au0G Au08 Au15 58.09(5) . . ?
Au0B Au08 Au15 85.05(6) . . ?
Au0K Au08 Au15 133.53(7) . . ?
Au19 Au08 Au10 117.48(7) . . ?
Au0G Au08 Au10 124.54(7) . . ?
Au0B Au08 Au10 58.12(5) . . ?
Au0K Au08 Au10 63.75(6) . . ?
Au15 Au08 Au10 72.29(6) . . ?
Au19 Au08 Au0H 102.88(7) . . ?
Au0G Au08 Au0H 111.85(6) . . ?
Au0B Au08 Au0H 108.16(6) . . ?
Au0K Au08 Au0H 61.87(6) . . ?
Au15 Au08 Au0H 164.48(8) . . ?
Au10 Au08 Au0H 121.34(7) . . ?
Au19 Au08 Au0A 133.27(7) . . ?
Au0G Au08 Au0A 88.22(6) . . ?
Au0B Au08 Au0A 59.28(5) . . ?
Au0K Au08 Au0A 57.31(5) . . ?
Au15 Au08 Au0A 130.51(7) . . ?
Au10 Au08 Au0A 108.58(6) . . ?
Au0H Au08 Au0A 55.60(5) . . ?
Au19 Au08 Au0L 60.25(5) . . ?
Au0G Au08 Au0L 56.17(5) . . ?
Au0B Au08 Au0L 124.59(6) . . ?
Au0K Au08 Au0L 117.51(7) . . ?
Au15 Au08 Au0L 107.10(7) . . ?
Au10 Au08 Au0L 177.26(7) . . ?
Au0H Au08 Au0L 58.90(5) . . ?
Au0A Au08 Au0L 73.90(5) . . ?
Au0V Au09 Au07 60.94(5) . . ?
Au0V Au09 Au0R 63.07(6) . . ?
Au07 Au09 Au0R 59.60(5) . . ?
Au0V Au09 Au0X 106.29(7) . . ?
Au07 Au09 Au0X 113.32(7) . . ?
Au0R Au09 Au0X 168.88(8) . . ?
Au0V Au09 Au01 144.28(7) . . ?
Au07 Au09 Au01 93.33(6) . . ?
Au0R Au09 Au01 82.97(6) . . ?
Au0X Au09 Au01 106.70(6) . . ?
Au0V Au09 Au0S 152.61(7) . . ?
Au07 Au09 Au0S 145.53(7) . . ?
Au0R Au09 Au0S 129.02(7) . . ?
Au0X Au09 Au0S 61.90(5) . . ?
Au01 Au09 Au0S 59.65(5) . . ?
Au0V Au09 Au0E 114.15(7) . . ?
Au07 Au09 Au0E 123.57(7) . . ?
Au0R Au09 Au0E 68.89(6) . . ?
Au0X Au09 Au0E 120.73(6) . . ?
Au01 Au09 Au0E 57.63(5) . . ?
Au0S Au09 Au0E 62.20(5) . . ?
Au0V Au09 Au05 138.61(7) . . ?
Au07 Au09 Au05 90.83(6) . . ?
Au0R Au09 Au05 130.19(7) . . ?
Au0X Au09 Au05 55.11(5) . . ?
Au01 Au09 Au05 57.87(5) . . ?
Au0S Au09 Au05 57.52(5) . . ?
Au0E Au09 Au05 106.59(6) . . ?
Au0V Au09 Au0Z 61.97(5) . . ?
Au07 Au09 Au0Z 56.47(5) . . ?
Au0R Au09 Au0Z 109.28(6) . . ?
Au0X Au09 Au0Z 60.71(5) . . ?
Au01 Au09 Au0Z 126.21(7) . . ?
Au0S Au09 Au0Z 120.43(6) . . ?
Au0E Au09 Au0Z 175.88(7) . . ?
Au05 Au09 Au0Z 77.44(5) . . ?
Au0H Au0A Au0F 65.98(6) . . ?
Au0H Au0A Au0K 64.06(6) . . ?
Au0F Au0A Au0K 126.56(7) . . ?
Au0H Au0A Au0Y 136.40(7) . . ?
Au0F Au0A Au0Y 135.32(7) . . ?
Au0K Au0A Au0Y 76.96(6) . . ?
Au0H Au0A Au03 100.93(7) . . ?
Au0F Au0A Au03 62.37(6) . . ?
Au0K Au0A Au03 145.19(7) . . ?
Au0Y Au0A Au03 122.54(7) . . ?
Au0H Au0A Au0D 130.51(7) . . ?
Au0F Au0A Au0D 64.79(5) . . ?
Au0K Au0A Au0D 154.02(7) . . ?
Au0Y Au0A Au0D 80.26(6) . . ?
Au03 Au0A Au0D 59.66(5) . . ?
Au0H Au0A Au06 156.33(8) . . ?
Au0F Au0A Au06 116.01(7) . . ?
Au0K Au0A Au06 117.32(7) . . ?
Au0Y Au0A Au06 60.55(6) . . ?
Au03 Au0A Au06 63.88(6) . . ?
Au0D Au0A Au06 59.51(5) . . ?
Au0H Au0A Au0B 110.63(6) . . ?
Au0F Au0A Au0B 162.32(8) . . ?
Au0K Au0A Au0B 59.64(5) . . ?
Au0Y Au0A Au0B 59.79(5) . . ?
Au03 Au0A Au0B 102.83(7) . . ?
Au0D Au0A Au0B 117.78(7) . . ?
Au06 Au0A Au0B 59.64(5) . . ?
Au0H Au0A Au08 60.01(5) . . ?
Au0F Au0A Au08 109.30(6) . . ?
Au0K Au0A Au08 58.61(5) . . ?
Au0Y Au0A Au08 115.23(6) . . ?
Au03 Au0A Au08 86.59(6) . . ?
Au0D Au0A Au08 145.08(7) . . ?
Au06 Au0A Au08 99.39(6) . . ?
Au0B Au0A Au08 57.69(5) . . ?
Au12 Au0B Au10 64.92(6) . . ?
Au12 Au0B Au17 65.36(6) . . ?
Au10 Au0B Au17 125.50(7) . . ?
Au12 Au0B Au0K 130.06(7) . . ?
Au10 Au0B Au0K 65.14(6) . . ?
Au17 Au0B Au0K 154.68(8) . . ?
Au12 Au0B Au08 96.00(7) . . ?
Au10 Au0B Au08 61.55(5) . . ?
Au17 Au0B Au08 144.45(8) . . ?
Au0K Au0B Au08 60.16(5) . . ?
Au12 Au0B Au0Y 144.36(7) . . ?
Au10 Au0B Au0Y 133.28(8) . . ?
Au17 Au0B Au0Y 82.26(6) . . ?
Au0K Au0B Au0Y 76.11(6) . . ?
Au08 Au0B Au0Y 119.50(7) . . ?
Au12 Au0B Au06 111.28(7) . . ?
Au10 Au0B Au06 162.51(8) . . ?
Au17 Au0B Au06 61.23(5) . . ?
Au0K Au0B Au06 116.48(7) . . ?
Au08 Au0B Au06 103.23(6) . . ?
Au0Y Au0B Au06 60.29(5) . . ?
Au12 Au0B Au0A 151.08(8) . . ?
Au10 Au0B Au0A 114.55(7) . . ?
Au17 Au0B Au0A 119.69(6) . . ?
Au0K Au0B Au0A 58.67(5) . . ?
Au08 Au0B Au0A 63.03(5) . . ?
Au0Y Au0B Au0A 58.94(5) . . ?
Au06 Au0B Au0A 59.74(5) . . ?
Au12 Au0B Au0U 58.78(6) . . ?
Au10 Au0B Au0U 109.69(7) . . ?
Au17 Au0B Au0U 58.81(6) . . ?
Au0K Au0B Au0U 144.19(7) . . ?
Au08 Au0B Au0U 85.69(6) . . ?
Au0Y Au0B Au0U 117.01(6) . . ?
Au06 Au0B Au0U 57.90(5) . . ?
Au0A Au0B Au0U 97.89(6) . . ?
Au16 Au0C Au0Z 64.08(6) . . ?
Au16 Au0C Au11 99.87(6) . . ?
Au0Z Au0C Au11 163.02(7) . . ?
Au16 Au0C Au05 146.32(7) . . ?
Au0Z Au0C Au05 85.22(6) . . ?
Au11 Au0C Au05 108.65(7) . . ?
Au16 Au0C Au0O 152.31(8) . . ?
Au0Z Au0C Au0O 133.77(7) . . ?
Au11 Au0C Au0O 63.13(5) . . ?
Au05 Au0C Au0O 60.64(5) . . ?
Au16 Au0C Au07 59.29(5) . . ?
Au0Z Au0C Au07 59.30(5) . . ?
Au11 Au0C Au07 108.69(6) . . ?
Au05 Au0C Au07 94.01(6) . . ?
Au0O Au0C Au07 144.51(8) . . ?
Au16 Au0C Au0Q 120.63(7) . . ?
Au0Z Au0C Au0Q 73.85(6) . . ?
Au11 Au0C Au0Q 121.62(7) . . ?
Au05 Au0C Au0Q 57.35(5) . . ?
Au0O Au0C Au0Q 61.90(5) . . ?
Au07 Au0C Au0Q 127.30(7) . . ?
Au16 Au0C Au04 132.81(7) . . ?
Au0Z Au0C Au04 130.66(7) . . ?
Au11 Au0C Au04 55.60(5) . . ?
Au05 Au0C Au04 58.56(5) . . ?
Au0O Au0C Au04 57.42(5) . . ?
Au07 Au0C Au04 88.80(6) . . ?
Au0Q Au0C Au04 106.21(6) . . ?
Au16 Au0C Au0T 59.16(5) . . ?
Au0Z Au0C Au0T 106.89(6) . . ?
Au11 Au0C Au0T 57.51(5) . . ?
Au05 Au0C Au0T 123.62(7) . . ?
Au0O Au0C Au0T 117.62(6) . . ?
Au07 Au0C Au0T 53.84(5) . . ?
Au0Q Au0C Au0T 178.72(7) . . ?
Au04 Au0C Au0T 74.15(5) . . ?
P1_13 Au0D Au03 153.9(3) . . ?
P1_13 Au0D Au06 121.3(3) . . ?
Au03 Au0D Au06 64.33(6) . . ?
P1_13 Au0D Au0A 146.0(3) . . ?
Au03 Au0D Au0A 60.03(5) . . ?
Au06 Au0D Au0A 60.39(5) . . ?
P1_13 Au0D Au0W 100.9(3) . . ?
Au03 Au0D Au0W 59.19(5) . . ?
Au06 Au0D Au0W 56.78(5) . . ?
Au0A Au0D Au0W 105.27(6) . . ?
P1_13 Au0D Au0F 128.4(3) . . ?
Au03 Au0D Au0F 59.44(5) . . ?
Au06 Au0D Au0F 109.12(6) . . ?
Au0A Au0D Au0F 55.91(5) . . ?
Au0W Au0D Au0F 115.76(7) . . ?
P1_8 Au0E Au01 169.4(3) . . ?
P1_8 Au0E Au09 128.7(3) . . ?
Au01 Au0E Au09 60.68(5) . . ?
P1_8 Au0E Au0M 122.7(3) . . ?
Au01 Au0E Au0M 56.86(5) . . ?
Au09 Au0E Au0M 92.61(6) . . ?
P1_8 Au0E Au0S 119.0(3) . . ?
Au01 Au0E Au0S 59.41(5) . . ?
Au09 Au0E Au0S 58.79(5) . . ?
Au0M Au0E Au0S 116.13(7) . . ?
P1_8 Au0E Au0R 111.6(3) . . ?
Au01 Au0E Au0R 77.48(5) . . ?
Au09 Au0E Au0R 55.04(5) . . ?
Au0M Au0E Au0R 57.08(5) . . ?
Au0S Au0E Au0R 112.37(6) . . ?
P1_11 Au0F Au0A 168.1(3) . . ?
P1_11 Au0F Au03 130.7(3) . . ?
Au0A Au0F Au03 60.46(5) . . ?
P1_11 Au0F Au0H 120.5(3) . . ?
Au0A Au0F Au0H 56.85(5) . . ?
Au03 Au0F Au0H 94.07(6) . . ?
P1_11 Au0F Au0D 120.7(2) . . ?
Au0A Au0F Au0D 59.30(5) . . ?
Au03 Au0F Au0D 57.40(5) . . ?
Au0H Au0F Au0D 115.96(6) . . ?
P1_11 Au0F Au0L 112.8(2) . . ?
Au0A Au0F Au0L 76.24(5) . . ?
Au03 Au0F Au0L 55.90(5) . . ?
Au0H Au0F Au0L 57.15(5) . . ?
Au0D Au0F Au0L 111.53(6) . . ?
Au15 Au0G Au14 121.35(8) . . ?
Au15 Au0G Au0L 119.03(7) . . ?
Au14 Au0G Au0L 118.74(7) . . ?
Au15 Au0G Au13 157.41(8) . . ?
Au14 Au0G Au13 65.82(6) . . ?
Au0L Au0G Au13 62.82(6) . . ?
Au15 Au0G Au03 143.05(8) . . ?
Au14 Au0G Au03 65.25(6) . . ?
Au0L Au0G Au03 61.02(5) . . ?
Au13 Au0G Au03 59.20(5) . . ?
Au15 Au0G Au1A 66.54(6) . . ?
Au14 Au0G Au1A 62.49(6) . . ?
Au0L Au0G Au1A 160.87(8) . . ?
Au13 Au0G Au1A 104.67(7) . . ?
Au03 Au0G Au1A 127.05(7) . . ?
Au15 Au0G Au19 63.25(6) . . ?
Au14 Au0G Au19 160.36(8) . . ?
Au0L Au0G Au19 64.04(6) . . ?
Au13 Au0G Au19 102.84(7) . . ?
Au03 Au0G Au19 124.24(7) . . ?
Au1A Au0G Au19 108.11(7) . . ?
Au15 Au0G Au08 61.28(6) . . ?
Au14 Au0G Au08 140.04(7) . . ?
Au0L Au0G Au08 66.97(6) . . ?
Au13 Au0G Au08 129.20(8) . . ?
Au03 Au0G Au08 90.25(6) . . ?
Au1A Au0G Au08 125.84(7) . . ?
Au19 Au0G Au08 59.60(6) . . ?
Au15 Au0G Au0U 69.42(6) . . ?
Au14 Au0G Au0U 60.91(6) . . ?
Au0L Au0G Au0U 139.31(7) . . ?
Au13 Au0G Au0U 125.56(7) . . ?
Au03 Au0G Au0U 88.29(6) . . ?
Au1A Au0G Au0U 59.42(6) . . ?
Au19 Au0G Au0U 131.41(7) . . ?
Au08 Au0G Au0U 88.81(6) . . ?
O1_20 Au0H Au0A 165.5(6) . . ?
O1_20 Au0H Au08 122.3(6) . . ?
Au0A Au0H Au08 64.39(5) . . ?
O1_20 Au0H Au0K 135.4(5) . . ?
Au0A Au0H Au0K 59.00(5) . . ?
Au08 Au0H Au0K 58.50(5) . . ?
O1_20 Au0H Au0L 91.0(5) . . ?
Au0A Au0H Au0L 80.30(6) . . ?
Au08 Au0H Au0L 64.64(6) . . ?
Au0K Au0H Au0L 119.73(7) . . ?
O1_20 Au0H Au0F 108.6(6) . . ?
Au0A Au0H Au0F 57.16(5) . . ?
Au08 Au0H Au0F 106.08(6) . . ?
Au0K Au0H Au0F 113.52(6) . . ?
Au0L Au0H Au0F 64.67(5) . . ?
P1_1 Au0I Au04 158.8(2) . . ?
P1_1 Au0I Au02 140.3(2) . . ?
Au04 Au0I Au02 60.43(5) . . ?
P1_1 Au0I Au11 116.0(3) . . ?
Au04 Au0I Au11 56.33(5) . . ?
Au02 Au0I Au11 92.02(6) . . ?
P1_1 Au0I Au0J 124.4(3) . . ?
Au04 Au0I Au0J 57.86(5) . . ?
Au02 Au0I Au0J 56.60(5) . . ?
Au11 Au0I Au0J 114.16(6) . . ?
P1_1 Au0I Au0T 115.4(3) . . ?
Au04 Au0I Au0T 78.43(6) . . ?
Au02 Au0I Au0T 55.63(5) . . ?
Au11 Au0I Au0T 57.41(5) . . ?
Au0J Au0I Au0T 110.82(6) . . ?
P1_3 Au0J Au01 126.3(2) . . ?
P1_3 Au0J Au02 155.4(2) . . ?
Au01 Au0J Au02 64.83(5) . . ?
P1_3 Au0J Au04 143.0(2) . . ?
Au01 Au0J Au04 61.62(5) . . ?
Au02 Au0J Au04 60.61(5) . . ?
P1_3 Au0J Au0M 106.0(2) . . ?
Au01 Au0J Au0M 56.58(5) . . ?
Au02 Au0J Au0M 59.43(5) . . ?
Au04 Au0J Au0M 106.22(6) . . ?
P1_3 Au0J Au0I 122.6(2) . . ?
Au01 Au0J Au0I 109.86(7) . . ?
Au02 Au0J Au0I 58.35(5) . . ?
Au04 Au0J Au0I 56.58(5) . . ?
Au0M Au0J Au0I 114.51(6) . . ?
P1_9 Au0K Au0A 126.3(2) . . ?
P1_9 Au0K Au0B 145.9(2) . . ?
Au0A Au0K Au0B 61.69(5) . . ?
P1_9 Au0K Au08 153.3(2) . . ?
Au0A Au0K Au08 64.07(5) . . ?
Au0B Au0K Au08 60.08(5) . . ?
P1_9 Au0K Au0H 103.2(2) . . ?
Au0A Au0K Au0H 56.94(5) . . ?
Au0B Au0K Au0H 106.66(6) . . ?
Au08 Au0K Au0H 59.63(5) . . ?
P1_9 Au0K Au10 123.2(2) . . ?
Au0A Au0K Au10 109.85(7) . . ?
Au0B Au0K Au10 56.54(5) . . ?
Au08 Au0K Au10 58.63(5) . . ?
Au0H Au0K Au10 114.54(7) . . ?
S1_20 Au0L Au0G 150.0(3) . . ?
S1_20 Au0L Au03 146.5(2) . . ?
Au0G Au0L Au03 59.53(5) . . ?
S1_20 Au0L Au13 115.9(2) . . ?
Au0G Au0L Au13 58.61(6) . . ?
Au03 Au0L Au13 57.38(5) . . ?
S1_20 Au0L Au0H 86.0(2) . . ?
Au0G Au0L Au0H 110.19(7) . . ?
Au03 Au0L Au0H 95.64(6) . . ?
Au13 Au0L Au0H 153.02(7) . . ?
S1_20 Au0L Au19 96.0(2) . . ?
Au0G Au0L Au19 58.08(5) . . ?
Au03 Au0L Au19 116.90(7) . . ?
Au13 Au0L Au19 96.14(7) . . ?
Au0H Au0L Au19 96.91(6) . . ?
S1_20 Au0L Au08 123.0(2) . . ?
Au0G Au0L Au08 56.86(5) . . ?
Au03 Au0L Au08 84.07(6) . . ?
Au13 Au0L Au08 115.03(7) . . ?
Au0H Au0L Au08 56.45(5) . . ?
Au19 Au0L Au08 54.79(5) . . ?
S1_20 Au0L Au0F 97.3(3) . . ?
Au0G Au0L Au0F 112.70(6) . . ?
Au03 Au0L Au0F 57.08(5) . . ?
Au13 Au0L Au0F 101.34(6) . . ?
Au0H Au0L Au0F 58.19(5) . . ?
Au19 Au0L Au0F 150.62(7) . . ?
Au08 Au0L Au0F 96.19(6) . . ?
O1_26 Au0M Au01 165.0(7) . . ?
O1_26 Au0M Au02 123.4(7) . . ?
Au01 Au0M Au02 65.18(5) . . ?
O1_26 Au0M Au0J 135.4(6) . . ?
Au01 Au0M Au0J 59.11(5) . . ?
Au02 Au0M Au0J 57.90(5) . . ?
O1_26 Au0M Au0E 107.0(7) . . ?
Au01 Au0M Au0E 57.99(5) . . ?
Au02 Au0M Au0E 106.97(7) . . ?
Au0J Au0M Au0E 114.82(6) . . ?
O1_26 Au0M Au0R 90.1(5) . . ?
Au01 Au0M Au0R 82.83(6) . . ?
Au02 Au0M Au0R 64.83(6) . . ?
Au0J Au0M Au0R 120.08(7) . . ?
Au0E Au0M Au0R 66.24(5) . . ?
P1_4 Au0N Au02 141.8(3) . . ?
P1_4 Au0N Au07 157.6(3) . . ?
Au02 Au0N Au07 60.31(5) . . ?
P1_4 Au0N Au0T 129.8(3) . . ?
Au02 Au0N Au0T 59.23(5) . . ?
Au07 Au0N Au0T 58.03(5) . . ?
P1_4 Au0N Au0R 121.5(3) . . ?
Au02 Au0N Au0R 64.86(5) . . ?
Au07 Au0N Au0R 57.45(5) . . ?
Au0T Au0N Au0R 108.66(6) . . ?
P1_6 Au0O Au04 124.3(2) . . ?
P1_6 Au0O Au0C 153.2(2) . . ?
Au04 Au0O Au0C 63.90(5) . . ?
P1_6 Au0O Au05 147.4(2) . . ?
Au04 Au0O Au05 60.29(5) . . ?
Au0C Au0O Au05 59.26(5) . . ?
P1_6 Au0O Au0Q 125.3(2) . . ?
Au04 Au0O Au0Q 109.54(6) . . ?
Au0C Au0O Au0Q 59.74(5) . . ?
Au05 Au0O Au0Q 56.25(5) . . ?
P1_6 Au0O Au11 103.2(2) . . ?
Au04 Au0O Au11 56.01(5) . . ?
Au0C Au0O Au11 57.97(5) . . ?
Au05 Au0O Au11 103.67(6) . . ?
Au0Q Au0O Au11 114.75(7) . . ?
S1_23 Au0P Au01 152.0(3) . . ?
S1_23 Au0P Au05 130.8(3) . . ?
Au01 Au0P Au05 60.13(5) . . ?
S1_23 Au0P Au04 146.0(3) . . ?
Au01 Au0P Au04 61.10(5) . . ?
Au05 Au0P Au04 60.37(5) . . ?
P1_5 Au0Q Au05 158.8(3) . . ?
P1_5 Au0Q Au0C 140.7(3) . . ?
Au05 Au0Q Au0C 60.12(5) . . ?
P1_5 Au0Q Au0O 128.3(3) . . ?
Au05 Au0Q Au0O 60.26(5) . . ?
Au0C Au0Q Au0O 58.36(5) . . ?
P1_5 Au0Q Au0X 111.1(3) . . ?
Au05 Au0Q Au0X 56.60(5) . . ?
Au0C Au0Q Au0X 89.88(6) . . ?
Au0O Au0Q Au0X 116.86(7) . . ?
P1_5 Au0Q Au0Z 113.3(2) . . ?
Au05 Au0Q Au0Z 75.46(5) . . ?
Au0C Au0Q Au0Z 51.90(5) . . ?
Au0O Au0Q Au0Z 109.08(6) . . ?
Au0X Au0Q Au0Z 55.47(5) . . ?
S1_26 Au0R Au07 148.9(3) . . ?
S1_26 Au0R Au09 148.1(3) . . ?
Au07 Au0R Au09 59.94(5) . . ?
S1_26 Au0R Au0V 117.2(3) . . ?
Au07 Au0R Au0V 59.14(5) . . ?
Au09 Au0R Au0V 57.43(5) . . ?
S1_26 Au0R Au0M 87.0(3) . . ?
Au07 Au0R Au0M 109.09(7) . . ?
Au09 Au0R Au0M 93.04(6) . . ?
Au0V Au0R Au0M 150.46(7) . . ?
S1_26 Au0R Au0N 95.1(3) . . ?
Au07 Au0R Au0N 57.84(5) . . ?
Au09 Au0R Au0N 116.56(7) . . ?
Au0V Au0R Au0N 98.47(6) . . ?
Au0M Au0R Au0N 95.75(6) . . ?
S1_26 Au0R Au02 122.4(3) . . ?
Au07 Au0R Au02 56.45(5) . . ?
Au09 Au0R Au02 82.45(6) . . ?
Au0V Au0R Au02 114.81(7) . . ?
Au0M Au0R Au02 55.80(5) . . ?
Au0N Au0R Au02 53.90(5) . . ?
S1_26 Au0R Au0E 99.0(3) . . ?
Au07 Au0R Au0E 112.11(6) . . ?
Au09 Au0R Au0E 56.06(5) . . ?
Au0V Au0R Au0E 100.40(6) . . ?
Au0M Au0R Au0E 56.68(5) . . ?
Au0N Au0R Au0E 147.91(7) . . ?
Au02 Au0R Au0E 94.46(6) . . ?
P1_7 Au0S Au05 122.6(2) . . ?
P1_7 Au0S Au01 144.2(2) . . ?
Au05 Au0S Au01 60.06(5) . . ?
P1_7 Au0S Au09 156.0(2) . . ?
Au05 Au0S Au09 63.89(5) . . ?
Au01 Au0S Au09 59.81(5) . . ?
P1_7 Au0S Au0X 103.9(2) . . ?
Au05 Au0S Au0X 56.10(5) . . ?
Au01 Au0S Au0X 104.34(6) . . ?
Au09 Au0S Au0X 58.64(5) . . ?
P1_7 Au0S Au0E 127.0(2) . . ?
Au05 Au0S Au0E 109.05(6) . . ?
Au01 Au0S Au0E 56.64(5) . . ?
Au09 Au0S Au0E 59.02(5) . . ?
Au0X Au0S Au0E 114.69(7) . . ?
S1_25 Au0T Au07 148.7(3) . . ?
S1_25 Au0T Au02 148.2(3) . . ?
Au07 Au0T Au02 60.26(5) . . ?
S1_25 Au0T Au0N 117.3(2) . . ?
Au07 Au0T Au0N 59.25(5) . . ?
Au02 Au0T Au0N 57.89(5) . . ?
S1_25 Au0T Au11 87.8(2) . . ?
Au07 Au0T Au11 107.20(6) . . ?
Au02 Au0T Au11 93.09(6) . . ?
Au0N Au0T Au11 150.94(7) . . ?
S1_25 Au0T Au16 95.7(3) . . ?
Au07 Au0T Au16 57.43(5) . . ?
Au02 Au0T Au16 116.09(7) . . ?
Au0N Au0T Au16 99.18(6) . . ?
Au11 Au0T Au16 92.21(6) . . ?
S1_25 Au0T Au0I 98.3(3) . . ?
Au07 Au0T Au0I 112.94(7) . . ?
Au02 Au0T Au0I 56.69(5) . . ?
Au0N Au0T Au0I 101.44(7) . . ?
Au11 Au0T Au0I 57.92(5) . . ?
Au16 Au0T Au0I 146.20(7) . . ?
S1_25 Au0T Au0C 122.8(3) . . ?
Au07 Au0T Au0C 55.86(5) . . ?
Au02 Au0T Au0C 81.83(6) . . ?
Au0N Au0T Au0C 114.29(6) . . ?
Au11 Au0T Au0C 53.92(5) . . ?
Au16 Au0T Au0C 52.60(5) . . ?
Au0I Au0T Au0C 94.29(6) . . ?
Au1A Au0U Au12 104.05(7) . . ?
Au1A Au0U Au06 142.68(8) . . ?
Au12 Au0U Au06 109.25(7) . . ?
Au1A Au0U Au0G 59.87(6) . . ?
Au12 Au0U Au0G 109.41(7) . . ?
Au06 Au0U Au0G 92.84(6) . . ?
Au1A Au0U Au17 154.10(8) . . ?
Au12 Au0U Au17 63.57(6) . . ?
Au06 Au0U Au17 60.87(6) . . ?
Au0G Au0U Au17 144.21(8) . . ?
Au1A Au0U Au14 61.94(6) . . ?
Au12 Au0U Au14 164.53(8) . . ?
Au06 Au0U Au14 82.66(6) . . ?
Au0G Au0U Au14 58.89(6) . . ?
Au17 Au0U Au14 131.90(7) . . ?
Au1A Au0U Au18 116.17(8) . . ?
Au12 Au0U Au18 122.42(8) . . ?
Au06 Au0U Au18 57.34(5) . . ?
Au0G Au0U Au18 125.74(7) . . ?
Au17 Au0U Au18 62.29(6) . . ?
Au14 Au0U Au18 72.08(6) . . ?
Au1A Au0U Au0B 136.80(7) . . ?
Au12 Au0U Au0B 55.91(5) . . ?
Au06 Au0U Au0B 58.53(5) . . ?
Au0G Au0U Au0B 89.07(6) . . ?
Au17 Au0U Au0B 57.18(6) . . ?
Au14 Au0U Au0B 128.96(7) . . ?
Au18 Au0U Au0B 106.18(7) . . ?
Au1A Au0U Au15 61.00(6) . . ?
Au12 Au0U Au15 58.79(5) . . ?
Au06 Au0U Au15 125.28(7) . . ?
Au0G Au0U Au15 54.12(5) . . ?
Au17 Au0U Au15 119.78(7) . . ?
Au14 Au0U Au15 106.45(7) . . ?
Au18 Au0U Au15 177.05(8) . . ?
Au0B Au0U Au15 76.74(5) . . ?
P1_2 Au0V Au09 159.9(3) . . ?
P1_2 Au0V Au07 139.7(3) . . ?
Au09 Au0V Au07 60.36(5) . . ?
P1_2 Au0V Au0R 125.8(3) . . ?
Au09 Au0V Au0R 59.50(5) . . ?
Au07 Au0V Au0R 58.28(5) . . ?
P1_2 Au0V Au0Z 122.7(3) . . ?
Au09 Au0V Au0Z 64.00(5) . . ?
Au07 Au0V Au0Z 56.98(5) . . ?
Au0R Au0V Au0Z 108.18(6) . . ?
O1_19 Au0W Au06 165.3(6) . . ?
O1_19 Au0W Au03 119.6(7) . . ?
Au06 Au0W Au03 65.13(6) . . ?
O1_19 Au0W Au0D 135.0(6) . . ?
Au06 Au0W Au0D 59.62(6) . . ?
Au03 Au0W Au0D 58.49(5) . . ?
O1_19 Au0W Au14 87.8(5) . . ?
Au06 Au0W Au14 82.45(6) . . ?
Au03 Au0W Au14 62.79(5) . . ?
Au0D Au0W Au14 118.99(7) . . ?
O1_19 Au0W Au18 109.4(7) . . ?
Au06 Au0W Au18 56.82(6) . . ?
Au03 Au0W Au18 106.94(6) . . ?
Au0D Au0W Au18 113.67(7) . . ?
Au14 Au0W Au18 69.11(6) . . ?
O1_24 Au0X Au05 169.3(5) . . ?
O1_24 Au0X Au09 116.1(6) . . ?
Au05 Au0X Au09 65.69(5) . . ?
O1_24 Au0X Au0S 130.5(6) . . ?
Au05 Au0X Au0S 60.04(6) . . ?
Au09 Au0X Au0S 59.46(5) . . ?
O1_24 Au0X Au0Q 113.1(6) . . ?
Au05 Au0X Au0Q 57.67(5) . . ?
Au09 Au0X Au0Q 108.56(6) . . ?
Au0S Au0X Au0Q 114.35(7) . . ?
O1_24 Au0X Au0Z 88.0(5) . . ?
Au05 Au0X Au0Z 83.59(6) . . ?
Au09 Au0X Au0Z 63.61(5) . . ?
Au0S Au0X Au0Z 120.87(6) . . ?
Au0Q Au0X Au0Z 70.09(5) . . ?
S1_22 Au0Y Au0A 150.9(3) . . ?
S1_22 Au0Y Au0B 146.3(3) . . ?
Au0A Au0Y Au0B 61.27(5) . . ?
S1_22 Au0Y Au06 132.5(3) . . ?
Au0A Au0Y Au06 60.44(5) . . ?
Au0B Au0Y Au06 60.09(5) . . ?
S1_24 Au0Z Au07 152.0(3) . . ?
S1_24 Au0Z Au0C 144.1(3) . . ?
Au07 Au0Z Au0C 61.30(5) . . ?
S1_24 Au0Z Au16 118.9(2) . . ?
Au07 Au0Z Au16 57.81(5) . . ?
Au0C Au0Z Au16 57.57(5) . . ?
S1_24 Au0Z Au0X 86.2(2) . . ?
Au07 Au0Z Au0X 109.20(7) . . ?
Au0C Au0Z Au0X 90.82(6) . . ?
Au16 Au0Z Au0X 148.38(7) . . ?
S1_24 Au0Z Au0V 98.0(3) . . ?
Au07 Au0Z Au0V 58.14(5) . . ?
Au0C Au0Z Au0V 117.91(7) . . ?
Au16 Au0Z Au0V 98.46(6) . . ?
Au0X Au0Z Au0V 96.43(6) . . ?
S1_24 Au0Z Au09 123.2(3) . . ?
Au07 Au0Z Au09 57.09(5) . . ?
Au0C Au0Z Au09 82.75(6) . . ?
Au16 Au0Z Au09 113.98(6) . . ?
Au0X Au0Z Au09 55.67(5) . . ?
Au0V Au0Z Au09 54.03(5) . . ?
S1_24 Au0Z Au0Q 96.6(3) . . ?
Au07 Au0Z Au0Q 111.35(6) . . ?
Au0C Au0Z Au0Q 54.25(5) . . ?
Au16 Au0Z Au0Q 100.78(6) . . ?
Au0X Au0Z Au0Q 54.44(5) . . ?
Au0V Au0Z Au0Q 146.25(7) . . ?
Au09 Au0Z Au0Q 92.67(6) . . ?
P1_14 Au10 Au0B 159.4(3) . . ?
P1_14 Au10 Au08 140.2(2) . . ?
Au0B Au10 Au08 60.33(5) . . ?
P1_14 Au10 Au12 114.3(3) . . ?
Au0B Au10 Au12 56.91(5) . . ?
Au08 Au10 Au12 90.57(6) . . ?
P1_14 Au10 Au0K 126.1(3) . . ?
Au0B Au10 Au0K 58.32(5) . . ?
Au08 Au10 Au0K 57.62(5) . . ?
Au12 Au10 Au0K 115.23(6) . . ?
P1_14 Au10 Au15 115.0(3) . . ?
Au0B Au10 Au15 76.74(6) . . ?
Au08 Au10 Au15 53.61(5) . . ?
Au12 Au10 Au15 55.45(5) . . ?
Au0K Au10 Au15 109.72(6) . . ?
O1_25 Au11 Au04 167.1(5) . . ?
O1_25 Au11 Au0C 118.0(8) . . ?
Au04 Au11 Au0C 65.45(6) . . ?
O1_25 Au11 Au0T 86.5(5) . . ?
Au04 Au11 Au0T 83.40(6) . . ?
Au0C Au11 Au0T 68.56(5) . . ?
O1_25 Au11 Au0I 109.6(6) . . ?
Au04 Au11 Au0I 58.59(5) . . ?
Au0C Au11 Au0I 108.66(7) . . ?
Au0T Au11 Au0I 64.68(6) . . ?
O1_25 Au11 Au0O 133.8(6) . . ?
Au04 Au11 Au0O 59.05(5) . . ?
Au0C Au11 Au0O 58.90(5) . . ?
Au0T Au11 Au0O 124.03(7) . . ?
Au0I Au11 Au0O 114.59(7) . . ?
O1_21 Au12 Au0B 168.3(6) . . ?
O1_21 Au12 Au0U 116.2(8) . . ?
Au0B Au12 Au0U 65.31(6) . . ?
O1_21 Au12 Au10 112.1(7) . . ?
Au0B Au12 Au10 58.16(5) . . ?
Au0U Au12 Au10 109.53(7) . . ?
O1_21 Au12 Au15 85.6(6) . . ?
Au0B Au12 Au15 84.69(6) . . ?
Au0U Au12 Au15 66.78(6) . . ?
Au10 Au12 Au15 69.46(6) . . ?
O1_21 Au12 Au17 132.9(6) . . ?
Au0B Au12 Au17 58.45(5) . . ?
Au0U Au12 Au17 58.72(5) . . ?
Au10 Au12 Au17 112.95(7) . . ?
Au15 Au12 Au17 122.76(7) . . ?
P1_12 Au13 Au03 156.8(3) . . ?
P1_12 Au13 Au0G 142.8(3) . . ?
Au03 Au13 Au0G 60.42(5) . . ?
P1_12 Au13 Au0L 124.9(3) . . ?
Au03 Au13 Au0L 59.96(5) . . ?
Au0G Au13 Au0L 58.57(5) . . ?
P1_12 Au13 Au14 125.6(3) . . ?
Au03 Au13 Au14 62.38(6) . . ?
Au0G Au13 Au14 56.92(5) . . ?
Au0L Au13 Au14 107.70(7) . . ?
S1_19 Au14 Au0G 158.7(4) . . ?
S1_19 Au14 Au0U 135.2(3) . . ?
Au0G Au14 Au0U 60.20(5) . . ?
S1_19 Au14 Au1A 112.9(3) . . ?
Au0G Au14 Au1A 58.99(6) . . ?
Au0U Au14 Au1A 58.08(6) . . ?
S1_19 Au14 Au0W 85.4(3) . . ?
Au0G Au14 Au0W 110.71(7) . . ?
Au0U Au14 Au0W 92.93(7) . . ?
Au1A Au14 Au0W 150.93(8) . . ?
S1_19 Au14 Au03 129.3(3) . . ?
Au0G Au14 Au03 57.57(5) . . ?
Au0U Au14 Au03 83.90(6) . . ?
Au1A Au14 Au03 116.01(7) . . ?
Au0W Au14 Au03 56.97(5) . . ?
S1_19 Au14 Au13 108.0(4) . . ?
Au0G Au14 Au13 57.26(5) . . ?
Au0U Au14 Au13 116.50(7) . . ?
Au1A Au14 Au13 96.64(7) . . ?
Au0W Au14 Au13 98.79(6) . . ?
Au03 Au14 Au13 54.42(5) . . ?
S1_19 Au14 Au18 89.7(4) . . ?
Au0G Au14 Au18 110.64(7) . . ?
Au0U Au14 Au18 54.28(5) . . ?
Au1A Au14 Au18 99.91(7) . . ?
Au0W Au14 Au18 56.09(5) . . ?
Au03 Au14 Au18 94.39(6) . . ?
Au13 Au14 Au18 148.74(7) . . ?
S1_21 Au15 Au0G 154.2(3) . . ?
S1_21 Au15 Au08 141.4(3) . . ?
Au0G Au15 Au08 60.63(6) . . ?
S1_21 Au15 Au19 115.4(3) . . ?
Au0G Au15 Au19 59.32(5) . . ?
Au08 Au15 Au19 58.17(6) . . ?
S1_21 Au15 Au12 88.4(3) . . ?
Au0G Au15 Au12 107.50(7) . . ?
Au08 Au15 Au12 90.66(7) . . ?
Au19 Au15 Au12 148.82(8) . . ?
S1_21 Au15 Au1A 101.9(3) . . ?
Au0G Au15 Au1A 57.60(6) . . ?
Au08 Au15 Au1A 116.60(6) . . ?
Au19 Au15 Au1A 99.27(7) . . ?
Au12 Au15 Au1A 94.72(7) . . ?
S1_21 Au15 Au0U 126.6(3) . . ?
Au0G Au15 Au0U 56.46(5) . . ?
Au08 Au15 Au0U 81.96(6) . . ?
Au19 Au15 Au0U 114.90(6) . . ?
Au12 Au15 Au0U 54.43(5) . . ?
Au1A Au15 Au0U 53.25(5) . . ?
S1_21 Au15 Au10 95.4(3) . . ?
Au0G Au15 Au10 110.36(7) . . ?
Au08 Au15 Au10 54.11(5) . . ?
Au19 Au15 Au10 100.56(7) . . ?
Au12 Au15 Au10 55.09(5) . . ?
Au1A Au15 Au10 144.81(7) . . ?
Au0U Au15 Au10 91.92(6) . . ?
P1_16 Au16 Au0C 147.0(3) . . ?
P1_16 Au16 Au07 151.0(3) . . ?
Au0C Au16 Au07 61.74(5) . . ?
P1_16 Au16 Au0Z 130.6(3) . . ?
Au0C Au16 Au0Z 58.35(5) . . ?
Au07 Au16 Au0Z 58.20(5) . . ?
P1_16 Au16 Au0T 119.6(3) . . ?
Au0C Au16 Au0T 68.24(6) . . ?
Au07 Au16 Au0T 57.37(5) . . ?
Au0Z Au16 Au0T 109.42(7) . . ?
P1_15 Au17 Au0B 119.7(3) . . ?
P1_15 Au17 Au0U 157.8(3) . . ?
Au0B Au17 Au0U 64.01(6) . . ?
P1_15 Au17 Au06 142.8(3) . . ?
Au0B Au17 Au06 60.29(5) . . ?
Au0U Au17 Au06 59.28(5) . . ?
P1_15 Au17 Au18 129.1(3) . . ?
Au0B Au17 Au18 109.14(7) . . ?
Au0U Au17 Au18 59.32(6) . . ?
Au06 Au17 Au18 55.93(5) . . ?
P1_15 Au17 Au12 104.5(3) . . ?
Au0B Au17 Au12 56.19(5) . . ?
Au0U Au17 Au12 57.70(5) . . ?
Au06 Au17 Au12 103.57(7) . . ?
Au18 Au17 Au12 114.13(7) . . ?
P1_17 Au18 Au06 160.5(3) . . ?
P1_17 Au18 Au0U 138.8(3) . . ?
Au06 Au18 Au0U 60.50(5) . . ?
P1_17 Au18 Au17 122.6(3) . . ?
Au06 Au18 Au17 60.48(6) . . ?
Au0U Au18 Au17 58.38(5) . . ?
P1_17 Au18 Au0W 115.6(3) . . ?
Au06 Au18 Au0W 56.95(5) . . ?
Au0U Au18 Au0W 91.51(6) . . ?
Au17 Au18 Au0W 117.40(7) . . ?
P1_17 Au18 Au14 116.9(3) . . ?
Au06 Au18 Au14 75.02(6) . . ?
Au0U Au18 Au14 53.64(5) . . ?
Au17 Au18 Au14 110.45(6) . . ?
Au0W Au18 Au14 54.80(5) . . ?
P1_10 Au19 Au08 141.3(3) . . ?
P1_10 Au19 Au0G 157.5(3) . . ?
Au08 Au19 Au0G 60.49(5) . . ?
P1_10 Au19 Au15 131.7(3) . . ?
Au08 Au19 Au15 59.61(6) . . ?
Au0G Au19 Au15 57.43(5) . . ?
P1_10 Au19 Au0L 119.6(3) . . ?
Au08 Au19 Au0L 64.97(5) . . ?
Au0G Au19 Au0L 57.88(5) . . ?
Au15 Au19 Au0L 108.69(6) . . ?
P1_18 Au1A Au0U 147.3(3) . . ?
P1_18 Au1A Au0G 151.1(3) . . ?
Au0U Au1A Au0G 60.71(6) . . ?
P1_18 Au1A Au14 121.0(3) . . ?
Au0U Au1A Au14 59.99(5) . . ?
Au0G Au1A Au14 58.51(5) . . ?
P1_18 Au1A Au15 129.8(3) . . ?
Au0U Au1A Au15 65.76(6) . . ?
Au0G Au1A Au15 55.87(5) . . ?
Au14 Au1A Au15 108.53(7) . . ?
C7_1 P1_1 C13_1 105.0(10) . . ?
C7_1 P1_1 C1_1 103.9(10) . . ?
C13_1 P1_1 C1_1 105.9(10) . . ?
C7_1 P1_1 Au0I 115.6(8) . . ?
C13_1 P1_1 Au0I 114.2(8) . . ?
C1_1 P1_1 Au0I 111.1(8) . . ?
C6_1 C1_1 C2_1 120.7(14) . . ?
C6_1 C1_1 P1_1 120.7(14) . . ?
C2_1 C1_1 P1_1 118.7(14) . . ?
C3_1 C2_1 C1_1 118.9(16) . . ?
C3_1 C2_1 H2_1 120.6 . . ?
C1_1 C2_1 H2_1 120.6 . . ?
C4_1 C3_1 C2_1 118.6(17) . . ?
C4_1 C3_1 H3_1 120.7 . . ?
C2_1 C3_1 H3_1 120.7 . . ?
C5_1 C4_1 C3_1 122.7(18) . . ?
C5_1 C4_1 H4_1 118.7 . . ?
C3_1 C4_1 H4_1 118.7 . . ?
C6_1 C5_1 C4_1 118.1(17) . . ?
C6_1 C5_1 H5_1 120.9 . . ?
C4_1 C5_1 H5_1 120.9 . . ?
C5_1 C6_1 C1_1 120.8(17) . . ?
C5_1 C6_1 H6_1 119.6 . . ?
C1_1 C6_1 H6_1 119.6 . . ?
C8_1 C7_1 C12_1 119.5(14) . . ?
C8_1 C7_1 P1_1 120.2(14) . . ?
C12_1 C7_1 P1_1 120.2(14) . . ?
C9_1 C8_1 C7_1 120.4(17) . . ?
C9_1 C8_1 H8_1 119.8 . . ?
C7_1 C8_1 H8_1 119.8 . . ?
C8_1 C9_1 C10_1 120.3(18) . . ?
C8_1 C9_1 H9_1 119.8 . . ?
C10_1 C9_1 H9_1 119.8 . . ?
C11_1 C10_1 C9_1 119.3(17) . . ?
C11_1 C10_1 H10_1 120.4 . . ?
C9_1 C10_1 H10_1 120.4 . . ?
C12_1 C11_1 C10_1 121.1(18) . . ?
C12_1 C11_1 H11_1 119.4 . . ?
C10_1 C11_1 H11_1 119.4 . . ?
C11_1 C12_1 C7_1 119.2(16) . . ?
C11_1 C12_1 H12_1 120.4 . . ?
C7_1 C12_1 H12_1 120.4 . . ?
C14_1 C13_1 C18_1 118.4(14) . . ?
C14_1 C13_1 P1_1 119.9(15) . . ?
C18_1 C13_1 P1_1 121.7(14) . . ?
C13_1 C14_1 C15_1 120.0(17) . . ?
C13_1 C14_1 H14_1 120.0 . . ?
C15_1 C14_1 H14_1 120.0 . . ?
C16_1 C15_1 C14_1 120.5(18) . . ?
C16_1 C15_1 H15_1 119.8 . . ?
C14_1 C15_1 H15_1 119.8 . . ?
C15_1 C16_1 C17_1 119.9(17) . . ?
C15_1 C16_1 H16_1 120.0 . . ?
C17_1 C16_1 H16_1 120.0 . . ?
C18_1 C17_1 C16_1 118.7(18) . . ?
C18_1 C17_1 H17_1 120.6 . . ?
C16_1 C17_1 H17_1 120.6 . . ?
C17_1 C18_1 C13_1 122.0(17) . . ?
C17_1 C18_1 H18_1 119.0 . . ?
C13_1 C18_1 H18_1 119.0 . . ?
C7_2 P1_2 C13_2 105.8(10) . . ?
C7_2 P1_2 C1_2 106.1(10) . . ?
C13_2 P1_2 C1_2 104.5(10) . . ?
C7_2 P1_2 Au0V 114.1(8) . . ?
C13_2 P1_2 Au0V 114.2(9) . . ?
C1_2 P1_2 Au0V 111.3(9) . . ?
C2_2 C1_2 C6_2 118.9(15) . . ?
C2_2 C1_2 P1_2 119.6(16) . . ?
C6_2 C1_2 P1_2 121.4(16) . . ?
C1_2 C2_2 C3_2 121.8(17) . . ?
C1_2 C2_2 H2_2 119.1 . . ?
C3_2 C2_2 H2_2 119.1 . . ?
C2_2 C3_2 C4_2 118.9(18) . . ?
C2_2 C3_2 H3_2 120.6 . . ?
C4_2 C3_2 H3_2 120.6 . . ?
C5_2 C4_2 C3_2 120.3(18) . . ?
C5_2 C4_2 H4_2 119.9 . . ?
C3_2 C4_2 H4_2 119.9 . . ?
C4_2 C5_2 C6_2 119.5(18) . . ?
C4_2 C5_2 H5_2 120.3 . . ?
C6_2 C5_2 H5_2 120.3 . . ?
C1_2 C6_2 C5_2 120.3(17) . . ?
C1_2 C6_2 H6_2 119.9 . . ?
C5_2 C6_2 H6_2 119.9 . . ?
C8_2 C7_2 C12_2 120.6(15) . . ?
C8_2 C7_2 P1_2 119.7(16) . . ?
C12_2 C7_2 P1_2 119.7(16) . . ?
C7_2 C8_2 C9_2 120.2(17) . . ?
C7_2 C8_2 H8_2 119.9 . . ?
C9_2 C8_2 H8_2 119.9 . . ?
C10_2 C9_2 C8_2 119.0(18) . . ?
C10_2 C9_2 H9_2 120.5 . . ?
C8_2 C9_2 H9_2 120.5 . . ?
C11_2 C10_2 C9_2 121.5(18) . . ?
C11_2 C10_2 H10_2 119.2 . . ?
C9_2 C10_2 H10_2 119.3 . . ?
C10_2 C11_2 C12_2 119.2(18) . . ?
C10_2 C11_2 H11_2 120.4 . . ?
C12_2 C11_2 H11_2 120.4 . . ?
C7_2 C12_2 C11_2 119.4(17) . . ?
C7_2 C12_2 H12_2 120.3 . . ?
C11_2 C12_2 H12_2 120.3 . . ?
C14_2 C13_2 C18_2 119.7(15) . . ?
C14_2 C13_2 P1_2 120.6(16) . . ?
C18_2 C13_2 P1_2 119.6(15) . . ?
C15_2 C14_2 C13_2 121.0(17) . . ?
C15_2 C14_2 H14_2 119.5 . . ?
C13_2 C14_2 H14_2 119.5 . . ?
C14_2 C15_2 C16_2 119.4(18) . . ?
C14_2 C15_2 H15_2 120.3 . . ?
C16_2 C15_2 H15_2 120.3 . . ?
C17_2 C16_2 C15_2 119.3(18) . . ?
C17_2 C16_2 H16_2 120.4 . . ?
C15_2 C16_2 H16_2 120.4 . . ?
C16_2 C17_2 C18_2 121.7(18) . . ?
C16_2 C17_2 H17_2 119.1 . . ?
C18_2 C17_2 H17_2 119.1 . . ?
C17_2 C18_2 C13_2 117.8(17) . . ?
C17_2 C18_2 H18_2 121.1 . . ?
C13_2 C18_2 H18_2 121.1 . . ?
C7_3 P1_3 C13_3 107.0(10) . . ?
C7_3 P1_3 C1_3 107.8(10) . . ?
C13_3 P1_3 C1_3 108.6(9) . . ?
C7_3 P1_3 Au0J 111.7(8) . . ?
C13_3 P1_3 Au0J 112.4(8) . . ?
C1_3 P1_3 Au0J 109.2(8) . . ?
C6_3 C1_3 C2_3 118.8(13) . . ?
C6_3 C1_3 P1_3 123.5(13) . . ?
C2_3 C1_3 P1_3 117.6(13) . . ?
C3_3 C2_3 C1_3 119.8(16) . . ?
C3_3 C2_3 H2_3 120.1 . . ?
C1_3 C2_3 H2_3 120.1 . . ?
C2_3 C3_3 C4_3 120.3(17) . . ?
C2_3 C3_3 H3_3 119.8 . . ?
C4_3 C3_3 H3_3 119.8 . . ?
C5_3 C4_3 C3_3 120.1(17) . . ?
C5_3 C4_3 H4_3 119.9 . . ?
C3_3 C4_3 H4_3 119.9 . . ?
C4_3 C5_3 C6_3 118.5(17) . . ?
C4_3 C5_3 H5_3 120.8 . . ?
C6_3 C5_3 H5_3 120.8 . . ?
C1_3 C6_3 C5_3 121.5(16) . . ?
C1_3 C6_3 H6_3 119.3 . . ?
C5_3 C6_3 H6_3 119.3 . . ?
C8_3 C7_3 C12_3 121.6(14) . . ?
C8_3 C7_3 P1_3 120.6(15) . . ?
C12_3 C7_3 P1_3 117.8(15) . . ?
C9_3 C8_3 C7_3 119.6(17) . . ?
C9_3 C8_3 H8_3 120.2 . . ?
C7_3 C8_3 H8_3 120.2 . . ?
C10_3 C9_3 C8_3 118.9(18) . . ?
C10_3 C9_3 H9_3 120.5 . . ?
C8_3 C9_3 H9_3 120.5 . . ?
C9_3 C10_3 C11_3 121.5(18) . . ?
C9_3 C10_3 H10_3 119.2 . . ?
C11_3 C10_3 H10_3 119.2 . . ?
C10_3 C11_3 C12_3 120.6(18) . . ?
C10_3 C11_3 H11_3 119.7 . . ?
C12_3 C11_3 H11_3 119.7 . . ?
C11_3 C12_3 C7_3 117.5(16) . . ?
C11_3 C12_3 H12_3 121.2 . . ?
C7_3 C12_3 H12_3 121.2 . . ?
C14_3 C13_3 C18_3 121.1(14) . . ?
C14_3 C13_3 P1_3 119.8(15) . . ?
C18_3 C13_3 P1_3 119.1(14) . . ?
C13_3 C14_3 C15_3 121.8(16) . . ?
C13_3 C14_3 H14_3 119.1 . . ?
C15_3 C14_3 H14_3 119.1 . . ?
C16_3 C15_3 C14_3 116.9(17) . . ?
C16_3 C15_3 H15_3 121.5 . . ?
C14_3 C15_3 H15_3 121.5 . . ?
C15_3 C16_3 C17_3 122.0(17) . . ?
C15_3 C16_3 H16_3 119.0 . . ?
C17_3 C16_3 H16_3 119.0 . . ?
C18_3 C17_3 C16_3 120.4(17) . . ?
C18_3 C17_3 H17_3 119.8 . . ?
C16_3 C17_3 H17_3 119.8 . . ?
C17_3 C18_3 C13_3 117.5(16) . . ?
C17_3 C18_3 H18_3 121.2 . . ?
C13_3 C18_3 H18_3 121.2 . . ?
C1_4 P1_4 C7_4 107.5(10) . . ?
C1_4 P1_4 C13_4 106.0(10) . . ?
C7_4 P1_4 C13_4 102.6(10) . . ?
C1_4 P1_4 Au0N 112.9(9) . . ?
C7_4 P1_4 Au0N 112.8(9) . . ?
C13_4 P1_4 Au0N 114.3(9) . . ?
C2_4 C1_4 C6_4 117.9(15) . . ?
C2_4 C1_4 P1_4 121.1(15) . . ?
C6_4 C1_4 P1_4 120.9(15) . . ?
C3_4 C2_4 C1_4 122.0(18) . . ?
C3_4 C2_4 H2_4 119.0 . . ?
C1_4 C2_4 H2_4 119.0 . . ?
C2_4 C3_4 C4_4 119.8(18) . . ?
C2_4 C3_4 H3_4 120.1 . . ?
C4_4 C3_4 H3_4 120.1 . . ?
C5_4 C4_4 C3_4 117.3(18) . . ?
C5_4 C4_4 H4_4 121.3 . . ?
C3_4 C4_4 H4_4 121.4 . . ?
C4_4 C5_4 C6_4 122.2(18) . . ?
C4_4 C5_4 H5_4 118.9 . . ?
C6_4 C5_4 H5_4 118.9 . . ?
C1_4 C6_4 C5_4 119.4(17) . . ?
C1_4 C6_4 H6_4 120.3 . . ?
C5_4 C6_4 H6_4 120.3 . . ?
C12_4 C7_4 C8_4 119.3(15) . . ?
C12_4 C7_4 P1_4 121.6(16) . . ?
C8_4 C7_4 P1_4 118.6(16) . . ?
C9_4 C8_4 C7_4 120.3(17) . . ?
C9_4 C8_4 H8_4 119.8 . . ?
C7_4 C8_4 H8_4 119.8 . . ?
C10_4 C9_4 C8_4 119.5(18) . . ?
C10_4 C9_4 H9_4 120.2 . . ?
C8_4 C9_4 H9_4 120.2 . . ?
C9_4 C10_4 C11_4 120.0(18) . . ?
C9_4 C10_4 H10_4 120.0 . . ?
C11_4 C10_4 H10_4 120.0 . . ?
C12_4 C11_4 C10_4 118.7(18) . . ?
C12_4 C11_4 H11_4 120.7 . . ?
C10_4 C11_4 H11_4 120.6 . . ?
C7_4 C12_4 C11_4 120.2(17) . . ?
C7_4 C12_4 H12_4 119.9 . . ?
C11_4 C12_4 H12_4 119.9 . . ?
C18_4 C13_4 C14_4 116.0(14) . . ?
C18_4 C13_4 P1_4 120.8(15) . . ?
C14_4 C13_4 P1_4 123.0(15) . . ?
C15_4 C14_4 C13_4 123.2(17) . . ?
C15_4 C14_4 H14_4 118.4 . . ?
C13_4 C14_4 H14_4 118.4 . . ?
C16_4 C15_4 C14_4 119.3(18) . . ?
C16_4 C15_4 H15_4 120.3 . . ?
C14_4 C15_4 H15_4 120.3 . . ?
C15_4 C16_4 C17_4 118.8(18) . . ?
C15_4 C16_4 H16_4 120.6 . . ?
C17_4 C16_4 H16_4 120.6 . . ?
C16_4 C17_4 C18_4 120.6(18) . . ?
C16_4 C17_4 H17_4 119.7 . . ?
C18_4 C17_4 H17_4 119.7 . . ?
C17_4 C18_4 C13_4 121.7(17) . . ?
C17_4 C18_4 H18_4 119.2 . . ?
C13_4 C18_4 H18_4 119.2 . . ?
C7_5 P1_5 C1_5 107.9(10) . . ?
C7_5 P1_5 C13_5 102.9(10) . . ?
C1_5 P1_5 C13_5 104.4(10) . . ?
C7_5 P1_5 Au0Q 112.6(8) . . ?
C1_5 P1_5 Au0Q 113.5(8) . . ?
C13_5 P1_5 Au0Q 114.7(8) . . ?
C6_5 C1_5 C2_5 118.1(14) . . ?
C6_5 C1_5 P1_5 118.4(15) . . ?
C2_5 C1_5 P1_5 123.4(14) . . ?
C3_5 C2_5 C1_5 120.5(16) . . ?
C3_5 C2_5 H2_5 119.8 . . ?
C1_5 C2_5 H2_5 119.8 . . ?
C2_5 C3_5 C4_5 120.9(18) . . ?
C2_5 C3_5 H3_5 119.6 . . ?
C4_5 C3_5 H3_5 119.6 . . ?
C5_5 C4_5 C3_5 118.4(17) . . ?
C5_5 C4_5 H4_5 120.8 . . ?
C3_5 C4_5 H4_5 120.8 . . ?
C4_5 C5_5 C6_5 119.6(17) . . ?
C4_5 C5_5 H5_5 120.2 . . ?
C6_5 C5_5 H5_5 120.2 . . ?
C1_5 C6_5 C5_5 121.7(17) . . ?
C1_5 C6_5 H6_5 119.2 . . ?
C5_5 C6_5 H6_5 119.2 . . ?
C8_5 C7_5 C12_5 119.8(14) . . ?
C8_5 C7_5 P1_5 122.6(15) . . ?
C12_5 C7_5 P1_5 117.5(15) . . ?
C7_5 C8_5 C9_5 119.8(17) . . ?
C7_5 C8_5 H8_5 120.1 . . ?
C9_5 C8_5 H8_5 120.1 . . ?
C8_5 C9_5 C10_5 121.0(18) . . ?
C8_5 C9_5 H9_5 119.5 . . ?
C10_5 C9_5 H9_5 119.5 . . ?
C11_5 C10_5 C9_5 118.8(17) . . ?
C11_5 C10_5 H10_5 120.6 . . ?
C9_5 C10_5 H10_5 120.6 . . ?
C12_5 C11_5 C10_5 119.9(18) . . ?
C12_5 C11_5 H11_5 120.1 . . ?
C10_5 C11_5 H11_5 120.1 . . ?
C11_5 C12_5 C7_5 120.3(17) . . ?
C11_5 C12_5 H12_5 119.9 . . ?
C7_5 C12_5 H12_5 119.9 . . ?
C14_5 C13_5 C18_5 120.4(14) . . ?
C14_5 C13_5 P1_5 121.1(15) . . ?
C18_5 C13_5 P1_5 118.5(14) . . ?
C13_5 C14_5 C15_5 121.6(17) . . ?
C13_5 C14_5 H14_5 119.2 . . ?
C15_5 C14_5 H14_5 119.2 . . ?
C16_5 C15_5 C14_5 117.5(17) . . ?
C16_5 C15_5 H15_5 121.2 . . ?
C14_5 C15_5 H15_5 121.2 . . ?
C17_5 C16_5 C15_5 121.4(18) . . ?
C17_5 C16_5 H16_5 119.3 . . ?
C15_5 C16_5 H16_5 119.3 . . ?
C16_5 C17_5 C18_5 120.5(18) . . ?
C16_5 C17_5 H17_5 119.7 . . ?
C18_5 C17_5 H17_5 119.7 . . ?
C13_5 C18_5 C17_5 118.2(16) . . ?
C13_5 C18_5 H18_5 120.9 . . ?
C17_5 C18_5 H18_5 120.9 . . ?
C7_6 P1_6 C13_6 106.4(10) . . ?
C7_6 P1_6 C1_6 105.3(9) . . ?
C13_6 P1_6 C1_6 104.6(10) . . ?
C7_6 P1_6 Au0O 113.7(8) . . ?
C13_6 P1_6 Au0O 116.4(8) . . ?
C1_6 P1_6 Au0O 109.6(8) . . ?
C6_6 C1_6 C2_6 120.9(14) . . ?
C6_6 C1_6 P1_6 122.4(14) . . ?
C2_6 C1_6 P1_6 116.3(14) . . ?
C1_6 C2_6 C3_6 116.6(16) . . ?
C1_6 C2_6 H2_6 121.7 . . ?
C3_6 C2_6 H2_6 121.7 . . ?
C4_6 C3_6 C2_6 122.4(17) . . ?
C4_6 C3_6 H3_6 118.8 . . ?
C2_6 C3_6 H3_6 118.8 . . ?
C5_6 C4_6 C3_6 119.9(17) . . ?
C5_6 C4_6 H4_6 120.1 . . ?
C3_6 C4_6 H4_6 120.1 . . ?
C4_6 C5_6 C6_6 118.1(17) . . ?
C4_6 C5_6 H5_6 120.9 . . ?
C6_6 C5_6 H5_6 120.9 . . ?
C1_6 C6_6 C5_6 120.7(16) . . ?
C1_6 C6_6 H6_6 119.6 . . ?
C5_6 C6_6 H6_6 119.6 . . ?
C8_6 C7_6 C12_6 124.2(15) . . ?
C8_6 C7_6 P1_6 117.6(15) . . ?
C12_6 C7_6 P1_6 118.1(15) . . ?
C7_6 C8_6 C9_6 116.1(17) . . ?
C7_6 C8_6 H8_6 121.9 . . ?
C9_6 C8_6 H8_6 121.9 . . ?
C8_6 C9_6 C10_6 120.3(18) . . ?
C8_6 C9_6 H9_6 119.9 . . ?
C10_6 C9_6 H9_6 119.9 . . ?
C9_6 C10_6 C11_6 123.0(18) . . ?
C9_6 C10_6 H10_6 118.5 . . ?
C11_6 C10_6 H10_6 118.5 . . ?
C12_6 C11_6 C10_6 116.6(18) . . ?
C12_6 C11_6 H11_6 121.7 . . ?
C10_6 C11_6 H11_6 121.7 . . ?
C11_6 C12_6 C7_6 119.4(17) . . ?
C11_6 C12_6 H12_6 120.3 . . ?
C7_6 C12_6 H12_6 120.3 . . ?
C18_6 C13_6 C14_6 121.1(14) . . ?
C18_6 C13_6 P1_6 120.5(15) . . ?
C14_6 C13_6 P1_6 118.4(15) . . ?
C15_6 C14_6 C13_6 120.8(17) . . ?
C15_6 C14_6 H14_6 119.6 . . ?
C13_6 C14_6 H14_6 119.6 . . ?
C16_6 C15_6 C14_6 117.3(18) . . ?
C16_6 C15_6 H15_6 121.4 . . ?
C14_6 C15_6 H15_6 121.4 . . ?
C17_6 C16_6 C15_6 122.6(18) . . ?
C17_6 C16_6 H16_6 118.7 . . ?
C15_6 C16_6 H16_6 118.7 . . ?
C16_6 C17_6 C18_6 120.1(18) . . ?
C16_6 C17_6 H17_6 119.9 . . ?
C18_6 C17_6 H17_6 119.9 . . ?
C13_6 C18_6 C17_6 118.0(17) . . ?
C13_6 C18_6 H18_6 121.0 . . ?
C17_6 C18_6 H18_6 121.0 . . ?
C7_7 P1_7 C1_7 105.6(9) . . ?
C7_7 P1_7 C13_7 104.6(9) . . ?
C1_7 P1_7 C13_7 103.8(9) . . ?
C7_7 P1_7 Au0S 116.2(8) . . ?
C1_7 P1_7 Au0S 114.0(8) . . ?
C13_7 P1_7 Au0S 111.5(7) . . ?
C6_7 C1_7 C2_7 120.2(14) . . ?
C6_7 C1_7 P1_7 119.9(14) . . ?
C2_7 C1_7 P1_7 119.9(14) . . ?
C1_7 C2_7 C3_7 119.8(16) . . ?
C1_7 C2_7 H2_7 120.1 . . ?
C3_7 C2_7 H2_7 120.1 . . ?
C4_7 C3_7 C2_7 119.1(17) . . ?
C4_7 C3_7 H3_7 120.4 . . ?
C2_7 C3_7 H3_7 120.4 . . ?
C5_7 C4_7 C3_7 120.7(17) . . ?
C5_7 C4_7 H4_7 119.7 . . ?
C3_7 C4_7 H4_7 119.7 . . ?
C6_7 C5_7 C4_7 120.4(18) . . ?
C6_7 C5_7 H5_7 119.8 . . ?
C4_7 C5_7 H5_7 119.8 . . ?
C5_7 C6_7 C1_7 119.8(17) . . ?
C5_7 C6_7 H6_7 120.1 . . ?
C1_7 C6_7 H6_7 120.1 . . ?
C12_7 C7_7 C8_7 116.6(14) . . ?
C12_7 C7_7 P1_7 124.6(15) . . ?
C8_7 C7_7 P1_7 118.8(15) . . ?
C7_7 C8_7 C9_7 119.2(17) . . ?
C7_7 C8_7 H8_7 120.4 . . ?
C9_7 C8_7 H8_7 120.4 . . ?
C10_7 C9_7 C8_7 123.7(18) . . ?
C10_7 C9_7 H9_7 118.2 . . ?
C8_7 C9_7 H9_7 118.2 . . ?
C11_7 C10_7 C9_7 116.9(17) . . ?
C11_7 C10_7 H10_7 121.5 . . ?
C9_7 C10_7 H10_7 121.5 . . ?
C10_7 C11_7 C12_7 119.7(18) . . ?
C10_7 C11_7 H11_7 120.1 . . ?
C12_7 C11_7 H11_7 120.1 . . ?
C7_7 C12_7 C11_7 123.8(17) . . ?
C7_7 C12_7 H12_7 118.1 . . ?
C11_7 C12_7 H12_7 118.1 . . ?
C14_7 C13_7 C18_7 120.1(14) . . ?
C14_7 C13_7 P1_7 116.4(13) . . ?
C18_7 C13_7 P1_7 123.3(14) . . ?
C15_7 C14_7 C13_7 120.9(16) . . ?
C15_7 C14_7 H14_7 119.5 . . ?
C13_7 C14_7 H14_7 119.5 . . ?
C14_7 C15_7 C16_7 120.5(17) . . ?
C14_7 C15_7 H15_7 119.7 . . ?
C16_7 C15_7 H15_7 119.7 . . ?
C17_7 C16_7 C15_7 117.7(17) . . ?
C17_7 C16_7 H16_7 121.2 . . ?
C15_7 C16_7 H16_7 121.2 . . ?
C16_7 C17_7 C18_7 123.5(17) . . ?
C16_7 C17_7 H17_7 118.2 . . ?
C18_7 C17_7 H17_7 118.2 . . ?
C17_7 C18_7 C13_7 117.2(16) . . ?
C17_7 C18_7 H18_7 121.4 . . ?
C13_7 C18_7 H18_7 121.4 . . ?
C13_8 P1_8 C7_8 108.1(10) . . ?
C13_8 P1_8 C1_8 104.8(10) . . ?
C7_8 P1_8 C1_8 107.0(11) . . ?
C13_8 P1_8 Au0E 115.0(9) . . ?
C7_8 P1_8 Au0E 111.1(9) . . ?
C1_8 P1_8 Au0E 110.5(9) . . ?
C6_8 C1_8 C2_8 115.6(15) . . ?
C6_8 C1_8 P1_8 125.5(16) . . ?
C2_8 C1_8 P1_8 118.9(16) . . ?
C1_8 C2_8 C3_8 120.8(17) . . ?
C1_8 C2_8 H2_8 119.6 . . ?
C3_8 C2_8 H2_8 119.6 . . ?
C4_8 C3_8 C2_8 123.4(19) . . ?
C4_8 C3_8 H3_8 118.3 . . ?
C2_8 C3_8 H3_8 118.3 . . ?
C3_8 C4_8 C5_8 116.1(18) . . ?
C3_8 C4_8 H4_8 122.0 . . ?
C5_8 C4_8 H4_8 122.0 . . ?
C4_8 C5_8 C6_8 120.6(19) . . ?
C4_8 C5_8 H5_8 119.7 . . ?
C6_8 C5_8 H5_8 119.7 . . ?
C1_8 C6_8 C5_8 123.2(18) . . ?
C1_8 C6_8 H6_8 118.4 . . ?
C5_8 C6_8 H6_8 118.4 . . ?
C8_8 C7_8 C12_8 121.4(15) . . ?
C8_8 C7_8 P1_8 118.4(16) . . ?
C12_8 C7_8 P1_8 120.2(15) . . ?
C7_8 C8_8 C9_8 122.4(17) . . ?
C7_8 C8_8 H8_8 118.8 . . ?
C9_8 C8_8 H8_8 118.8 . . ?
C10_8 C9_8 C8_8 115.3(17) . . ?
C10_8 C9_8 H9_8 122.4 . . ?
C8_8 C9_8 H9_8 122.4 . . ?
C11_8 C10_8 C9_8 122.8(18) . . ?
C11_8 C10_8 H10_8 118.6 . . ?
C9_8 C10_8 H10_8 118.6 . . ?
C10_8 C11_8 C12_8 121.2(18) . . ?
C10_8 C11_8 H11_8 119.4 . . ?
C12_8 C11_8 H11_8 119.4 . . ?
C11_8 C12_8 C7_8 116.6(17) . . ?
C11_8 C12_8 H12_8 121.7 . . ?
C7_8 C12_8 H12_8 121.7 . . ?
C14_8 C13_8 C18_8 120.8(15) . . ?
C14_8 C13_8 P1_8 120.2(15) . . ?
C18_8 C13_8 P1_8 119.0(15) . . ?
C15_8 C14_8 C13_8 118.7(17) . . ?
C15_8 C14_8 H14_8 120.6 . . ?
C13_8 C14_8 H14_8 120.7 . . ?
C16_8 C15_8 C14_8 121.1(18) . . ?
C16_8 C15_8 H15_8 119.4 . . ?
C14_8 C15_8 H15_8 119.5 . . ?
C15_8 C16_8 C17_8 120.0(18) . . ?
C15_8 C16_8 H16_8 120.0 . . ?
C17_8 C16_8 H16_8 120.0 . . ?
C16_8 C17_8 C18_8 119.2(18) . . ?
C16_8 C17_8 H17_8 120.4 . . ?
C18_8 C17_8 H17_8 120.4 . . ?
C13_8 C18_8 C17_8 119.7(17) . . ?
C13_8 C18_8 H18_8 120.1 . . ?
C17_8 C18_8 H18_8 120.2 . . ?
C13_9 P1_9 C7_9 107.5(10) . . ?
C13_9 P1_9 C1_9 106.5(10) . . ?
C7_9 P1_9 C1_9 105.8(9) . . ?
C13_9 P1_9 Au0K 112.2(8) . . ?
C7_9 P1_9 Au0K 109.6(8) . . ?
C1_9 P1_9 Au0K 114.8(8) . . ?
C6_9 C1_9 C2_9 118.2(14) . . ?
C6_9 C1_9 P1_9 120.8(14) . . ?
C2_9 C1_9 P1_9 120.9(15) . . ?
C1_9 C2_9 C3_9 122.3(16) . . ?
C1_9 C2_9 H2_9 118.9 . . ?
C3_9 C2_9 H2_9 118.9 . . ?
C4_9 C3_9 C2_9 119.2(17) . . ?
C4_9 C3_9 H3_9 120.4 . . ?
C2_9 C3_9 H3_9 120.4 . . ?
C3_9 C4_9 C5_9 118.4(17) . . ?
C3_9 C4_9 H4_9 120.8 . . ?
C5_9 C4_9 H4_9 120.8 . . ?
C6_9 C5_9 C4_9 121.6(17) . . ?
C6_9 C5_9 H5_9 119.2 . . ?
C4_9 C5_9 H5_9 119.2 . . ?
C1_9 C6_9 C5_9 120.1(16) . . ?
C1_9 C6_9 H6_9 119.9 . . ?
C5_9 C6_9 H6_9 119.9 . . ?
C12_9 C7_9 C8_9 118.4(14) . . ?
C12_9 C7_9 P1_9 124.2(15) . . ?
C8_9 C7_9 P1_9 117.3(14) . . ?
C9_9 C8_9 C7_9 119.9(16) . . ?
C9_9 C8_9 H8_9 120.1 . . ?
C7_9 C8_9 H8_9 120.1 . . ?
C8_9 C9_9 C10_9 121.2(17) . . ?
C8_9 C9_9 H9_9 119.4 . . ?
C10_9 C9_9 H9_9 119.4 . . ?
C11_9 C10_9 C9_9 117.9(17) . . ?
C11_9 C10_9 H10_9 121.0 . . ?
C9_9 C10_9 H10_9 121.0 . . ?
C12_9 C11_9 C10_9 120.4(18) . . ?
C12_9 C11_9 H11_9 119.8 . . ?
C10_9 C11_9 H11_9 119.8 . . ?
C7_9 C12_9 C11_9 122.0(17) . . ?
C7_9 C12_9 H12_9 119.0 . . ?
C11_9 C12_9 H12_9 119.0 . . ?
C18_9 C13_9 C14_9 116.9(14) . . ?
C18_9 C13_9 P1_9 123.2(14) . . ?
C14_9 C13_9 P1_9 119.8(15) . . ?
C13_9 C14_9 C15_9 120.5(16) . . ?
C13_9 C14_9 H14_9 119.8 . . ?
C15_9 C14_9 H14_9 119.8 . . ?
C16_9 C15_9 C14_9 121.2(18) . . ?
C16_9 C15_9 H15_9 119.4 . . ?
C14_9 C15_9 H15_9 119.4 . . ?
C15_9 C16_9 C17_9 119.3(17) . . ?
C15_9 C16_9 H16_9 120.4 . . ?
C17_9 C16_9 H16_9 120.4 . . ?
C16_9 C17_9 C18_9 119.7(18) . . ?
C16_9 C17_9 H17_9 120.2 . . ?
C18_9 C17_9 H17_9 120.2 . . ?
C13_9 C18_9 C17_9 122.3(17) . . ?
C13_9 C18_9 H18_9 118.8 . . ?
C17_9 C18_9 H18_9 118.8 . . ?
C13_10 P1_10 C7_10 105.0(10) . . ?
C13_10 P1_10 C1_10 106.5(10) . . ?
C7_10 P1_10 C1_10 103.0(10) . . ?
C13_10 P1_10 Au19 114.0(8) . . ?
C7_10 P1_10 Au19 115.7(9) . . ?
C1_10 P1_10 Au19 111.6(9) . . ?
C2_10 C1_10 C6_10 121.4(15) . . ?
C2_10 C1_10 P1_10 116.0(16) . . ?
C6_10 C1_10 P1_10 122.5(16) . . ?
C3_10 C2_10 C1_10 118.4(17) . . ?
C3_10 C2_10 H2_10 120.8 . . ?
C1_10 C2_10 H2_10 120.8 . . ?
C4_10 C3_10 C2_10 120.7(18) . . ?
C4_10 C3_10 H3_10 119.6 . . ?
C2_10 C3_10 H3_10 119.6 . . ?
C3_10 C4_10 C5_10 119.5(18) . . ?
C3_10 C4_10 H4_10 120.2 . . ?
C5_10 C4_10 H4_10 120.2 . . ?
C6_10 C5_10 C4_10 119.5(18) . . ?
C6_10 C5_10 H5_10 120.2 . . ?
C4_10 C5_10 H5_10 120.2 . . ?
C5_10 C6_10 C1_10 118.8(17) . . ?
C5_10 C6_10 H6_10 120.6 . . ?
C1_10 C6_10 H6_10 120.6 . . ?
C12_10 C7_10 C8_10 117.6(14) . . ?
C12_10 C7_10 P1_10 124.9(15) . . ?
C8_10 C7_10 P1_10 117.5(15) . . ?
C9_10 C8_10 C7_10 123.5(17) . . ?
C9_10 C8_10 H8_10 118.3 . . ?
C7_10 C8_10 H8_10 118.3 . . ?
C10_10 C9_10 C8_10 120.0(18) . . ?
C10_10 C9_10 H9_10 120.0 . . ?
C8_10 C9_10 H9_10 120.0 . . ?
C9_10 C10_10 C11_10 116.1(17) . . ?
C9_10 C10_10 H10_10 121.9 . . ?
C11_10 C10_10 H10_10 121.9 . . ?
C10_10 C11_10 C12_10 124.3(18) . . ?
C10_10 C11_10 H11_10 117.8 . . ?
C12_10 C11_10 H11_10 117.8 . . ?
C7_10 C12_10 C11_10 118.2(17) . . ?
C7_10 C12_10 H12_10 120.9 . . ?
C11_10 C12_10 H12_10 120.9 . . ?
C14_10 C13_10 C18_10 116.4(14) . . ?
C14_10 C13_10 P1_10 121.1(15) . . ?
C18_10 C13_10 P1_10 122.5(15) . . ?
C13_10 C14_10 C15_10 121.0(17) . . ?
C13_10 C14_10 H14_10 119.5 . . ?
C15_10 C14_10 H14_10 119.5 . . ?
C16_10 C15_10 C14_10 121.8(18) . . ?
C16_10 C15_10 H15_10 119.1 . . ?
C14_10 C15_10 H15_10 119.1 . . ?
C15_10 C16_10 C17_10 117.4(17) . . ?
C15_10 C16_10 H16_10 121.3 . . ?
C17_10 C16_10 H16_10 121.3 . . ?
C16_10 C17_10 C18_10 119.1(18) . . ?
C16_10 C17_10 H17_10 120.5 . . ?
C18_10 C17_10 H17_10 120.5 . . ?
C13_10 C18_10 C17_10 123.5(17) . . ?
C13_10 C18_10 H18_10 118.2 . . ?
C17_10 C18_10 H18_10 118.2 . . ?
C7_11 P1_11 C1_11 105.2(10) . . ?
C7_11 P1_11 C13_11 103.7(10) . . ?
C1_11 P1_11 C13_11 104.4(10) . . ?
C7_11 P1_11 Au0F 110.8(9) . . ?
C1_11 P1_11 Au0F 118.5(8) . . ?
C13_11 P1_11 Au0F 112.9(9) . . ?
C2_11 C1_11 C6_11 117.7(14) . . ?
C2_11 C1_11 P1_11 118.2(15) . . ?
C6_11 C1_11 P1_11 124.1(15) . . ?
C3_11 C2_11 C1_11 120.6(17) . . ?
C3_11 C2_11 H2_11 119.7 . . ?
C1_11 C2_11 H2_11 119.7 . . ?
C4_11 C3_11 C2_11 121.5(19) . . ?
C4_11 C3_11 H3_11 119.2 . . ?
C2_11 C3_11 H3_11 119.3 . . ?
C5_11 C4_11 C3_11 118.3(18) . . ?
C5_11 C4_11 H4_11 120.8 . . ?
C3_11 C4_11 H4_11 120.8 . . ?
C4_11 C5_11 C6_11 120.6(18) . . ?
C4_11 C5_11 H5_11 119.7 . . ?
C6_11 C5_11 H5_11 119.7 . . ?
C5_11 C6_11 C1_11 121.3(17) . . ?
C5_11 C6_11 H6_11 119.4 . . ?
C1_11 C6_11 H6_11 119.4 . . ?
C8_11 C7_11 C12_11 120.2(15) . . ?
C8_11 C7_11 P1_11 121.6(15) . . ?
C12_11 C7_11 P1_11 118.1(15) . . ?
C7_11 C8_11 C9_11 119.7(17) . . ?
C7_11 C8_11 H8_11 120.2 . . ?
C9_11 C8_11 H8_11 120.2 . . ?
C8_11 C9_11 C10_11 120.1(18) . . ?
C8_11 C9_11 H9_11 120.0 . . ?
C10_11 C9_11 H9_11 120.0 . . ?
C11_11 C10_11 C9_11 119.6(17) . . ?
C11_11 C10_11 H10_11 120.2 . . ?
C9_11 C10_11 H10_11 120.2 . . ?
C12_11 C11_11 C10_11 119.9(18) . . ?
C12_11 C11_11 H11_11 120.1 . . ?
C10_11 C11_11 H11_11 120.1 . . ?
C11_11 C12_11 C7_11 120.5(17) . . ?
C11_11 C12_11 H12_11 119.8 . . ?
C7_11 C12_11 H12_11 119.8 . . ?
C18_11 C13_11 C14_11 117.3(15) . . ?
C18_11 C13_11 P1_11 123.1(15) . . ?
C14_11 C13_11 P1_11 119.5(15) . . ?
C13_11 C14_11 C15_11 120.6(17) . . ?
C13_11 C14_11 H14_11 119.7 . . ?
C15_11 C14_11 H14_11 119.7 . . ?
C16_11 C15_11 C14_11 121.5(18) . . ?
C16_11 C15_11 H15_11 119.2 . . ?
C14_11 C15_11 H15_11 119.2 . . ?
C17_11 C16_11 C15_11 117.6(18) . . ?
C17_11 C16_11 H16_11 121.2 . . ?
C15_11 C16_11 H16_11 121.2 . . ?
C16_11 C17_11 C18_11 119.7(18) . . ?
C16_11 C17_11 H17_11 120.1 . . ?
C18_11 C17_11 H17_11 120.1 . . ?
C13_11 C18_11 C17_11 122.4(18) . . ?
C13_11 C18_11 H18_11 118.8 . . ?
C17_11 C18_11 H18_11 118.8 . . ?
C1_12 P1_12 C7_12 104.4(10) . . ?
C1_12 P1_12 C13_12 106.0(10) . . ?
C7_12 P1_12 C13_12 105.4(10) . . ?
C1_12 P1_12 Au13 112.6(9) . . ?
C7_12 P1_12 Au13 114.3(9) . . ?
C13_12 P1_12 Au13 113.4(9) . . ?
C2_12 C1_12 C6_12 119.6(15) . . ?
C2_12 C1_12 P1_12 120.2(16) . . ?
C6_12 C1_12 P1_12 120.1(15) . . ?
C1_12 C2_12 C3_12 120.8(17) . . ?
C1_12 C2_12 H2_12 119.6 . . ?
C3_12 C2_12 H2_12 119.6 . . ?
C2_12 C3_12 C4_12 119.2(18) . . ?
C2_12 C3_12 H3_12 120.4 . . ?
C4_12 C3_12 H3_12 120.4 . . ?
C5_12 C4_12 C3_12 119.7(18) . . ?
C5_12 C4_12 H4_12 120.1 . . ?
C3_12 C4_12 H4_12 120.1 . . ?
C4_12 C5_12 C6_12 120.1(19) . . ?
C4_12 C5_12 H5_12 120.0 . . ?
C6_12 C5_12 H5_12 120.0 . . ?
C5_12 C6_12 C1_12 119.3(18) . . ?
C5_12 C6_12 H6_12 120.3 . . ?
C1_12 C6_12 H6_12 120.3 . . ?
C12_12 C7_12 C8_12 120.4(15) . . ?
C12_12 C7_12 P1_12 121.7(16) . . ?
C8_12 C7_12 P1_12 117.9(16) . . ?
C7_12 C8_12 C9_12 120.0(17) . . ?
C7_12 C8_12 H8_12 120.0 . . ?
C9_12 C8_12 H8_12 120.0 . . ?
C10_12 C9_12 C8_12 119.5(18) . . ?
C10_12 C9_12 H9_12 120.3 . . ?
C8_12 C9_12 H9_12 120.3 . . ?
C9_12 C10_12 C11_12 120.2(18) . . ?
C9_12 C10_12 H10_12 119.9 . . ?
C11_12 C10_12 H10_12 119.9 . . ?
C10_12 C11_12 C12_12 120.1(19) . . ?
C10_12 C11_12 H11_12 120.0 . . ?
C12_12 C11_12 H11_12 119.9 . . ?
C7_12 C12_12 C11_12 119.1(17) . . ?
C7_12 C12_12 H12_12 120.5 . . ?
C11_12 C12_12 H12_12 120.5 . . ?
C14_12 C13_12 C18_12 119.0(15) . . ?
C14_12 C13_12 P1_12 120.3(16) . . ?
C18_12 C13_12 P1_12 120.6(15) . . ?
C13_12 C14_12 C15_12 120.7(17) . . ?
C13_12 C14_12 H14_12 119.6 . . ?
C15_12 C14_12 H14_12 119.6 . . ?
C16_12 C15_12 C14_12 120.1(18) . . ?
C16_12 C15_12 H15_12 119.9 . . ?
C14_12 C15_12 H15_12 119.9 . . ?
C15_12 C16_12 C17_12 119.3(18) . . ?
C15_12 C16_12 H16_12 120.3 . . ?
C17_12 C16_12 H16_12 120.3 . . ?
C18_12 C17_12 C16_12 120.6(18) . . ?
C18_12 C17_12 H17_12 119.7 . . ?
C16_12 C17_12 H17_12 119.7 . . ?
C17_12 C18_12 C13_12 120.2(17) . . ?
C17_12 C18_12 H18_12 119.9 . . ?
C13_12 C18_12 H18_12 119.9 . . ?
C1_13 P1_13 C7_13 105.7(10) . . ?
C1_13 P1_13 C13_13 103.5(10) . . ?
C7_13 P1_13 C13_13 105.1(10) . . ?
C1_13 P1_13 Au0D 115.4(8) . . ?
C7_13 P1_13 Au0D 113.1(8) . . ?
C13_13 P1_13 Au0D 113.0(8) . . ?
C2_13 C1_13 C6_13 118.7(15) . . ?
C2_13 C1_13 P1_13 119.7(15) . . ?
C6_13 C1_13 P1_13 121.6(15) . . ?
C3_13 C2_13 C1_13 120.2(17) . . ?
C3_13 C2_13 H2_13 119.9 . . ?
C1_13 C2_13 H2_13 119.9 . . ?
C2_13 C3_13 C4_13 121.7(18) . . ?
C2_13 C3_13 H3_13 119.1 . . ?
C4_13 C3_13 H3_13 119.1 . . ?
C3_13 C4_13 C5_13 117.9(17) . . ?
C3_13 C4_13 H4_13 121.0 . . ?
C5_13 C4_13 H4_13 121.0 . . ?
C6_13 C5_13 C4_13 120.0(18) . . ?
C6_13 C5_13 H5_13 120.0 . . ?
C4_13 C5_13 H5_13 120.0 . . ?
C1_13 C6_13 C5_13 121.3(17) . . ?
C1_13 C6_13 H6_13 119.4 . . ?
C5_13 C6_13 H6_13 119.4 . . ?
C12_13 C7_13 C8_13 118.1(14) . . ?
C12_13 C7_13 P1_13 123.5(14) . . ?
C8_13 C7_13 P1_13 118.0(14) . . ?
C9_13 C8_13 C7_13 121.6(17) . . ?
C9_13 C8_13 H8_13 119.2 . . ?
C7_13 C8_13 H8_13 119.2 . . ?
C8_13 C9_13 C10_13 119.4(17) . . ?
C8_13 C9_13 H9_13 120.3 . . ?
C10_13 C9_13 H9_13 120.3 . . ?
C11_13 C10_13 C9_13 118.5(17) . . ?
C11_13 C10_13 H10_13 120.8 . . ?
C9_13 C10_13 H10_13 120.8 . . ?
C10_13 C11_13 C12_13 121.6(18) . . ?
C10_13 C11_13 H11_13 119.2 . . ?
C12_13 C11_13 H11_13 119.2 . . ?
C7_13 C12_13 C11_13 120.6(17) . . ?
C7_13 C12_13 H12_13 119.7 . . ?
C11_13 C12_13 H12_13 119.7 . . ?
C18_13 C13_13 C14_13 118.6(14) . . ?
C18_13 C13_13 P1_13 123.9(14) . . ?
C14_13 C13_13 P1_13 117.5(14) . . ?
C15_13 C14_13 C13_13 120.4(16) . . ?
C15_13 C14_13 H14_13 119.8 . . ?
C13_13 C14_13 H14_13 119.8 . . ?
C14_13 C15_13 C16_13 120.2(17) . . ?
C14_13 C15_13 H15_13 119.9 . . ?
C16_13 C15_13 H15_13 119.9 . . ?
C17_13 C16_13 C15_13 119.1(17) . . ?
C17_13 C16_13 H16_13 120.5 . . ?
C15_13 C16_13 H16_13 120.5 . . ?
C18_13 C17_13 C16_13 120.3(17) . . ?
C18_13 C17_13 H17_13 119.8 . . ?
C16_13 C17_13 H17_13 119.8 . . ?
C17_13 C18_13 C13_13 120.9(17) . . ?
C17_13 C18_13 H18_13 119.6 . . ?
C13_13 C18_13 H18_13 119.6 . . ?
C13_14 P1_14 C1_14 107.4(10) . . ?
C13_14 P1_14 C7_14 106.0(10) . . ?
C1_14 P1_14 C7_14 100.7(9) . . ?
C13_14 P1_14 Au10 114.8(8) . . ?
C1_14 P1_14 Au10 111.4(8) . . ?
C7_14 P1_14 Au10 115.4(8) . . ?
C6_14 C1_14 C2_14 120.9(14) . . ?
C6_14 C1_14 P1_14 119.8(14) . . ?
C2_14 C1_14 P1_14 119.4(14) . . ?
C3_14 C2_14 C1_14 119.3(16) . . ?
C3_14 C2_14 H2_14 120.3 . . ?
C1_14 C2_14 H2_14 120.3 . . ?
C2_14 C3_14 C4_14 119.3(17) . . ?
C2_14 C3_14 H3_14 120.3 . . ?
C4_14 C3_14 H3_14 120.3 . . ?
C5_14 C4_14 C3_14 120.3(17) . . ?
C5_14 C4_14 H4_14 119.8 . . ?
C3_14 C4_14 H4_14 119.8 . . ?
C4_14 C5_14 C6_14 121.0(18) . . ?
C4_14 C5_14 H5_14 119.5 . . ?
C6_14 C5_14 H5_14 119.5 . . ?
C5_14 C6_14 C1_14 118.7(17) . . ?
C5_14 C6_14 H6_14 120.6 . . ?
C1_14 C6_14 H6_14 120.6 . . ?
C12_14 C7_14 C8_14 119.6(15) . . ?
C12_14 C7_14 P1_14 120.9(14) . . ?
C8_14 C7_14 P1_14 119.5(14) . . ?
C9_14 C8_14 C7_14 120.0(17) . . ?
C9_14 C8_14 H8_14 120.0 . . ?
C7_14 C8_14 H8_14 120.0 . . ?
C10_14 C9_14 C8_14 120.1(18) . . ?
C10_14 C9_14 H9_14 119.9 . . ?
C8_14 C9_14 H9_14 119.9 . . ?
C9_14 C10_14 C11_14 118.6(18) . . ?
C9_14 C10_14 H10_14 120.7 . . ?
C11_14 C10_14 H10_14 120.7 . . ?
C10_14 C11_14 C12_14 119.7(19) . . ?
C10_14 C11_14 H11_14 120.1 . . ?
C12_14 C11_14 H11_14 120.1 . . ?
C7_14 C12_14 C11_14 119.1(17) . . ?
C7_14 C12_14 H12_14 120.4 . . ?
C11_14 C12_14 H12_14 120.4 . . ?
C14_14 C13_14 C18_14 119.2(14) . . ?
C14_14 C13_14 P1_14 121.4(15) . . ?
C18_14 C13_14 P1_14 119.0(14) . . ?
C13_14 C14_14 C15_14 120.4(17) . . ?
C13_14 C14_14 H14_14 119.8 . . ?
C15_14 C14_14 H14_14 119.8 . . ?
C16_14 C15_14 C14_14 119.7(18) . . ?
C16_14 C15_14 H15_14 120.2 . . ?
C14_14 C15_14 H15_14 120.2 . . ?
C15_14 C16_14 C17_14 120.0(17) . . ?
C15_14 C16_14 H16_14 120.0 . . ?
C17_14 C16_14 H16_14 120.0 . . ?
C18_14 C17_14 C16_14 119.1(18) . . ?
C18_14 C17_14 H17_14 120.5 . . ?
C16_14 C17_14 H17_14 120.5 . . ?
C17_14 C18_14 C13_14 120.1(17) . . ?
C17_14 C18_14 H18_14 120.0 . . ?
C13_14 C18_14 H18_14 120.0 . . ?
C1_15 P1_15 C13_15 106.0(10) . . ?
C1_15 P1_15 C7_15 102.8(10) . . ?
C13_15 P1_15 C7_15 105.9(10) . . ?
C1_15 P1_15 Au17 109.9(8) . . ?
C13_15 P1_15 Au17 113.7(9) . . ?
C7_15 P1_15 Au17 117.5(8) . . ?
C6_15 C1_15 C2_15 118.4(15) . . ?
C6_15 C1_15 P1_15 123.5(15) . . ?
C2_15 C1_15 P1_15 118.2(15) . . ?
C3_15 C2_15 C1_15 120.5(17) . . ?
C3_15 C2_15 H2_15 119.7 . . ?
C1_15 C2_15 H2_15 119.7 . . ?
C4_15 C3_15 C2_15 120.2(18) . . ?
C4_15 C3_15 H3_15 119.9 . . ?
C2_15 C3_15 H3_15 119.9 . . ?
C5_15 C4_15 C3_15 119.8(18) . . ?
C5_15 C4_15 H4_15 120.1 . . ?
C3_15 C4_15 H4_15 120.1 . . ?
C4_15 C5_15 C6_15 119.8(18) . . ?
C4_15 C5_15 H5_15 120.1 . . ?
C6_15 C5_15 H5_15 120.1 . . ?
C1_15 C6_15 C5_15 121.1(17) . . ?
C1_15 C6_15 H6_15 119.4 . . ?
C5_15 C6_15 H6_15 119.4 . . ?
C12_15 C7_15 C8_15 117.5(15) . . ?
C12_15 C7_15 P1_15 119.6(15) . . ?
C8_15 C7_15 P1_15 122.8(16) . . ?
C9_15 C8_15 C7_15 120.2(17) . . ?
C9_15 C8_15 H8_15 119.9 . . ?
C7_15 C8_15 H8_15 119.9 . . ?
C10_15 C9_15 C8_15 122.5(18) . . ?
C10_15 C9_15 H9_15 118.7 . . ?
C8_15 C9_15 H9_15 118.8 . . ?
C9_15 C10_15 C11_15 116.7(17) . . ?
C9_15 C10_15 H10_15 121.6 . . ?
C11_15 C10_15 H10_15 121.6 . . ?
C12_15 C11_15 C10_15 121.8(18) . . ?
C12_15 C11_15 H11_15 119.1 . . ?
C10_15 C11_15 H11_15 119.1 . . ?
C11_15 C12_15 C7_15 121.2(17) . . ?
C11_15 C12_15 H12_15 119.4 . . ?
C7_15 C12_15 H12_15 119.4 . . ?
C14_15 C13_15 C18_15 119.8(15) . . ?
C14_15 C13_15 P1_15 119.4(15) . . ?
C18_15 C13_15 P1_15 120.7(15) . . ?
C13_15 C14_15 C15_15 121.2(17) . . ?
C13_15 C14_15 H14_15 119.4 . . ?
C15_15 C14_15 H14_15 119.4 . . ?
C14_15 C15_15 C16_15 118.4(18) . . ?
C14_15 C15_15 H15_15 120.8 . . ?
C16_15 C15_15 H15_15 120.8 . . ?
C17_15 C16_15 C15_15 121.0(18) . . ?
C17_15 C16_15 H16_15 119.5 . . ?
C15_15 C16_15 H16_15 119.5 . . ?
C16_15 C17_15 C18_15 118.7(18) . . ?
C16_15 C17_15 H17_15 120.6 . . ?
C18_15 C17_15 H17_15 120.6 . . ?
C13_15 C18_15 C17_15 120.3(17) . . ?
C13_15 C18_15 H18_15 119.8 . . ?
C17_15 C18_15 H18_15 119.8 . . ?
C13_16 P1_16 C7_16 106.3(10) . . ?
C13_16 P1_16 C1_16 107.1(10) . . ?
C7_16 P1_16 C1_16 103.7(10) . . ?
C13_16 P1_16 Au16 116.0(9) . . ?
C7_16 P1_16 Au16 112.3(9) . . ?
C1_16 P1_16 Au16 110.6(8) . . ?
C2_16 C1_16 C6_16 117.7(15) . . ?
C2_16 C1_16 P1_16 120.6(15) . . ?
C6_16 C1_16 P1_16 121.6(15) . . ?
C3_16 C2_16 C1_16 123.0(17) . . ?
C3_16 C2_16 H2_16 118.5 . . ?
C1_16 C2_16 H2_16 118.5 . . ?
C2_16 C3_16 C4_16 118.8(18) . . ?
C2_16 C3_16 H3_16 120.6 . . ?
C4_16 C3_16 H3_16 120.6 . . ?
C5_16 C4_16 C3_16 119.2(17) . . ?
C5_16 C4_16 H4_16 120.4 . . ?
C3_16 C4_16 H4_16 120.4 . . ?
C6_16 C5_16 C4_16 121.2(18) . . ?
C6_16 C5_16 H5_16 119.4 . . ?
C4_16 C5_16 H5_16 119.4 . . ?
C5_16 C6_16 C1_16 120.0(17) . . ?
C5_16 C6_16 H6_16 120.0 . . ?
C1_16 C6_16 H6_16 120.0 . . ?
C8_16 C7_16 C12_16 120.4(15) . . ?
C8_16 C7_16 P1_16 117.3(15) . . ?
C12_16 C7_16 P1_16 122.2(15) . . ?
C9_16 C8_16 C7_16 121.2(17) . . ?
C9_16 C8_16 H8_16 119.4 . . ?
C7_16 C8_16 H8_16 119.4 . . ?
C8_16 C9_16 C10_16 118.1(18) . . ?
C8_16 C9_16 H9_16 120.9 . . ?
C10_16 C9_16 H9_16 120.9 . . ?
C9_16 C10_16 C11_16 121.6(18) . . ?
C9_16 C10_16 H10_16 119.2 . . ?
C11_16 C10_16 H10_16 119.2 . . ?
C10_16 C11_16 C12_16 119.7(18) . . ?
C10_16 C11_16 H11_16 120.1 . . ?
C12_16 C11_16 H11_16 120.1 . . ?
C7_16 C12_16 C11_16 118.8(17) . . ?
C7_16 C12_16 H12_16 120.6 . . ?
C11_16 C12_16 H12_16 120.6 . . ?
C18_16 C13_16 C14_16 119.6(14) . . ?
C18_16 C13_16 P1_16 121.6(15) . . ?
C14_16 C13_16 P1_16 118.7(15) . . ?
C15_16 C14_16 C13_16 119.0(16) . . ?
C15_16 C14_16 H14_16 120.5 . . ?
C13_16 C14_16 H14_16 120.5 . . ?
C14_16 C15_16 C16_16 121.4(18) . . ?
C14_16 C15_16 H15_16 119.3 . . ?
C16_16 C15_16 H15_16 119.3 . . ?
C17_16 C16_16 C15_16 119.5(17) . . ?
C17_16 C16_16 H16_16 120.3 . . ?
C15_16 C16_16 H16_16 120.3 . . ?
C16_16 C17_16 C18_16 119.1(18) . . ?
C16_16 C17_16 H17_16 120.5 . . ?
C18_16 C17_16 H17_16 120.5 . . ?
C13_16 C18_16 C17_16 120.9(17) . . ?
C13_16 C18_16 H18_16 119.6 . . ?
C17_16 C18_16 H18_16 119.6 . . ?
C1_17 P1_17 C7_17 102.2(10) . . ?
C1_17 P1_17 C13_17 108.4(11) . . ?
C7_17 P1_17 C13_17 103.2(10) . . ?
C1_17 P1_17 Au18 113.3(9) . . ?
C7_17 P1_17 Au18 114.9(9) . . ?
C13_17 P1_17 Au18 113.7(9) . . ?
C2_17 C1_17 C6_17 122.3(15) . . ?
C2_17 C1_17 P1_17 119.3(16) . . ?
C6_17 C1_17 P1_17 118.3(15) . . ?
C1_17 C2_17 C3_17 118.4(17) . . ?
C1_17 C2_17 H2_17 120.8 . . ?
C3_17 C2_17 H2_17 120.8 . . ?
C4_17 C3_17 C2_17 119.7(18) . . ?
C4_17 C3_17 H3_17 120.1 . . ?
C2_17 C3_17 H3_17 120.1 . . ?
C3_17 C4_17 C5_17 121.2(18) . . ?
C3_17 C4_17 H4_17 119.4 . . ?
C5_17 C4_17 H4_17 119.4 . . ?
C6_17 C5_17 C4_17 119.0(18) . . ?
C6_17 C5_17 H5_17 120.5 . . ?
C4_17 C5_17 H5_17 120.5 . . ?
C5_17 C6_17 C1_17 118.9(17) . . ?
C5_17 C6_17 H6_17 120.5 . . ?
C1_17 C6_17 H6_17 120.5 . . ?
C12_17 C7_17 C8_17 119.2(15) . . ?
C12_17 C7_17 P1_17 122.7(16) . . ?
C8_17 C7_17 P1_17 118.1(15) . . ?
C7_17 C8_17 C9_17 118.9(17) . . ?
C7_17 C8_17 H8_17 120.5 . . ?
C9_17 C8_17 H8_17 120.5 . . ?
C10_17 C9_17 C8_17 121.5(18) . . ?
C10_17 C9_17 H9_17 119.2 . . ?
C8_17 C9_17 H9_17 119.2 . . ?
C9_17 C10_17 C11_17 119.0(18) . . ?
C9_17 C10_17 H10_17 120.5 . . ?
C11_17 C10_17 H10_17 120.5 . . ?
C12_17 C11_17 C10_17 118.4(18) . . ?
C12_17 C11_17 H11_17 120.8 . . ?
C10_17 C11_17 H11_17 120.8 . . ?
C7_17 C12_17 C11_17 122.8(18) . . ?
C7_17 C12_17 H12_17 118.6 . . ?
C11_17 C12_17 H12_17 118.6 . . ?
C18_17 C13_17 C14_17 122.5(14) . . ?
C18_17 C13_17 P1_17 121.6(15) . . ?
C14_17 C13_17 P1_17 115.9(15) . . ?
C15_17 C14_17 C13_17 119.6(17) . . ?
C15_17 C14_17 H14_17 120.2 . . ?
C13_17 C14_17 H14_17 120.2 . . ?
C16_17 C15_17 C14_17 116.6(17) . . ?
C16_17 C15_17 H15_17 121.7 . . ?
C14_17 C15_17 H15_17 121.7 . . ?
C15_17 C16_17 C17_17 121.9(13) . . ?
C15_17 C16_17 H16_17 119.1 . . ?
C17_17 C16_17 H16_17 119.1 . . ?
C16_17 C17_17 C18_17 118.3(17) . . ?
C16_17 C17_17 H17_17 120.9 . . ?
C18_17 C17_17 H17_17 120.9 . . ?
C13_17 C18_17 C17_17 117.4(17) . . ?
C13_17 C18_17 H18_17 121.3 . . ?
C17_17 C18_17 H18_17 121.3 . . ?
C7_18 P1_18 C1_18 105.4(10) . . ?
C7_18 P1_18 C13_18 106.5(11) . . ?
C1_18 P1_18 C13_18 103.6(10) . . ?
C7_18 P1_18 Au1A 110.9(9) . . ?
C1_18 P1_18 Au1A 115.8(9) . . ?
C13_18 P1_18 Au1A 113.8(9) . . ?
C6_18 C1_18 C2_18 119.7(15) . . ?
C6_18 C1_18 P1_18 119.9(15) . . ?
C2_18 C1_18 P1_18 120.3(16) . . ?
C3_18 C2_18 C1_18 120.5(17) . . ?
C3_18 C2_18 H2_18 119.7 . . ?
C1_18 C2_18 H2_18 119.7 . . ?
C2_18 C3_18 C4_18 119.7(18) . . ?
C2_18 C3_18 H3_18 120.1 . . ?
C4_18 C3_18 H3_18 120.1 . . ?
C3_18 C4_18 C5_18 119.6(18) . . ?
C3_18 C4_18 H4_18 120.2 . . ?
C5_18 C4_18 H4_18 120.2 . . ?
C4_18 C5_18 C6_18 120.2(18) . . ?
C4_18 C5_18 H5_18 119.9 . . ?
C6_18 C5_18 H5_18 119.9 . . ?
C1_18 C6_18 C5_18 119.6(17) . . ?
C1_18 C6_18 H6_18 120.2 . . ?
C5_18 C6_18 H6_18 120.2 . . ?
C8_18 C7_18 C12_18 122.0(15) . . ?
C8_18 C7_18 P1_18 119.0(17) . . ?
C12_18 C7_18 P1_18 119.1(16) . . ?
C9_18 C8_18 C7_18 118.5(17) . . ?
C9_18 C8_18 H8_18 120.8 . . ?
C7_18 C8_18 H8_18 120.7 . . ?
C8_18 C9_18 C10_18 119.9(18) . . ?
C8_18 C9_18 H9_18 120.0 . . ?
C10_18 C9_18 H9_18 120.1 . . ?
C11_18 C10_18 C9_18 120.4(18) . . ?
C11_18 C10_18 H10_18 119.8 . . ?
C9_18 C10_18 H10_18 119.8 . . ?
C12_18 C11_18 C10_18 120.1(19) . . ?
C12_18 C11_18 H11_18 120.0 . . ?
C10_18 C11_18 H11_18 119.9 . . ?
C11_18 C12_18 C7_18 118.7(17) . . ?
C11_18 C12_18 H12_18 120.6 . . ?
C7_18 C12_18 H12_18 120.7 . . ?
C18_18 C13_18 C14_18 119.2(15) . . ?
C18_18 C13_18 P1_18 122.9(16) . . ?
C14_18 C13_18 P1_18 117.8(16) . . ?
C13_18 C14_18 C15_18 120.9(18) . . ?
C13_18 C14_18 H14_18 119.5 . . ?
C15_18 C14_18 H14_18 119.6 . . ?
C16_18 C15_18 C14_18 118.7(18) . . ?
C16_18 C15_18 H15_18 120.7 . . ?
C14_18 C15_18 H15_18 120.6 . . ?
C15_18 C16_18 C17_18 121.4(19) . . ?
C15_18 C16_18 H16_18 119.3 . . ?
C17_18 C16_18 H16_18 119.3 . . ?
C18_18 C17_18 C16_18 118.1(19) . . ?
C18_18 C17_18 H17_18 121.0 . . ?
C16_18 C17_18 H17_18 120.9 . . ?
C13_18 C18_18 C17_18 120.1(18) . . ?
C13_18 C18_18 H18_18 120.0 . . ?
C17_18 C18_18 H18_18 119.9 . . ?
C1_19 S1_19 Au14 107.8(11) . . ?
C1_19 O1_19 C7_19 106.6(15) . . ?
C1_19 O1_19 Au0W 120.7(14) . . ?
C7_19 O1_19 Au0W 132.7(14) . . ?
C2_19 N1_19 C1_19 107.0(16) . . ?
O1_19 C1_19 N1_19 109.0(16) . . ?
O1_19 C1_19 S1_19 131.5(18) . . ?
N1_19 C1_19 S1_19 119.5(17) . . ?
N1_19 C2_19 C3_19 128(2) . . ?
N1_19 C2_19 C7_19 107.8(16) . . ?
C3_19 C2_19 C7_19 121.7(18) . . ?
C4_19 C3_19 C2_19 116.0(19) . . ?
C4_19 C3_19 H3_19 122.0 . . ?
C2_19 C3_19 H3_19 122.0 . . ?
C3_19 C4_19 C5_19 124(2) . . ?
C3_19 C4_19 H4_19 118.2 . . ?
C5_19 C4_19 H4_19 118.2 . . ?
C4_19 C5_19 C6_19 122(2) . . ?
C4_19 C5_19 H5_19 119.2 . . ?
C6_19 C5_19 H5_19 119.2 . . ?
C5_19 C6_19 C7_19 115.3(19) . . ?
C5_19 C6_19 H6_19 122.3 . . ?
C7_19 C6_19 H6_19 122.3 . . ?
O1_19 C7_19 C2_19 108.3(15) . . ?
O1_19 C7_19 C6_19 130.2(18) . . ?
C2_19 C7_19 C6_19 121.5(17) . . ?
C1_20 S1_20 Au0L 109.3(9) . . ?
C1_20 O1_20 C7_20 108.8(15) . . ?
C1_20 O1_20 Au0H 118.1(14) . . ?
C7_20 O1_20 Au0H 132.5(14) . . ?
C2_20 N1_20 C1_20 107.4(15) . . ?
O1_20 C1_20 N1_20 107.3(15) . . ?
O1_20 C1_20 S1_20 134.1(17) . . ?
N1_20 C1_20 S1_20 118.5(16) . . ?
N1_20 C2_20 C3_20 129.4(19) . . ?
N1_20 C2_20 C7_20 109.7(15) . . ?
C3_20 C2_20 C7_20 120.9(17) . . ?
C4_20 C3_20 C2_20 116.9(19) . . ?
C4_20 C3_20 H3_20 121.5 . . ?
C2_20 C3_20 H3_20 121.5 . . ?
C3_20 C4_20 C5_20 124(2) . . ?
C3_20 C4_20 H4_20 118.0 . . ?
C5_20 C4_20 H4_20 118.0 . . ?
C4_20 C5_20 C6_20 120(2) . . ?
C4_20 C5_20 H5_20 119.9 . . ?
C6_20 C5_20 H5_20 119.9 . . ?
C5_20 C6_20 C7_20 115.4(19) . . ?
C5_20 C6_20 H6_20 122.3 . . ?
C7_20 C6_20 H6_20 122.3 . . ?
O1_20 C7_20 C2_20 106.5(15) . . ?
O1_20 C7_20 C6_20 131.6(18) . . ?
C2_20 C7_20 C6_20 121.9(17) . . ?
C1_21 S1_21 Au15 106.3(10) . . ?
C1_21 O1_21 C7_21 109.4(16) . . ?
C1_21 O1_21 Au12 120.9(15) . . ?
C7_21 O1_21 Au12 128.8(15) . . ?
C2_21 N1_21 C1_21 107.5(16) . . ?
O1_21 C1_21 N1_21 106.7(17) . . ?
O1_21 C1_21 S1_21 133.3(19) . . ?
N1_21 C1_21 S1_21 119.5(18) . . ?
N1_21 C2_21 C3_21 130(2) . . ?
N1_21 C2_21 C7_21 109.2(16) . . ?
C3_21 C2_21 C7_21 119.2(19) . . ?
C2_21 C3_21 C4_21 116(2) . . ?
C2_21 C3_21 H3_21 122.0 . . ?
C4_21 C3_21 H3_21 122.0 . . ?
C5_21 C4_21 C3_21 123(2) . . ?
C5_21 C4_21 H4_21 118.7 . . ?
C3_21 C4_21 H4_21 118.7 . . ?
C4_21 C5_21 C6_21 121(2) . . ?
C4_21 C5_21 H5_21 119.6 . . ?
C6_21 C5_21 H5_21 119.6 . . ?
C5_21 C6_21 C7_21 113.8(19) . . ?
C5_21 C6_21 H6_21 123.1 . . ?
C7_21 C6_21 H6_21 123.1 . . ?
O1_21 C7_21 C2_21 106.3(16) . . ?
O1_21 C7_21 C6_21 129(2) . . ?
C2_21 C7_21 C6_21 124.1(18) . . ?
C1_22 S1_22 Au0Y 110.5(10) . . ?
C1_22 O1_22 C7_22 108.4(16) . . ?
C2_22 N1_22 C1_22 107.5(16) . . ?
O1_22 C1_22 N1_22 107.6(16) . . ?
O1_22 C1_22 S1_22 130.6(18) . . ?
N1_22 C1_22 S1_22 121.7(17) . . ?
N1_22 C2_22 C3_22 131(2) . . ?
N1_22 C2_22 C7_22 108.4(16) . . ?
C3_22 C2_22 C7_22 117.6(18) . . ?
C4_22 C3_22 C2_22 116.4(19) . . ?
C4_22 C3_22 H3_22 121.8 . . ?
C2_22 C3_22 H3_22 121.8 . . ?
C3_22 C4_22 C5_22 125(2) . . ?
C3_22 C4_22 H4_22 117.3 . . ?
C5_22 C4_22 H4_22 117.3 . . ?
C4_22 C5_22 C6_22 119(2) . . ?
C4_22 C5_22 H5_22 120.4 . . ?
C6_22 C5_22 H5_22 120.4 . . ?
C5_22 C6_22 C7_22 114.0(18) . . ?
C5_22 C6_22 H6_22 123.0 . . ?
C7_22 C6_22 H6_22 123.0 . . ?
O1_22 C7_22 C2_22 107.2(15) . . ?
O1_22 C7_22 C6_22 127.2(18) . . ?
C2_22 C7_22 C6_22 124.6(17) . . ?
C1_23 S1_23 Au0P 107.9(9) . . ?
C1_23 O1_23 C7_23 108.5(15) . . ?
C2_23 N1_23 C1_23 106.2(15) . . ?
O1_23 C1_23 N1_23 108.4(16) . . ?
O1_23 C1_23 S1_23 128.5(17) . . ?
N1_23 C1_23 S1_23 122.2(16) . . ?
N1_23 C2_23 C3_23 131.3(13) . . ?
N1_23 C2_23 C7_23 108.5(13) . . ?
C3_23 C2_23 C7_23 120.0 . . ?
C2_23 C3_23 C4_23 120.0 . . ?
C2_23 C3_23 H3_23 120.0 . . ?
C4_23 C3_23 H3_23 120.0 . . ?
C5_23 C4_23 C3_23 120.0 . . ?
C5_23 C4_23 H4_23 120.0 . . ?
C3_23 C4_23 H4_23 120.0 . . ?
C4_23 C5_23 C6_23 120.0 . . ?
C4_23 C5_23 H5_23 120.0 . . ?
C6_23 C5_23 H5_23 120.0 . . ?
C7_23 C6_23 C5_23 120.0 . . ?
C7_23 C6_23 H6_23 120.0 . . ?
C5_23 C6_23 H6_23 120.0 . . ?
O1_23 C7_23 C6_23 132.1(13) . . ?
O1_23 C7_23 C2_23 107.8(13) . . ?
C6_23 C7_23 C2_23 120.0 . . ?
C1_24 S1_24 Au0Z 107.6(10) . . ?
C1_24 O1_24 C7_24 111.5(15) . . ?
C1_24 O1_24 Au0X 120.1(13) . . ?
C7_24 O1_24 Au0X 128.1(13) . . ?
C2_24 N1_24 C1_24 107.2(15) . . ?
O1_24 C1_24 N1_24 106.2(15) . . ?
O1_24 C1_24 S1_24 133.2(16) . . ?
N1_24 C1_24 S1_24 120.5(16) . . ?
N1_24 C2_24 C3_24 129.1(19) . . ?
N1_24 C2_24 C7_24 110.0(15) . . ?
C3_24 C2_24 C7_24 120.5(17) . . ?
C4_24 C3_24 C2_24 116.2(19) . . ?
C4_24 C3_24 H3_24 121.9 . . ?
C2_24 C3_24 H3_24 121.9 . . ?
C3_24 C4_24 C5_24 125(2) . . ?
C3_24 C4_24 H4_24 117.7 . . ?
C5_24 C4_24 H4_24 117.7 . . ?
C4_24 C5_24 C6_24 118(2) . . ?
C4_24 C5_24 H5_24 120.8 . . ?
C6_24 C5_24 H5_24 120.8 . . ?
C5_24 C6_24 C7_24 115.0(19) . . ?
C5_24 C6_24 H6_24 122.5 . . ?
C7_24 C6_24 H6_24 122.5 . . ?
O1_24 C7_24 C2_24 104.9(15) . . ?
O1_24 C7_24 C6_24 131(2) . . ?
C2_24 C7_24 C6_24 120.4(18) . . ?
C1_25 S1_25 Au0T 109.5(9) . . ?
C1_25 O1_25 C7_25 107.5(16) . . ?
C1_25 O1_25 Au11 122.8(14) . . ?
C7_25 O1_25 Au11 127.1(14) . . ?
C2_25 N1_25 C1_25 108.2(16) . . ?
O1_25 C1_25 N1_25 106.3(17) . . ?
O1_25 C1_25 S1_25 128.3(18) . . ?
N1_25 C1_25 S1_25 118.9(17) . . ?
N1_25 C2_25 C3_25 133.5(19) . . ?
N1_25 C2_25 C7_25 107.8(15) . . ?
C3_25 C2_25 C7_25 117.5(17) . . ?
C4_25 C3_25 C2_25 120.0(19) . . ?
C4_25 C3_25 H3_25 120.0 . . ?
C2_25 C3_25 H3_25 120.0 . . ?
C3_25 C4_25 C5_25 122(2) . . ?
C3_25 C4_25 H4_25 118.9 . . ?
C5_25 C4_25 H4_25 118.9 . . ?
C4_25 C5_25 C6_25 119.1(19) . . ?
C4_25 C5_25 H5_25 120.4 . . ?
C6_25 C5_25 H5_25 120.4 . . ?
C5_25 C6_25 C7_25 117.0(19) . . ?
C5_25 C6_25 H6_25 121.5 . . ?
C7_25 C6_25 H6_25 121.5 . . ?
O1_25 C7_25 C2_25 106.2(16) . . ?
O1_25 C7_25 C6_25 129.3(19) . . ?
C2_25 C7_25 C6_25 121.9(18) . . ?
C1_26 S1_26 Au0R 106.5(10) . . ?
C1_26 O1_26 C7_26 111.5(16) . . ?
C1_26 O1_26 Au0M 118.2(15) . . ?
C7_26 O1_26 Au0M 129.4(14) . . ?
C2_26 N1_26 C1_26 108.7(16) . . ?
O1_26 C1_26 N1_26 104.9(16) . . ?
O1_26 C1_26 S1_26 136.5(18) . . ?
N1_26 C1_26 S1_26 118.3(17) . . ?
N1_26 C2_26 C3_26 131(2) . . ?
N1_26 C2_26 C7_26 109.2(16) . . ?
C3_26 C2_26 C7_26 118.6(18) . . ?
C4_26 C3_26 C2_26 118(2) . . ?
C4_26 C3_26 H3_26 121.0 . . ?
C2_26 C3_26 H3_26 121.0 . . ?
C5_26 C4_26 C3_26 125(2) . . ?
C5_26 C4_26 H4_26 117.5 . . ?
C3_26 C4_26 H4_26 117.5 . . ?
C4_26 C5_26 C6_26 118(2) . . ?
C4_26 C5_26 H5_26 121.2 . . ?
C6_26 C5_26 H5_26 121.2 . . ?
C5_26 C6_26 C7_26 117.9(19) . . ?
C5_26 C6_26 H6_26 121.0 . . ?
C7_26 C6_26 H6_26 121.0 . . ?
O1_26 C7_26 C2_26 104.6(16) . . ?
O1_26 C7_26 C6_26 132(2) . . ?
C2_26 C7_26 C6_26 121.7(18) . . ?

loop_
_geom_bond_atom_site_label_1
_geom_bond_atom_site_label_2
_geom_bond_distance
_geom_bond_site_symmetry_2
_geom_bond_publ_flag
Au01 Au0M 2.6572(19) . ?
Au01 Au0E 2.691(2) . ?
Au01 Au0J 2.732(2) . ?
Au01 Au0P 2.765(2) . ?
Au01 Au05 2.772(2) . ?
Au01 Au0S 2.773(2) . ?
Au01 Au09 2.778(2) . ?
Au01 Au04 2.815(2) . ?
Au01 Au02 2.9309(19) . ?
Au02 Au0N 2.716(2) . ?
Au02 Au0J 2.736(2) . ?
Au02 Au07 2.750(2) . ?
Au02 Au0T 2.755(2) . ?
Au02 Au04 2.7753(19) . ?
Au02 Au0M 2.781(2) . ?
Au02 Au0I 2.790(2) . ?
Au02 Au0R 3.043(2) . ?
Au03 Au13 2.711(2) . ?
Au03 Au0G 2.7447(19) . ?
Au03 Au0D 2.763(2) . ?
Au03 Au0A 2.774(2) . ?
Au03 Au0W 2.784(2) . ?
Au03 Au0L 2.786(2) . ?
Au03 Au0F 2.824(2) . ?
Au03 Au06 2.943(2) . ?
Au03 Au14 2.953(2) . ?
Au04 Au11 2.656(2) . ?
Au04 Au0I 2.7240(19) . ?
Au04 Au0O 2.748(2) . ?
Au04 Au0J 2.764(2) . ?
Au04 Au0P 2.773(2) . ?
Au04 Au05 2.7865(19) . ?
Au04 Au0C 2.928(2) . ?
Au05 Au0X 2.650(2) . ?
Au05 Au0Q 2.682(2) . ?
Au05 Au0C 2.762(2) . ?
Au05 Au0S 2.766(2) . ?
Au05 Au0P 2.769(2) . ?
Au05 Au0O 2.801(2) . ?
Au05 Au09 2.944(2) . ?
Au06 Au18 2.677(2) . ?
Au06 Au0W 2.681(2) . ?
Au06 Au0D 2.765(2) . ?
Au06 Au0U 2.768(2) . ?
Au06 Au0B 2.7865(19) . ?
Au06 Au0A 2.789(2) . ?
Au06 Au0Y 2.792(2) . ?
Au06 Au17 2.812(2) . ?
Au07 Au0T 2.724(2) . ?
Au07 Au16 2.726(2) . ?
Au07 Au0Z 2.737(2) . ?
Au07 Au0R 2.747(2) . ?
Au07 Au09 2.7568(19) . ?
Au07 Au0N 2.759(2) . ?
Au07 Au0V 2.773(2) . ?
Au07 Au0C 2.792(2) . ?
Au08 Au19 2.740(2) . ?
Au08 Au0G 2.764(2) . ?
Au08 Au0B 2.767(2) . ?
Au08 Au0K 2.769(2) . ?
Au08 Au15 2.782(2) . ?
Au08 Au10 2.800(2) . ?
Au08 Au0H 2.802(2) . ?
Au08 Au0A 2.9174(19) . ?
Au08 Au0L 3.038(2) . ?
Au09 Au0V 2.710(2) . ?
Au09 Au0R 2.771(2) . ?
Au09 Au0X 2.775(2) . ?
Au09 Au0S 2.798(2) . ?
Au09 Au0E 2.805(2) . ?
Au09 Au0Z 3.010(2) . ?
Au0A Au0H 2.670(2) . ?
Au0A Au0F 2.679(2) . ?
Au0A Au0K 2.7302(19) . ?
Au0A Au0Y 2.749(2) . ?
Au0A Au0D 2.7816(19) . ?
Au0A Au0B 2.814(2) . ?
Au0B Au12 2.667(2) . ?
Au0B Au10 2.7039(19) . ?
Au0B Au17 2.735(2) . ?
Au0B Au0K 2.758(2) . ?
Au0B Au0Y 2.773(2) . ?
Au0B Au0U 2.926(2) . ?
Au0C Au16 2.717(2) . ?
Au0C Au0Z 2.740(2) . ?
Au0C Au11 2.758(2) . ?
Au0C Au0O 2.786(2) . ?
Au0C Au0Q 2.826(2) . ?
Au0C Au0T 3.176(2) . ?
Au0D P1_13 2.286(9) . ?
Au0D Au0W 2.870(2) . ?
Au0D Au0F 2.927(2) . ?
Au0E P1_8 2.321(11) . ?
Au0E Au0M 2.880(2) . ?
Au0E Au0S 2.894(2) . ?
Au0E Au0R 3.154(2) . ?
Au0F P1_11 2.276(10) . ?
Au0F Au0H 2.912(2) . ?
Au0F Au0L 3.098(2) . ?
Au0G Au15 2.693(2) . ?
Au0G Au14 2.733(2) . ?
Au0G Au0L 2.742(2) . ?
Au0G Au13 2.743(2) . ?
Au0G Au1A 2.747(2) . ?
Au0G Au19 2.748(2) . ?
Au0G Au0U 2.770(2) . ?
Au0H O1_20 2.165(18) . ?
Au0H Au0K 2.864(2) . ?
Au0H Au0L 2.879(2) . ?
Au0I P1_1 2.302(9) . ?
Au0I Au11 2.894(2) . ?
Au0I Au0J 2.971(2) . ?
Au0I Au0T 3.088(2) . ?
Au0J P1_3 2.281(10) . ?
Au0J Au0M 2.869(2) . ?
Au0K P1_9 2.296(10) . ?
Au0K Au10 2.941(2) . ?
Au0L S1_20 2.395(10) . ?
Au0L Au13 2.859(2) . ?
Au0L Au19 2.911(2) . ?
Au0M O1_26 2.159(19) . ?
Au0M Au0R 2.893(2) . ?
Au0N P1_4 2.264(9) . ?
Au0N Au0T 2.854(2) . ?
Au0N Au0R 2.947(2) . ?
Au0O P1_6 2.325(10) . ?
Au0O Au0Q 2.886(2) . ?
Au0O Au11 2.902(2) . ?
Au0P S1_23 2.347(9) . ?
Au0Q P1_5 2.275(10) . ?
Au0Q Au0X 2.894(2) . ?
Au0Q Au0Z 3.345(2) . ?
Au0R S1_26 2.396(10) . ?
Au0R Au0V 2.867(2) . ?
Au0S P1_7 2.271(8) . ?
Au0S Au0X 2.866(2) . ?
Au0T S1_25 2.385(10) . ?
Au0T Au11 2.878(2) . ?
Au0T Au16 2.936(2) . ?
Au0U Au1A 2.734(2) . ?
Au0U Au12 2.754(2) . ?
Au0U Au17 2.784(2) . ?
Au0U Au14 2.789(2) . ?
Au0U Au18 2.812(2) . ?
Au0U Au15 3.111(2) . ?
Au0V P1_2 2.275(10) . ?
Au0V Au0Z 2.956(2) . ?
Au0W O1_19 2.133(19) . ?
Au0W Au14 2.883(2) . ?
Au0W Au18 2.928(2) . ?
Au0X O1_24 2.158(17) . ?
Au0X Au0Z 2.930(2) . ?
Au0Y S1_22 2.354(10) . ?
Au0Z S1_24 2.339(10) . ?
Au0Z Au16 2.895(2) . ?
Au10 P1_14 2.299(9) . ?
Au10 Au12 2.883(2) . ?
Au10 Au15 3.292(2) . ?
Au11 O1_25 2.188(18) . ?
Au12 O1_21 2.22(2) . ?
Au12 Au15 2.896(2) . ?
Au12 Au17 2.917(2) . ?
Au13 P1_12 2.301(11) . ?
Au13 Au14 2.975(2) . ?
Au14 S1_19 2.356(11) . ?
Au14 Au1A 2.842(2) . ?
Au14 Au18 3.296(2) . ?
Au15 S1_21 2.386(11) . ?
Au15 Au19 2.853(2) . ?
Au15 Au1A 2.984(2) . ?
Au16 P1_16 2.265(10) . ?
Au17 P1_15 2.295(10) . ?
Au17 Au18 2.895(2) . ?
Au18 P1_17 2.300(12) . ?
Au19 P1_10 2.313(10) . ?
Au1A P1_18 2.263(12) . ?
P1_1 C7_1 1.802(13) . ?
P1_1 C13_1 1.813(13) . ?
P1_1 C1_1 1.818(13) . ?
C1_1 C6_1 1.393(14) . ?
C1_1 C2_1 1.397(14) . ?
C2_1 C3_1 1.395(14) . ?
C2_1 H2_1 0.9300 . ?
C3_1 C4_1 1.390(14) . ?
C3_1 H3_1 0.9300 . ?
C4_1 C5_1 1.382(14) . ?
C4_1 H4_1 0.9300 . ?
C5_1 C6_1 1.372(14) . ?
C5_1 H5_1 0.9300 . ?
C6_1 H6_1 0.9300 . ?
C7_1 C8_1 1.396(14) . ?
C7_1 C12_1 1.399(14) . ?
C8_1 C9_1 1.374(14) . ?
C8_1 H8_1 0.9300 . ?
C9_1 C10_1 1.392(14) . ?
C9_1 H9_1 0.9300 . ?
C10_1 C11_1 1.383(14) . ?
C10_1 H10_1 0.9300 . ?
C11_1 C12_1 1.383(14) . ?
C11_1 H11_1 0.9300 . ?
C12_1 H12_1 0.9300 . ?
C13_1 C14_1 1.387(14) . ?
C13_1 C18_1 1.389(14) . ?
C14_1 C15_1 1.396(14) . ?
C14_1 H14_1 0.9300 . ?
C15_1 C16_1 1.378(14) . ?
C15_1 H15_1 0.9300 . ?
C16_1 C17_1 1.392(15) . ?
C16_1 H16_1 0.9300 . ?
C17_1 C18_1 1.384(14) . ?
C17_1 H17_1 0.9300 . ?
C18_1 H18_1 0.9300 . ?
P1_2 C7_2 1.807(13) . ?
P1_2 C13_2 1.809(13) . ?
P1_2 C1_2 1.823(13) . ?
C1_2 C2_2 1.376(14) . ?
C1_2 C6_2 1.385(14) . ?
C2_2 C3_2 1.381(14) . ?
C2_2 H2_2 0.9300 . ?
C3_2 C4_2 1.391(15) . ?
C3_2 H3_2 0.9300 . ?
C4_2 C5_2 1.384(15) . ?
C4_2 H4_2 0.9300 . ?
C5_2 C6_2 1.396(14) . ?
C5_2 H5_2 0.9300 . ?
C6_2 H6_2 0.9300 . ?
C7_2 C8_2 1.384(14) . ?
C7_2 C12_2 1.391(14) . ?
C8_2 C9_2 1.390(14) . ?
C8_2 H8_2 0.9300 . ?
C9_2 C10_2 1.385(15) . ?
C9_2 H9_2 0.9300 . ?
C10_2 C11_2 1.384(15) . ?
C10_2 H10_2 0.9300 . ?
C11_2 C12_2 1.400(14) . ?
C11_2 H11_2 0.9300 . ?
C12_2 H12_2 0.9300 . ?
C13_2 C14_2 1.391(14) . ?
C13_2 C18_2 1.394(14) . ?
C14_2 C15_2 1.381(14) . ?
C14_2 H14_2 0.9300 . ?
C15_2 C16_2 1.383(15) . ?
C15_2 H15_2 0.9300 . ?
C16_2 C17_2 1.372(15) . ?
C16_2 H16_2 0.9300 . ?
C17_2 C18_2 1.393(14) . ?
C17_2 H17_2 0.9300 . ?
C18_2 H18_2 0.9300 . ?
P1_3 C7_3 1.798(13) . ?
P1_3 C13_3 1.801(13) . ?
P1_3 C1_3 1.806(12) . ?
C1_3 C6_3 1.380(14) . ?
C1_3 C2_3 1.397(14) . ?
C2_3 C3_3 1.379(14) . ?
C2_3 H2_3 0.9300 . ?
C3_3 C4_3 1.389(14) . ?
C3_3 H3_3 0.9300 . ?
C4_3 C5_3 1.376(14) . ?
C4_3 H4_3 0.9300 . ?
C5_3 C6_3 1.398(14) . ?
C5_3 H5_3 0.9300 . ?
C6_3 H6_3 0.9300 . ?
C7_3 C8_3 1.393(14) . ?
C7_3 C12_3 1.399(14) . ?
C8_3 C9_3 1.391(14) . ?
C8_3 H8_3 0.9300 . ?
C9_3 C10_3 1.376(14) . ?
C9_3 H9_3 0.9300 . ?
C10_3 C11_3 1.383(14) . ?
C10_3 H10_3 0.9300 . ?
C11_3 C12_3 1.392(14) . ?
C11_3 H11_3 0.9300 . ?
C12_3 H12_3 0.9300 . ?
C13_3 C14_3 1.379(14) . ?
C13_3 C18_3 1.395(14) . ?
C14_3 C15_3 1.386(14) . ?
C14_3 H14_3 0.9300 . ?
C15_3 C16_3 1.383(14) . ?
C15_3 H15_3 0.9300 . ?
C16_3 C17_3 1.391(14) . ?
C16_3 H16_3 0.9300 . ?
C17_3 C18_3 1.390(14) . ?
C17_3 H17_3 0.9300 . ?
C18_3 H18_3 0.9300 . ?
P1_4 C1_4 1.804(13) . ?
P1_4 C7_4 1.810(13) . ?
P1_4 C13_4 1.832(13) . ?
C1_4 C2_4 1.383(14) . ?
C1_4 C6_4 1.389(14) . ?
C2_4 C3_4 1.380(14) . ?
C2_4 H2_4 0.9300 . ?
C3_4 C4_4 1.395(15) . ?
C3_4 H3_4 0.9300 . ?
C4_4 C5_4 1.374(15) . ?
C4_4 H4_4 0.9300 . ?
C5_4 C6_4 1.394(14) . ?
C5_4 H5_4 0.9300 . ?
C6_4 H6_4 0.9300 . ?
C7_4 C12_4 1.385(14) . ?
C7_4 C8_4 1.395(14) . ?
C8_4 C9_4 1.380(14) . ?
C8_4 H8_4 0.9300 . ?
C9_4 C10_4 1.376(15) . ?
C9_4 H9_4 0.9300 . ?
C10_4 C11_4 1.392(15) . ?
C10_4 H10_4 0.9300 . ?
C11_4 C12_4 1.388(14) . ?
C11_4 H11_4 0.9300 . ?
C12_4 H12_4 0.9300 . ?
C13_4 C18_4 1.390(14) . ?
C13_4 C14_4 1.390(14) . ?
C14_4 C15_4 1.386(14) . ?
C14_4 H14_4 0.9300 . ?
C15_4 C16_4 1.380(14) . ?
C15_4 H15_4 0.9300 . ?
C16_4 C17_4 1.385(15) . ?
C16_4 H16_4 0.9300 . ?
C17_4 C18_4 1.388(14) . ?
C17_4 H17_4 0.9300 . ?
C18_4 H18_4 0.9300 . ?
P1_5 C7_5 1.798(13) . ?
P1_5 C1_5 1.798(13) . ?
P1_5 C13_5 1.822(13) . ?
C1_5 C6_5 1.385(14) . ?
C1_5 C2_5 1.388(14) . ?
C2_5 C3_5 1.386(14) . ?
C2_5 H2_5 0.9300 . ?
C3_5 C4_5 1.389(14) . ?
C3_5 H3_5 0.9300 . ?
C4_5 C5_5 1.389(14) . ?
C4_5 H4_5 0.9300 . ?
C5_5 C6_5 1.391(14) . ?
C5_5 H5_5 0.9300 . ?
C6_5 H6_5 0.9300 . ?
C7_5 C8_5 1.380(14) . ?
C7_5 C12_5 1.399(14) . ?
C8_5 C9_5 1.384(14) . ?
C8_5 H8_5 0.9300 . ?
C9_5 C10_5 1.399(15) . ?
C9_5 H9_5 0.9300 . ?
C10_5 C11_5 1.395(14) . ?
C10_5 H10_5 0.9300 . ?
C11_5 C12_5 1.386(14) . ?
C11_5 H11_5 0.9300 . ?
C12_5 H12_5 0.9300 . ?
C13_5 C14_5 1.384(14) . ?
C13_5 C18_5 1.384(14) . ?
C14_5 C15_5 1.388(14) . ?
C14_5 H14_5 0.9300 . ?
C15_5 C16_5 1.384(14) . ?
C15_5 H15_5 0.9300 . ?
C16_5 C17_5 1.377(14) . ?
C16_5 H16_5 0.9300 . ?
C17_5 C18_5 1.395(14) . ?
C17_5 H17_5 0.9300 . ?
C18_5 H18_5 0.9300 . ?
P1_6 C7_6 1.793(13) . ?
P1_6 C13_6 1.812(13) . ?
P1_6 C1_6 1.818(13) . ?
C1_6 C6_6 1.383(14) . ?
C1_6 C2_6 1.385(14) . ?
C2_6 C3_6 1.391(14) . ?
C2_6 H2_6 0.9300 . ?
C3_6 C4_6 1.385(14) . ?
C3_6 H3_6 0.9300 . ?
C4_6 C5_6 1.377(14) . ?
C4_6 H4_6 0.9300 . ?
C5_6 C6_6 1.387(14) . ?
C5_6 H5_6 0.9300 . ?
C6_6 H6_6 0.9300 . ?
C7_6 C8_6 1.376(14) . ?
C7_6 C12_6 1.386(14) . ?
C8_6 C9_6 1.377(14) . ?
C8_6 H8_6 0.9300 . ?
C9_6 C10_6 1.384(14) . ?
C9_6 H9_6 0.9300 . ?
C10_6 C11_6 1.389(15) . ?
C10_6 H10_6 0.9300 . ?
C11_6 C12_6 1.376(14) . ?
C11_6 H11_6 0.9300 . ?
C12_6 H12_6 0.9300 . ?
C13_6 C18_6 1.385(14) . ?
C13_6 C14_6 1.393(14) . ?
C14_6 C15_6 1.386(14) . ?
C14_6 H14_6 0.9300 . ?
C15_6 C16_6 1.381(15) . ?
C15_6 H15_6 0.9300 . ?
C16_6 C17_6 1.375(14) . ?
C16_6 H16_6 0.9300 . ?
C17_6 C18_6 1.390(14) . ?
C17_6 H17_6 0.9300 . ?
C18_6 H18_6 0.9300 . ?
P1_7 C7_7 1.813(13) . ?
P1_7 C1_7 1.819(13) . ?
P1_7 C13_7 1.831(12) . ?
C1_7 C6_7 1.392(14) . ?
C1_7 C2_7 1.402(14) . ?
C2_7 C3_7 1.404(14) . ?
C2_7 H2_7 0.9300 . ?
C3_7 C4_7 1.393(14) . ?
C3_7 H3_7 0.9300 . ?
C4_7 C5_7 1.390(14) . ?
C4_7 H4_7 0.9300 . ?
C5_7 C6_7 1.385(14) . ?
C5_7 H5_7 0.9300 . ?
C6_7 H6_7 0.9300 . ?
C7_7 C12_7 1.383(14) . ?
C7_7 C8_7 1.391(14) . ?
C8_7 C9_7 1.395(14) . ?
C8_7 H8_7 0.9300 . ?
C9_7 C10_7 1.388(14) . ?
C9_7 H9_7 0.9300 . ?
C10_7 C11_7 1.372(15) . ?
C10_7 H10_7 0.9300 . ?
C11_7 C12_7 1.395(14) . ?
C11_7 H11_7 0.9300 . ?
C12_7 H12_7 0.9300 . ?
C13_7 C14_7 1.383(14) . ?
C13_7 C18_7 1.398(14) . ?
C14_7 C15_7 1.380(14) . ?
C14_7 H14_7 0.9300 . ?
C15_7 C16_7 1.389(14) . ?
C15_7 H15_7 0.9300 . ?
C16_7 C17_7 1.379(14) . ?
C16_7 H16_7 0.9300 . ?
C17_7 C18_7 1.395(14) . ?
C17_7 H17_7 0.9300 . ?
C18_7 H18_7 0.9300 . ?
P1_8 C13_8 1.802(13) . ?
P1_8 C7_8 1.800(13) . ?
P1_8 C1_8 1.807(13) . ?
C1_8 C6_8 1.381(14) . ?
C1_8 C2_8 1.386(14) . ?
C2_8 C3_8 1.391(14) . ?
C2_8 H2_8 0.9300 . ?
C3_8 C4_8 1.373(15) . ?
C3_8 H3_8 0.9300 . ?
C4_8 C5_8 1.377(15) . ?
C4_8 H4_8 0.9300 . ?
C5_8 C6_8 1.395(14) . ?
C5_8 H5_8 0.9300 . ?
C6_8 H6_8 0.9300 . ?
C7_8 C8_8 1.387(14) . ?
C7_8 C12_8 1.393(14) . ?
C8_8 C9_8 1.394(14) . ?
C8_8 H8_8 0.9300 . ?
C9_8 C10_8 1.391(15) . ?
C9_8 H9_8 0.9300 . ?
C10_8 C11_8 1.385(15) . ?
C10_8 H10_8 0.9300 . ?
C11_8 C12_8 1.388(14) . ?
C11_8 H11_8 0.9300 . ?
C12_8 H12_8 0.9300 . ?
C13_8 C14_8 1.387(14) . ?
C13_8 C18_8 1.386(14) . ?
C14_8 C15_8 1.383(14) . ?
C14_8 H14_8 0.9300 . ?
C15_8 C16_8 1.381(15) . ?
C15_8 H15_8 0.9300 . ?
C16_8 C17_8 1.388(15) . ?
C16_8 H16_8 0.9300 . ?
C17_8 C18_8 1.393(14) . ?
C17_8 H17_8 0.9300 . ?
C18_8 H18_8 0.9300 . ?
P1_9 C13_9 1.802(13) . ?
P1_9 C7_9 1.814(13) . ?
P1_9 C1_9 1.828(13) . ?
C1_9 C6_9 1.382(14) . ?
C1_9 C2_9 1.389(14) . ?
C2_9 C3_9 1.396(14) . ?
C2_9 H2_9 0.9300 . ?
C3_9 C4_9 1.389(14) . ?
C3_9 H3_9 0.9300 . ?
C4_9 C5_9 1.395(14) . ?
C4_9 H4_9 0.9300 . ?
C5_9 C6_9 1.392(14) . ?
C5_9 H5_9 0.9300 . ?
C6_9 H6_9 0.9300 . ?
C7_9 C12_9 1.376(14) . ?
C7_9 C8_9 1.399(14) . ?
C8_9 C9_9 1.387(14) . ?
C8_9 H8_9 0.9300 . ?
C9_9 C10_9 1.401(14) . ?
C9_9 H9_9 0.9300 . ?
C10_9 C11_9 1.389(14) . ?
C10_9 H10_9 0.9300 . ?
C11_9 C12_9 1.378(14) . ?
C11_9 H11_9 0.9300 . ?
C12_9 H12_9 0.9300 . ?
C13_9 C18_9 1.383(14) . ?
C13_9 C14_9 1.391(14) . ?
C14_9 C15_9 1.394(14) . ?
C14_9 H14_9 0.9300 . ?
C15_9 C16_9 1.360(14) . ?
C15_9 H15_9 0.9300 . ?
C16_9 C17_9 1.375(14) . ?
C16_9 H16_9 0.9300 . ?
C17_9 C18_9 1.383(14) . ?
C17_9 H17_9 0.9300 . ?
C18_9 H18_9 0.9300 . ?
P1_10 C13_10 1.815(13) . ?
P1_10 C7_10 1.818(13) . ?
P1_10 C1_10 1.820(13) . ?
C1_10 C2_10 1.388(14) . ?
C1_10 C6_10 1.399(14) . ?
C2_10 C3_10 1.387(14) . ?
C2_10 H2_10 0.9300 . ?
C3_10 C4_10 1.385(15) . ?
C3_10 H3_10 0.9300 . ?
C4_10 C5_10 1.390(15) . ?
C4_10 H4_10 0.9300 . ?
C5_10 C6_10 1.389(15) . ?
C5_10 H5_10 0.9300 . ?
C6_10 H6_10 0.9300 . ?
C7_10 C12_10 1.379(14) . ?
C7_10 C8_10 1.394(14) . ?
C8_10 C9_10 1.383(14) . ?
C8_10 H8_10 0.9300 . ?
C9_10 C10_10 1.377(14) . ?
C9_10 H9_10 0.9300 . ?
C10_10 C11_10 1.398(14) . ?
C10_10 H10_10 0.9300 . ?
C11_10 C12_10 1.399(14) . ?
C11_10 H11_10 0.9300 . ?
C12_10 H12_10 0.9300 . ?
C13_10 C14_10 1.383(14) . ?
C13_10 C18_10 1.384(14) . ?
C14_10 C15_10 1.394(14) . ?
C14_10 H14_10 0.9300 . ?
C15_10 C16_10 1.388(15) . ?
C15_10 H15_10 0.9300 . ?
C16_10 C17_10 1.391(15) . ?
C16_10 H16_10 0.9300 . ?
C17_10 C18_10 1.397(14) . ?
C17_10 H17_10 0.9300 . ?
C18_10 H18_10 0.9300 . ?
P1_11 C7_11 1.802(13) . ?
P1_11 C1_11 1.813(13) . ?
P1_11 C13_11 1.820(13) . ?
C1_11 C2_11 1.393(14) . ?
C1_11 C6_11 1.398(14) . ?
C2_11 C3_11 1.387(14) . ?
C2_11 H2_11 0.9300 . ?
C3_11 C4_11 1.389(15) . ?
C3_11 H3_11 0.9300 . ?
C4_11 C5_11 1.383(15) . ?
C4_11 H4_11 0.9300 . ?
C5_11 C6_11 1.392(14) . ?
C5_11 H5_11 0.9300 . ?
C6_11 H6_11 0.9300 . ?
C7_11 C8_11 1.382(14) . ?
C7_11 C12_11 1.383(14) . ?
C8_11 C9_11 1.393(14) . ?
C8_11 H8_11 0.9300 . ?
C9_11 C10_11 1.394(14) . ?
C9_11 H9_11 0.9300 . ?
C10_11 C11_11 1.388(14) . ?
C10_11 H10_11 0.9300 . ?
C11_11 C12_11 1.383(14) . ?
C11_11 H11_11 0.9300 . ?
C12_11 H12_11 0.9300 . ?
C13_11 C18_11 1.377(14) . ?
C13_11 C14_11 1.380(14) . ?
C14_11 C15_11 1.390(14) . ?
C14_11 H14_11 0.9300 . ?
C15_11 C16_11 1.383(15) . ?
C15_11 H15_11 0.9300 . ?
C16_11 C17_11 1.380(15) . ?
C16_11 H16_11 0.9300 . ?
C17_11 C18_11 1.388(14) . ?
C17_11 H17_11 0.9300 . ?
C18_11 H18_11 0.9300 . ?
P1_12 C1_12 1.801(13) . ?
P1_12 C7_12 1.804(13) . ?
P1_12 C13_12 1.816(13) . ?
C1_12 C2_12 1.382(14) . ?
C1_12 C6_12 1.386(14) . ?
C2_12 C3_12 1.383(14) . ?
C2_12 H2_12 0.9300 . ?
C3_12 C4_12 1.387(15) . ?
C3_12 H3_12 0.9300 . ?
C4_12 C5_12 1.382(15) . ?
C4_12 H4_12 0.9300 . ?
C5_12 C6_12 1.383(15) . ?
C5_12 H5_12 0.9300 . ?
C6_12 H6_12 0.9300 . ?
C7_12 C12_12 1.385(14) . ?
C7_12 C8_12 1.386(14) . ?
C8_12 C9_12 1.390(14) . ?
C8_12 H8_12 0.9300 . ?
C9_12 C10_12 1.382(15) . ?
C9_12 H9_12 0.9300 . ?
C10_12 C11_12 1.382(15) . ?
C10_12 H10_12 0.9300 . ?
C11_12 C12_12 1.389(14) . ?
C11_12 H11_12 0.9300 . ?
C12_12 H12_12 0.9300 . ?
C13_12 C14_12 1.381(14) . ?
C13_12 C18_12 1.393(14) . ?
C14_12 C15_12 1.394(14) . ?
C14_12 H14_12 0.9300 . ?
C15_12 C16_12 1.377(14) . ?
C15_12 H15_12 0.9300 . ?
C16_12 C17_12 1.392(15) . ?
C16_12 H16_12 0.9300 . ?
C17_12 C18_12 1.379(14) . ?
C17_12 H17_12 0.9300 . ?
C18_12 H18_12 0.9300 . ?
P1_13 C1_13 1.800(13) . ?
P1_13 C7_13 1.828(13) . ?
P1_13 C13_13 1.841(13) . ?
C1_13 C2_13 1.381(14) . ?
C1_13 C6_13 1.386(14) . ?
C2_13 C3_13 1.380(14) . ?
C2_13 H2_13 0.9300 . ?
C3_13 C4_13 1.391(14) . ?
C3_13 H3_13 0.9300 . ?
C4_13 C5_13 1.392(15) . ?
C4_13 H4_13 0.9300 . ?
C5_13 C6_13 1.389(14) . ?
C5_13 H5_13 0.9300 . ?
C6_13 H6_13 0.9300 . ?
C7_13 C12_13 1.376(14) . ?
C7_13 C8_13 1.396(14) . ?
C8_13 C9_13 1.396(14) . ?
C8_13 H8_13 0.9300 . ?
C9_13 C10_13 1.400(14) . ?
C9_13 H9_13 0.9300 . ?
C10_13 C11_13 1.378(14) . ?
C10_13 H10_13 0.9300 . ?
C11_13 C12_13 1.390(14) . ?
C11_13 H11_13 0.9300 . ?
C12_13 H12_13 0.9300 . ?
C13_13 C18_13 1.382(14) . ?
C13_13 C14_13 1.395(14) . ?
C14_13 C15_13 1.388(14) . ?
C14_13 H14_13 0.9300 . ?
C15_13 C16_13 1.391(14) . ?
C15_13 H15_13 0.9300 . ?
C16_13 C17_13 1.385(14) . ?
C16_13 H16_13 0.9300 . ?
C17_13 C18_13 1.383(14) . ?
C17_13 H17_13 0.9300 . ?
C18_13 H18_13 0.9300 . ?
P1_14 C13_14 1.795(13) . ?
P1_14 C1_14 1.817(13) . ?
P1_14 C7_14 1.825(13) . ?
C1_14 C6_14 1.391(14) . ?
C1_14 C2_14 1.392(14) . ?
C2_14 C3_14 1.390(14) . ?
C2_14 H2_14 0.9300 . ?
C3_14 C4_14 1.395(14) . ?
C3_14 H3_14 0.9300 . ?
C4_14 C5_14 1.370(14) . ?
C4_14 H4_14 0.9300 . ?
C5_14 C6_14 1.381(14) . ?
C5_14 H5_14 0.9300 . ?
C6_14 H6_14 0.9300 . ?
C7_14 C12_14 1.364(14) . ?
C7_14 C8_14 1.390(14) . ?
C8_14 C9_14 1.388(14) . ?
C8_14 H8_14 0.9300 . ?
C9_14 C10_14 1.374(14) . ?
C9_14 H9_14 0.9300 . ?
C10_14 C11_14 1.380(15) . ?
C10_14 H10_14 0.9300 . ?
C11_14 C12_14 1.394(14) . ?
C11_14 H11_14 0.9300 . ?
C12_14 H12_14 0.9300 . ?
C13_14 C14_14 1.376(14) . ?
C13_14 C18_14 1.392(14) . ?
C14_14 C15_14 1.400(14) . ?
C14_14 H14_14 0.9300 . ?
C15_14 C16_14 1.378(14) . ?
C15_14 H15_14 0.9300 . ?
C16_14 C17_14 1.402(14) . ?
C16_14 H16_14 0.9300 . ?
C17_14 C18_14 1.387(14) . ?
C17_14 H17_14 0.9300 . ?
C18_14 H18_14 0.9300 . ?
P1_15 C1_15 1.805(13) . ?
P1_15 C13_15 1.815(13) . ?
P1_15 C7_15 1.824(13) . ?
C1_15 C6_15 1.382(14) . ?
C1_15 C2_15 1.392(14) . ?
C2_15 C3_15 1.390(14) . ?
C2_15 H2_15 0.9300 . ?
C3_15 C4_15 1.385(14) . ?
C3_15 H3_15 0.9300 . ?
C4_15 C5_15 1.373(15) . ?
C4_15 H4_15 0.9300 . ?
C5_15 C6_15 1.397(14) . ?
C5_15 H5_15 0.9300 . ?
C6_15 H6_15 0.9300 . ?
C7_15 C12_15 1.388(14) . ?
C7_15 C8_15 1.397(14) . ?
C8_15 C9_15 1.396(14) . ?
C8_15 H8_15 0.9300 . ?
C9_15 C10_15 1.373(15) . ?
C9_15 H9_15 0.9300 . ?
C10_15 C11_15 1.394(14) . ?
C10_15 H10_15 0.9300 . ?
C11_15 C12_15 1.382(14) . ?
C11_15 H11_15 0.9300 . ?
C12_15 H12_15 0.9300 . ?
C13_15 C14_15 1.379(14) . ?
C13_15 C18_15 1.395(14) . ?
C14_15 C15_15 1.390(14) . ?
C14_15 H14_15 0.9300 . ?
C15_15 C16_15 1.398(14) . ?
C15_15 H15_15 0.9300 . ?
C16_15 C17_15 1.394(15) . ?
C16_15 H16_15 0.9300 . ?
C17_15 C18_15 1.395(14) . ?
C17_15 H17_15 0.9300 . ?
C18_15 H18_15 0.9300 . ?
P1_16 C13_16 1.814(13) . ?
P1_16 C7_16 1.817(13) . ?
P1_16 C1_16 1.818(13) . ?
C1_16 C2_16 1.388(14) . ?
C1_16 C6_16 1.401(14) . ?
C2_16 C3_16 1.387(14) . ?
C2_16 H2_16 0.9300 . ?
C3_16 C4_16 1.395(15) . ?
C3_16 H3_16 0.9300 . ?
C4_16 C5_16 1.393(14) . ?
C4_16 H4_16 0.9300 . ?
C5_16 C6_16 1.392(14) . ?
C5_16 H5_16 0.9300 . ?
C6_16 H6_16 0.9300 . ?
C7_16 C8_16 1.390(14) . ?
C7_16 C12_16 1.393(14) . ?
C8_16 C9_16 1.389(14) . ?
C8_16 H8_16 0.9300 . ?
C9_16 C10_16 1.387(15) . ?
C9_16 H9_16 0.9300 . ?
C10_16 C11_16 1.393(15) . ?
C10_16 H10_16 0.9300 . ?
C11_16 C12_16 1.402(14) . ?
C11_16 H11_16 0.9300 . ?
C12_16 H12_16 0.9300 . ?
C13_16 C18_16 1.392(14) . ?
C13_16 C14_16 1.396(14) . ?
C14_16 C15_16 1.387(14) . ?
C14_16 H14_16 0.9300 . ?
C15_16 C16_16 1.391(14) . ?
C15_16 H15_16 0.9300 . ?
C16_16 C17_16 1.388(15) . ?
C16_16 H16_16 0.9300 . ?
C17_16 C18_16 1.395(14) . ?
C17_16 H17_16 0.9300 . ?
C18_16 H18_16 0.9300 . ?
P1_17 C1_17 1.808(13) . ?
P1_17 C7_17 1.809(13) . ?
P1_17 C13_17 1.815(13) . ?
C1_17 C2_17 1.376(14) . ?
C1_17 C6_17 1.389(14) . ?
C2_17 C3_17 1.388(15) . ?
C2_17 H2_17 0.9300 . ?
C3_17 C4_17 1.384(15) . ?
C3_17 H3_17 0.9300 . ?
C4_17 C5_17 1.390(15) . ?
C4_17 H4_17 0.9300 . ?
C5_17 C6_17 1.384(14) . ?
C5_17 H5_17 0.9300 . ?
C6_17 H6_17 0.9300 . ?
C7_17 C12_17 1.369(14) . ?
C7_17 C8_17 1.381(14) . ?
C8_17 C9_17 1.404(14) . ?
C8_17 H8_17 0.9300 . ?
C9_17 C10_17 1.382(14) . ?
C9_17 H9_17 0.9300 . ?
C10_17 C11_17 1.397(15) . ?
C10_17 H10_17 0.9300 . ?
C11_17 C12_17 1.385(14) . ?
C11_17 H11_17 0.9300 . ?
C12_17 H12_17 0.9300 . ?
C13_17 C18_17 1.378(14) . ?
C13_17 C14_17 1.396(14) . ?
C14_17 C15_17 1.383(14) . ?
C14_17 H14_17 0.9300 . ?
C15_17 C16_17 1.382(14) . ?
C15_17 H15_17 0.9300 . ?
C16_17 C17_17 1.388(14) . ?
C16_17 H16_17 0.9300 . ?
C17_17 C18_17 1.400(15) . ?
C17_17 H17_17 0.9300 . ?
C18_17 H18_17 0.9300 . ?
P1_18 C7_18 1.809(13) . ?
P1_18 C1_18 1.825(13) . ?
P1_18 C13_18 1.826(13) . ?
C1_18 C6_18 1.391(14) . ?
C1_18 C2_18 1.393(14) . ?
C2_18 C3_18 1.384(14) . ?
C2_18 H2_18 0.9300 . ?
C3_18 C4_18 1.389(14) . ?
C3_18 H3_18 0.9300 . ?
C4_18 C5_18 1.391(14) . ?
C4_18 H4_18 0.9300 . ?
C5_18 C6_18 1.392(14) . ?
C5_18 H5_18 0.9300 . ?
C6_18 H6_18 0.9300 . ?
C7_18 C8_18 1.387(14) . ?
C7_18 C12_18 1.392(14) . ?
C8_18 C9_18 1.389(14) . ?
C8_18 H8_18 0.9300 . ?
C9_18 C10_18 1.392(15) . ?
C9_18 H9_18 0.9300 . ?
C10_18 C11_18 1.387(15) . ?
C10_18 H10_18 0.9300 . ?
C11_18 C12_18 1.383(14) . ?
C11_18 H11_18 0.9300 . ?
C12_18 H12_18 0.9300 . ?
C13_18 C18_18 1.383(14) . ?
C13_18 C14_18 1.379(14) . ?
C14_18 C15_18 1.383(14) . ?
C14_18 H14_18 0.9300 . ?
C15_18 C16_18 1.370(15) . ?
C15_18 H15_18 0.9300 . ?
C16_18 C17_18 1.382(15) . ?
C16_18 H16_18 0.9300 . ?
C17_18 C18_18 1.388(14) . ?
C17_18 H17_18 0.9300 . ?
C18_18 H18_18 0.9300 . ?
S1_19 C1_19 1.633(18) . ?
O1_19 C1_19 1.350(19) . ?
O1_19 C7_19 1.380(17) . ?
N1_19 C2_19 1.334(19) . ?
N1_19 C1_19 1.409(19) . ?
C2_19 C3_19 1.386(17) . ?
C2_19 C7_19 1.393(17) . ?
C3_19 C4_19 1.374(18) . ?
C3_19 H3_19 0.9300 . ?
C4_19 C5_19 1.375(18) . ?
C4_19 H4_19 0.9300 . ?
C5_19 C6_19 1.393(18) . ?
C5_19 H5_19 0.9300 . ?
C6_19 C7_19 1.417(17) . ?
C6_19 H6_19 0.9300 . ?
S1_20 C1_20 1.659(18) . ?
O1_20 C1_20 1.363(19) . ?
O1_20 C7_20 1.366(17) . ?
N1_20 C2_20 1.330(18) . ?
N1_20 C1_20 1.404(19) . ?
C2_20 C3_20 1.377(17) . ?
C2_20 C7_20 1.391(17) . ?
C3_20 C4_20 1.356(18) . ?
C3_20 H3_20 0.9300 . ?
C4_20 C5_20 1.379(18) . ?
C4_20 H4_20 0.9300 . ?
C5_20 C6_20 1.404(18) . ?
C5_20 H5_20 0.9300 . ?
C6_20 C7_20 1.411(17) . ?
C6_20 H6_20 0.9300 . ?
S1_21 C1_21 1.651(18) . ?
O1_21 C1_21 1.348(19) . ?
O1_21 C7_21 1.370(18) . ?
N1_21 C2_21 1.336(19) . ?
N1_21 C1_21 1.40(2) . ?
C2_21 C3_21 1.378(17) . ?
C2_21 C7_21 1.386(17) . ?
C3_21 C4_21 1.379(18) . ?
C3_21 H3_21 0.9300 . ?
C4_21 C5_21 1.375(18) . ?
C4_21 H4_21 0.9300 . ?
C5_21 C6_21 1.402(18) . ?
C5_21 H5_21 0.9300 . ?
C6_21 C7_21 1.422(17) . ?
C6_21 H6_21 0.9300 . ?
S1_22 C1_22 1.637(18) . ?
O1_22 C1_22 1.346(19) . ?
O1_22 C7_22 1.375(18) . ?
N1_22 C2_22 1.332(18) . ?
N1_22 C1_22 1.417(19) . ?
C2_22 C3_22 1.378(17) . ?
C2_22 C7_22 1.391(17) . ?
C3_22 C4_22 1.370(18) . ?
C3_22 H3_22 0.9300 . ?
C4_22 C5_22 1.373(18) . ?
C4_22 H4_22 0.9300 . ?
C5_22 C6_22 1.392(18) . ?
C5_22 H5_22 0.9300 . ?
C6_22 C7_22 1.417(17) . ?
C6_22 H6_22 0.9300 . ?
S1_23 C1_23 1.634(18) . ?
O1_23 C1_23 1.346(19) . ?
O1_23 C7_23 1.360(16) . ?
N1_23 C2_23 1.355(16) . ?
N1_23 C1_23 1.413(19) . ?
C2_23 C3_23 1.3900 . ?
C2_23 C7_23 1.3900 . ?
C3_23 C4_23 1.3900 . ?
C3_23 H3_23 0.9300 . ?
C4_23 C5_23 1.3900 . ?
C4_23 H4_23 0.9300 . ?
C5_23 C6_23 1.3900 . ?
C5_23 H5_23 0.9300 . ?
C6_23 C7_23 1.3900 . ?
C6_23 H6_23 0.9300 . ?
S1_24 C1_24 1.672(17) . ?
O1_24 C1_24 1.336(18) . ?
O1_24 C7_24 1.379(17) . ?
N1_24 C2_24 1.349(18) . ?
N1_24 C1_24 1.421(19) . ?
C2_24 C3_24 1.387(16) . ?
C2_24 C7_24 1.386(17) . ?
C3_24 C4_24 1.369(18) . ?
C3_24 H3_24 0.9300 . ?
C4_24 C5_24 1.378(18) . ?
C4_24 H4_24 0.9300 . ?
C5_24 C6_24 1.394(18) . ?
C5_24 H5_24 0.9300 . ?
C6_24 C7_24 1.434(17) . ?
C6_24 H6_24 0.9300 . ?
S1_25 C1_25 1.661(18) . ?
O1_25 C1_25 1.343(19) . ?
O1_25 C7_25 1.383(18) . ?
N1_25 C2_25 1.333(18) . ?
N1_25 C1_25 1.403(19) . ?
C2_25 C3_25 1.384(17) . ?
C2_25 C7_25 1.391(17) . ?
C3_25 C4_25 1.380(18) . ?
C3_25 H3_25 0.9300 . ?
C4_25 C5_25 1.382(18) . ?
C4_25 H4_25 0.9300 . ?
C5_25 C6_25 1.401(18) . ?
C5_25 H5_25 0.9300 . ?
C6_25 C7_25 1.424(17) . ?
C6_25 H6_25 0.9300 . ?
S1_26 C1_26 1.660(18) . ?
O1_26 C1_26 1.342(19) . ?
O1_26 C7_26 1.377(18) . ?
N1_26 C2_26 1.328(18) . ?
N1_26 C1_26 1.418(19) . ?
C2_26 C3_26 1.381(17) . ?
C2_26 C7_26 1.389(17) . ?
C3_26 C4_26 1.375(18) . ?
C3_26 H3_26 0.9300 . ?
C4_26 C5_26 1.367(18) . ?
C4_26 H4_26 0.9300 . ?
C5_26 C6_26 1.402(18) . ?
C5_26 H5_26 0.9300 . ?
C6_26 C7_26 1.425(17) . ?
C6_26 H6_26 0.9300 . ?
